data_4311153
loop_
_publ_author_name
'Banu Kesanli'
'James Fettinger'
'Brian Scott'
'Bryan Eichhorn'

_publ_section_title
;
 Gas Phase, Solution, and Solid State Alkali Ion Binding by the [NbE8]3-
 (E = As, Sb) Complexes: Synthesis, Structure, and Spectroscopy
;
_journal_name_full 'Inorganic Chemistry'
_journal_page_first 3840
_journal_page_last 3846
_journal_paper_doi 10.1021/ic035397x
_journal_volume 43
_journal_year 2004
_chemical_formula_sum 'C162 H324 K9 N18 Nb3 O54 Sb24'
_chemical_formula_weight 6941.02
_chemical_name_systematic
;
  ?
;
_space_group_IT_number 5
_symmetry_cell_setting monoclinic
_symmetry_space_group_name_Hall 'I 2y'
_symmetry_space_group_name_H-M 'I 1 2 1'
_atom_sites_solution_hydrogens geom
_atom_sites_solution_primary direct
_atom_sites_solution_secondary difmap
_audit_creation_method SHELXL-97
_cell_angle_alpha 90.00
_cell_angle_beta 92.3650(10)
_cell_angle_gamma 90.00
_cell_formula_units_Z 4
_cell_length_a 26.0588(9)
_cell_length_b 25.3583(8)
_cell_length_c 38.0508(17)
_cell_measurement_reflns_used 8839
_cell_measurement_temperature 193(2)
_cell_measurement_theta_max 16.48
_cell_measurement_theta_min 2.34
_cell_volume 25122.8(16)
_computing_cell_refinement 'Bruker SMART'
_computing_data_collection 'Bruker SMART'
_computing_data_reduction 'Bruker SAINT'
_computing_molecular_graphics 'Bruker SHELXTL'
_computing_publication_material 'Bruker SHELXTL'
_computing_structure_refinement 'SHELXL-97 (Sheldrick, 1997)'
_computing_structure_solution 'SHELXS-97 (Sheldrick, 1990)'
_diffrn_ambient_temperature 193(2)
_diffrn_measured_fraction_theta_full 0.994
_diffrn_measured_fraction_theta_max 0.994
_diffrn_measurement_device_type 'CCD area detector'
_diffrn_measurement_method 'phi and omega scans'
_diffrn_radiation_monochromator graphite
_diffrn_radiation_source 'fine-focus sealed tube'
_diffrn_radiation_type MoK\a
_diffrn_radiation_wavelength 0.71073
_diffrn_reflns_av_R_equivalents 0.0623
_diffrn_reflns_av_sigmaI/netI 0.0485
_diffrn_reflns_limit_h_max 18
_diffrn_reflns_limit_h_min -18
_diffrn_reflns_limit_k_max 18
_diffrn_reflns_limit_k_min -18
_diffrn_reflns_limit_l_max 27
_diffrn_reflns_limit_l_min -27
_diffrn_reflns_number 47463
_diffrn_reflns_theta_full 15.00
_diffrn_reflns_theta_max 15.00
_diffrn_reflns_theta_min 2.60
_diffrn_standards_decay_% 0
_exptl_absorpt_coefficient_mu 2.877
_exptl_absorpt_correction_T_max 1.00000
_exptl_absorpt_correction_T_min 0.82722
_exptl_absorpt_correction_type 'Empirical, SADABS'
_exptl_crystal_colour Red
_exptl_crystal_density_diffrn 1.835
_exptl_crystal_density_meas 0
_exptl_crystal_density_method 'not measured'
_exptl_crystal_description Plate
_exptl_crystal_F_000 13488
_exptl_crystal_size_max 0.31
_exptl_crystal_size_mid 0.12
_exptl_crystal_size_min 0.02
_refine_diff_density_max 1.708
_refine_diff_density_min -1.227
_refine_diff_density_rms 0.219
_refine_ls_abs_structure_details 'Flack H D (1983), Acta Cryst. A39, 876-881'
_refine_ls_abs_structure_Flack 0.50(5)
_refine_ls_extinction_method none
_refine_ls_goodness_of_fit_ref 2.003
_refine_ls_hydrogen_treatment mixed
_refine_ls_matrix_type fullcycle
_refine_ls_number_parameters 2146
_refine_ls_number_reflns 10110
_refine_ls_number_restraints 7
_refine_ls_restrained_S_all 2.002
_refine_ls_R_factor_all 0.1286
_refine_ls_R_factor_gt 0.0940
_refine_ls_shift/su_max 2.292
_refine_ls_shift/su_mean 0.066
_refine_ls_structure_factor_coef Fsqd
_refine_ls_weighting_details 'calc w=1/[\s^2^(Fo^2^)+(0.1200P)^2^+0.0000P] where P=(Fo^2^+2Fc^2^)/3'
_refine_ls_weighting_scheme calc
_refine_ls_wR_factor_gt 0.2561
_refine_ls_wR_factor_ref 0.2918
_reflns_number_gt 7603
_reflns_number_total 10110
_reflns_threshold_expression >2sigma(I)
_cod_data_source_file ic035397xsi20031208_113328_2.cif
_cod_data_source_block 562f1
_cod_depositor_comments
;
The following automatic conversions were performed:
'_symmetry_cell_setting' value 'Monoclinic' changed to 'monoclinic'
according to '/home/saulius/struct/CIF-dictionaries/cif_core.dic'
dictionary named 'cif_core.dic' version 2.4.1 from 2010-06-29.

Automatic conversion script
Id: cif_fix_enum 1527 2010-12-29 10:47:43Z saulius 
;
_cod_original_sg_symbol_H-M 'I 2/a'
_cod_database_code 4311153

loop_
_symmetry_equiv_pos_as_xyz
'x, y, z'
'-x, y, -z'
'x+1/2, y+1/2, z+1/2'
'-x+1/2, y+1/2, -z+1/2'

loop_
_atom_site_label
_atom_site_type_symbol
_atom_site_fract_x
_atom_site_fract_y
_atom_site_fract_z
_atom_site_U_iso_or_equiv
_atom_site_adp_type
_atom_site_occupancy
_atom_site_symmetry_multiplicity
_atom_site_calc_flag
_atom_site_refinement_flags
_atom_site_disorder_assembly
_atom_site_disorder_group
Nb1 Nb 0.5000 0.18228(18) 0.0000 0.067(2) Uani 0.94 2 d SP . 1
Sb2 Sb 0.54587(12) 0.22452(11) 0.06446(7) 0.0973(12) Uani 0.94 1 d P . 1
NbA1 Nb 0.487(3) 0.203(3) 0.004(2) 0.00(2) Uiso 0.03 1 d P . 2
SbA2 Sb 0.5753(10) 0.2352(11) 0.0530(7) 0.000(8) Uiso 0.06 1 d P . 2
Sb1 Sb 0.55379(15) 0.28234(11) 0.00056(9) 0.1444(16) Uani 1 1 d . . .
Sb3 Sb 0.59478(9) 0.14239(11) 0.02899(7) 0.0900(11) Uani 1 1 d . . .
Sb4 Sb 0.50600(9) 0.08475(9) 0.03638(6) 0.0691(10) Uani 1 1 d . . .
Nb5 Nb 1.0000 0.20196(18) 1.0000 0.0605(18) Uani 1 2 d S . .
Sb5 Sb 0.94668(15) 0.10378(11) 0.99838(9) 0.1432(15) Uani 1 1 d . . .
Sb6 Sb 0.95206(12) 0.16085(11) 0.93660(8) 0.1078(13) Uani 1 1 d . . .
Sb7 Sb 0.90470(9) 0.24277(10) 0.97101(7) 0.0807(11) Uani 1 1 d . . .
Sb8 Sb 0.99454(9) 0.30083(9) 0.96323(6) 0.0590(9) Uani 1 1 d . . .
Nb9 Nb 0.74271(14) 0.61802(15) 0.82667(9) 0.0817(15) Uani 0.94 1 d P A 1
Sb9 Sb 0.70224(14) 0.51697(14) 0.80766(10) 0.1385(16) Uani 0.94 1 d P A 1
Sb10 Sb 0.65052(11) 0.60667(13) 0.78491(7) 0.0974(13) Uani 0.94 1 d P A 1
Sb14 Sb 0.84006(13) 0.67182(18) 0.82958(9) 0.1473(18) Uani 0.94 1 d P A 1
Sb15 Sb 0.83710(12) 0.56369(15) 0.83858(9) 0.1399(15) Uani 0.94 1 d P A 1
Sb16 Sb 0.78553(12) 0.55822(15) 0.77227(8) 0.1317(14) Uani 0.94 1 d P A 1
NbA9 Nb 0.7199(14) 0.5935(14) 0.8372(10) 0.000(12) Uiso 0.06 1 d P A 2
SbA9 Sb 0.6825(11) 0.4921(11) 0.8229(7) 0.010(9) Uiso 0.06 1 d P A 2
SbB0 Sb 0.6390(10) 0.5825(11) 0.7974(7) 0.000(9) Uiso 0.06 1 d P A 2
SbB4 Sb 0.8277(10) 0.6383(11) 0.8356(7) 0.000(8) Uiso 0.06 1 d P A 2
SbB5 Sb 0.8122(10) 0.5356(10) 0.8520(7) 0.000(8) Uiso 0.06 1 d P A 2
SbB6 Sb 0.7674(10) 0.5271(10) 0.7871(7) 0.000(8) Uiso 0.06 1 d P A 2
Sb11 Sb 0.64325(11) 0.63397(13) 0.85570(7) 0.1121(13) Uani 1 1 d . . .
Sb12 Sb 0.70240(13) 0.72043(12) 0.83993(8) 0.1213(13) Uani 1 1 d . A .
Sb13 Sb 0.77689(11) 0.67809(12) 0.88634(7) 0.1098(12) Uani 1 1 d . . .
Nb17 Nb 0.26103(14) 0.27189(17) 0.67153(10) 0.1036(17) Uani 0.94 1 d P B 1
Sb17 Sb 0.21741(13) 0.34052(17) 0.72470(10) 0.1823(18) Uani 0.94 1 d P B 1
Sb21 Sb 0.29713(12) 0.16817(13) 0.65914(8) 0.1171(13) Uani 0.94 1 d P B 1
Sb22 Sb 0.22551(12) 0.21231(12) 0.61201(8) 0.1159(13) Uani 0.94 1 d P B 1
Sb18 Sb 0.30193(16) 0.37516(16) 0.68875(11) 0.1576(19) Uani 0.94 1 d P B 1
Sb19 Sb 0.35190(12) 0.28194(15) 0.71556(9) 0.1167(15) Uani 0.94 1 d P B 1
Sb20 Sb 0.36014(12) 0.25441(13) 0.64414(8) 0.1049(14) Uani 0.94 1 d P B 1
Sb23 Sb 0.16090(14) 0.22554(19) 0.67012(10) 0.1499(19) Uani 0.94 1 d P B 1
Sb24 Sb 0.16914(14) 0.33421(16) 0.65777(11) 0.1579(17) Uani 0.94 1 d P B 1
NbB7 Nb 0.26103(14) 0.27189(17) 0.67153(10) 0.1036(17) Uani 0.06 1 d P C 2
SbB7 Sb 0.21741(13) 0.34052(17) 0.72470(10) 0.1823(18) Uani 0.06 1 d P C 2
SbC1 Sb 0.29713(12) 0.16817(13) 0.65914(8) 0.1171(13) Uani 0.06 1 d P C 2
SbC2 Sb 0.22551(12) 0.21231(12) 0.61201(8) 0.1159(13) Uani 0.06 1 d P C 2
SbB8 Sb 0.2907(11) 0.3554(12) 0.6957(8) 0.000(9) Uiso 0.06 1 d P C 2
SbB9 Sb 0.3696(11) 0.3061(11) 0.7004(7) 0.000(9) Uiso 0.06 1 d P C 2
SbC0 Sb 0.3426(11) 0.2275(11) 0.6407(7) 0.000(9) Uiso 0.06 1 d P C 2
SbC3 Sb 0.1634(11) 0.1971(12) 0.6700(8) 0.000(9) Uiso 0.06 1 d P C 2
SbC4 Sb 0.1576(11) 0.3057(12) 0.6655(7) 0.000(9) Uiso 0.06 1 d P C 2
K1 K 1.0000 0.6016 0.0000 0.045 Uani 1 2 d S . .
N1 N 1.0025 0.5995 0.0813 0.089 Uani 1 1 d . . .
O1 O 0.9195 0.6524 -0.0389 0.083 Uani 1 1 d . . .
C1 C 0.9563 0.6330 -0.0929 0.114 Uani 1 1 d . . .
H1A H 0.9695 0.6697 -0.0929 0.137 Uiso 1 1 calc R . .
H1B H 0.9471 0.6238 -0.1177 0.137 Uiso 1 1 calc R . .
O2 O 0.9170 0.6443 0.0360 0.080 Uani 1 1 d . . .
C2 C 0.9107 0.6327 -0.0742 0.101 Uani 1 1 d . . .
H2A H 0.8972 0.5963 -0.0732 0.121 Uiso 1 1 calc R . .
H2B H 0.8846 0.6549 -0.0867 0.121 Uiso 1 1 calc R . .
C3 C 0.8736 0.6547 -0.0202 0.107 Uani 1 1 d . . .
H3A H 0.8596 0.6187 -0.0174 0.128 Uiso 1 1 calc R . .
H3B H 0.8476 0.6762 -0.0334 0.128 Uiso 1 1 calc R . .
O3 O 1.0081 0.5042 0.0360 0.075 Uani 1 1 d . . .
C4 C 0.8854 0.6786 0.0150 0.103 Uani 1 1 d . . .
H4A H 0.9031 0.7127 0.0120 0.124 Uiso 1 1 calc R . .
H4B H 0.8529 0.6854 0.0269 0.124 Uiso 1 1 calc R . .
C5 C 0.9268 0.6583 0.0707 0.092 Uani 1 1 d . . .
H5A H 0.8938 0.6684 0.0809 0.110 Uiso 1 1 calc R . .
H5B H 0.9489 0.6900 0.0712 0.110 Uiso 1 1 calc R . .
C6 C 0.9507 0.6191 0.0927 0.103 Uani 1 1 d . . .
H6A H 0.9272 0.5886 0.0939 0.124 Uiso 1 1 calc R . .
H6B H 0.9551 0.6337 0.1168 0.124 Uiso 1 1 calc R . .
C7 C 1.0154 0.5482 0.0908 0.106 Uani 1 1 d . . .
H7A H 1.0075 0.5430 0.1158 0.128 Uiso 1 1 calc R . .
H7B H 1.0529 0.5437 0.0889 0.128 Uiso 1 1 calc R . .
C8 C 0.9879 0.5050 0.0689 0.111 Uani 1 1 d . . .
H8A H 0.9930 0.4703 0.0805 0.133 Uiso 1 1 calc R . .
H8B H 0.9506 0.5124 0.0669 0.133 Uiso 1 1 calc R . .
C9 C 0.9879 0.4613 0.0135 0.081 Uani 1 1 d . . .
H9A H 0.9921 0.4271 0.0258 0.097 Uiso 1 1 calc R . .
H9B H 0.9509 0.4669 0.0077 0.097 Uiso 1 1 calc R . .
K2 K 1.0000 0.2733 0.5000 0.049 Uani 1 2 d S . .
N11 N 0.9390 0.2835 0.4295 0.275 Uiso 1 1 d . . .
C11 C 1.0470 0.2341 0.5877 0.208 Uiso 1 1 d . . .
H11A H 1.0658 0.2046 0.5770 0.249 Uiso 1 1 calc R . .
H11B H 1.0579 0.2359 0.6129 0.249 Uiso 1 1 calc R . .
O12 O 0.9712 0.2039 0.5553 0.186 Uani 1 1 d . . .
C12 C 0.9921 0.2235 0.5846 0.183 Uiso 1 1 d . . .
H12A H 0.9839 0.1990 0.6038 0.220 Uiso 1 1 calc R . .
H12B H 0.9742 0.2571 0.5892 0.220 Uiso 1 1 calc R . .
C13 C 0.9211 0.1857 0.5579 0.132 Uiso 1 1 d . . .
H13A H 0.9024 0.2060 0.5755 0.159 Uiso 1 1 calc R . .
H13B H 0.9205 0.1478 0.5641 0.159 Uiso 1 1 calc R . .
C14 C 0.9000 0.1944 0.5234 0.158 Uiso 1 1 d D . .
H14A H 0.9100 0.1622 0.5107 0.189 Uiso 1 1 calc R . .
H14B H 0.8626 0.1908 0.5264 0.189 Uiso 1 1 calc R . .
O14 O 0.9025 0.2303 0.4999 0.198 Uani 1 1 d D . .
C15 C 0.8754 0.2284 0.4674 0.172 Uiso 1 1 d D . .
H15A H 0.8382 0.2262 0.4713 0.206 Uiso 1 1 calc R . .
H15B H 0.8854 0.1962 0.4546 0.206 Uiso 1 1 calc R . .
C16 C 0.8859 0.2762 0.4453 0.194 Uiso 1 1 d D . .
H16A H 0.8795 0.3077 0.4598 0.233 Uiso 1 1 calc R . .
H16B H 0.8600 0.2766 0.4255 0.233 Uiso 1 1 calc R . .
C17 C 0.9612 0.3222 0.4133 0.204 Uiso 1 1 d D . .
H17A H 0.9461 0.3288 0.3895 0.245 Uiso 1 1 calc R . .
H17B H 0.9989 0.3179 0.4125 0.245 Uiso 1 1 calc R . .
C18 C 0.9456 0.3628 0.4400 0.258 Uiso 1 1 d D . .
H18A H 0.9376 0.3966 0.4279 0.309 Uiso 1 1 calc R . .
H18B H 0.9143 0.3508 0.4515 0.309 Uiso 1 1 calc R . .
O18 O 0.9855 0.3704 0.4654 0.231 Uiso 1 1 d D . .
C19 C 0.9882 0.4100 0.4864 0.276 Uiso 1 1 d D . .
H19A H 1.0015 0.4398 0.4726 0.331 Uiso 1 1 calc R . .
H19B H 0.9524 0.4191 0.4917 0.331 Uiso 1 1 calc R . .
K3 K 0.7622 0.4685 0.0122 0.061 Uani 1 1 d . . .
O21 O 0.7060 0.3829 0.0363 0.113 Uani 1 1 d . . .
N21 N 0.8110 0.3997 0.0689 0.100 Uani 1 1 d . . .
C21 C 0.7782 0.3505 0.0694 0.158 Uani 1 1 d . . .
H21A H 0.7882 0.3288 0.0902 0.189 Uiso 1 1 calc R . .
H21B H 0.7836 0.3293 0.0480 0.189 Uiso 1 1 calc R . .
N22 N 0.7132 0.5383 -0.0460 0.069 Uani 1 1 d . . .
O22 O 0.6574 0.4548 -0.0104 0.116 Uani 1 1 d . . .
C22 C 0.7202 0.3665 0.0708 0.175 Uani 1 1 d . . .
H22A H 0.6991 0.3360 0.0778 0.210 Uiso 1 1 calc R . .
H22B H 0.7157 0.3955 0.0878 0.210 Uiso 1 1 calc R . .
O23 O 0.7672 0.5777 0.0185 0.073 Uani 1 1 d . . .
C23 C 0.6531 0.3878 0.0322 0.096 Uani 1 1 d . . .
H23A H 0.6411 0.4155 0.0483 0.115 Uiso 1 1 calc R . .
H23B H 0.6366 0.3542 0.0386 0.115 Uiso 1 1 calc R . .
C24 C 0.6376 0.4015 -0.0039 0.111 Uani 1 1 d . . .
H24A H 0.5997 0.4010 -0.0070 0.133 Uiso 1 1 calc R . .
H24B H 0.6521 0.3760 -0.0205 0.133 Uiso 1 1 calc R . .
O24 O 0.7938 0.5133 0.0775 0.106 Uani 1 1 d . . .
O25 O 0.8548 0.4158 0.0018 0.098 Uani 1 1 d . . .
C25 C 0.6410 0.4736 -0.0432 0.095 Uani 1 1 d . . .
H25A H 0.6031 0.4712 -0.0457 0.114 Uiso 1 1 calc R . .
H25B H 0.6558 0.4518 -0.0618 0.114 Uiso 1 1 calc R . .
O26 O 0.8024 0.4686 -0.0544 0.086 Uani 1 1 d . . .
C26 C 0.6586 0.5333 -0.0473 0.117 Uani 1 1 d . . .
H26A H 0.6446 0.5473 -0.0701 0.141 Uiso 1 1 calc R . .
H26B H 0.6443 0.5547 -0.0283 0.141 Uiso 1 1 calc R . .
C27 C 0.7252 0.5922 -0.0397 0.120 Uani 1 1 d . . .
H27A H 0.6985 0.6145 -0.0516 0.144 Uiso 1 1 calc R . .
H27B H 0.7584 0.6005 -0.0501 0.144 Uiso 1 1 calc R . .
C28 C 0.7287 0.6071 0.0013 0.119 Uani 1 1 d . . .
H28A H 0.7362 0.6451 0.0041 0.143 Uiso 1 1 calc R . .
H28B H 0.6954 0.5998 0.0119 0.143 Uiso 1 1 calc R . .
C29 C 0.7721 0.5954 0.0499 0.097 Uani 1 1 d . . .
H29A H 0.7391 0.5916 0.0616 0.116 Uiso 1 1 calc R . .
H29B H 0.7807 0.6334 0.0492 0.116 Uiso 1 1 calc R . .
C30 C 0.8128 0.5667 0.0703 0.188 Uani 1 1 d . . .
H30A H 0.8444 0.5647 0.0567 0.226 Uiso 1 1 calc R . .
H30B H 0.8212 0.5853 0.0926 0.226 Uiso 1 1 calc R . .
C31 C 0.8254 0.4822 0.1005 0.191 Uani 1 1 d . . .
H31A H 0.8248 0.4976 0.1244 0.229 Uiso 1 1 calc R . .
H31B H 0.8611 0.4841 0.0928 0.229 Uiso 1 1 calc R . .
C32 C 0.8101 0.4267 0.1023 0.126 Uani 1 1 d . . .
H32A H 0.8336 0.4083 0.1194 0.152 Uiso 1 1 calc R . .
H32B H 0.7750 0.4246 0.1112 0.152 Uiso 1 1 calc R . .
C33 C 0.8626 0.3860 0.0564 0.112 Uani 1 1 d . . .
H33A H 0.8867 0.4149 0.0627 0.134 Uiso 1 1 calc R . .
H33B H 0.8750 0.3538 0.0689 0.134 Uiso 1 1 calc R . .
C34 C 0.8636 0.3773 0.0209 0.111 Uani 1 1 d . . .
H34A H 0.8979 0.3632 0.0156 0.134 Uiso 1 1 calc R . .
H34B H 0.8380 0.3496 0.0146 0.134 Uiso 1 1 calc R . .
C35 C 0.8621 0.4081 -0.0343 0.116 Uani 1 1 d . . .
H35A H 0.8367 0.3822 -0.0438 0.139 Uiso 1 1 calc R . .
H35B H 0.8969 0.3937 -0.0375 0.139 Uiso 1 1 calc R . .
C36 C 0.8559 0.4599 -0.0545 0.121 Uani 1 1 d . . .
H36A H 0.8751 0.4888 -0.0425 0.145 Uiso 1 1 calc R . .
H36B H 0.8677 0.4564 -0.0788 0.145 Uiso 1 1 calc R . .
C37 C 0.7914 0.5118 -0.0772 0.093 Uani 1 1 d . . .
H37A H 0.8027 0.5039 -0.1011 0.112 Uiso 1 1 calc R . .
H37B H 0.8095 0.5438 -0.0685 0.112 Uiso 1 1 calc R . .
C38 C 0.7339 0.5207 -0.0780 0.103 Uani 1 1 d . . .
H38A H 0.7251 0.5469 -0.0965 0.123 Uiso 1 1 calc R . .
H38B H 0.7167 0.4872 -0.0849 0.123 Uiso 1 1 calc R . .
K4 K 0.9466 0.3304 0.7761 0.054 Uani 1 1 d . . .
O41 O 0.8491 0.3834 0.7843 0.096 Uani 1 1 d . . .
N41 N 0.9190 0.3652 0.8475 0.096 Uani 1 1 d . . .
C41 C 0.8679 0.3806 0.8468 0.130 Uani 1 1 d . . .
H41A H 0.8631 0.4036 0.8674 0.156 Uiso 1 1 calc R . .
H41B H 0.8468 0.3486 0.8501 0.156 Uiso 1 1 calc R . .
O42 O 0.8893 0.3729 0.7190 0.102 Uani 1 1 d . . .
N42 N 0.9727 0.2987 0.7042 0.094 Uani 1 1 d . . .
C42 C 0.8447 0.4114 0.8122 0.120 Uani 1 1 d . . .
H42A H 0.8081 0.4195 0.8153 0.144 Uiso 1 1 calc R . .
H42B H 0.8633 0.4451 0.8095 0.144 Uiso 1 1 calc R . .
O43 O 1.0444 0.3563 0.7508 0.098 Uani 1 1 d . . .
C43 C 0.8309 0.4121 0.7564 0.133 Uani 1 1 d . . .
H43A H 0.8490 0.4464 0.7556 0.160 Uiso 1 1 calc R . .
H43B H 0.7938 0.4190 0.7584 0.160 Uiso 1 1 calc R . .
O44 O 1.0157 0.4003 0.8149 0.099 Uani 1 1 d . . .
C44 C 0.8389 0.3842 0.7266 0.137 Uani 1 1 d . . .
H44A H 0.8233 0.4041 0.7064 0.164 Uiso 1 1 calc R . .
H44B H 0.8201 0.3504 0.7281 0.164 Uiso 1 1 calc R . .
O45 O 0.9406 0.2540 0.8278 0.098 Uani 1 1 d . . .
C45 C 0.8887 0.3430 0.6896 0.141 Uani 1 1 d . . .
H45A H 0.8694 0.3613 0.6702 0.169 Uiso 1 1 calc R . .
H45B H 0.8716 0.3089 0.6940 0.169 Uiso 1 1 calc R . .
O46 O 0.9547 0.2259 0.7568 0.097 Uani 1 1 d . . .
C46 C 0.9456 0.3332 0.6792 0.150 Uani 1 1 d . . .
H46A H 0.9455 0.3172 0.6554 0.180 Uiso 1 1 calc R . .
H46B H 0.9638 0.3674 0.6782 0.180 Uiso 1 1 calc R . .
C47 C 1.0289 0.3057 0.7002 0.093 Uani 1 1 d . . .
H47A H 1.0358 0.3051 0.6748 0.112 Uiso 1 1 calc R . .
H47B H 1.0470 0.2751 0.7112 0.112 Uiso 1 1 calc R . .
C48 C 1.0526 0.3569 0.7164 0.116 Uani 1 1 d . . .
H48A H 1.0900 0.3582 0.7125 0.139 Uiso 1 1 calc R . .
H48B H 1.0363 0.3883 0.7052 0.139 Uiso 1 1 calc R . .
C49 C 1.0718 0.4009 0.7678 0.143 Uani 1 1 d . . .
H49A H 1.0585 0.4347 0.7583 0.171 Uiso 1 1 calc R . .
H49B H 1.1090 0.3988 0.7636 0.171 Uiso 1 1 calc R . .
C50 C 1.0624 0.3969 0.8090 0.133 Uani 1 1 d . . .
H50A H 1.0759 0.3628 0.8181 0.160 Uiso 1 1 calc R . .
H50B H 1.0814 0.4255 0.8215 0.160 Uiso 1 1 calc R . .
C51 C 1.0085 0.4030 0.8518 0.162 Uani 1 1 d . . .
H51A H 1.0281 0.4329 0.8623 0.194 Uiso 1 1 calc R . .
H51B H 1.0203 0.3700 0.8634 0.194 Uiso 1 1 calc R . .
C52 C 0.9509 0.4108 0.8560 0.090 Uiso 1 1 d . . .
H52A H 0.9454 0.4212 0.8806 0.108 Uiso 1 1 calc R . .
H52B H 0.9393 0.4405 0.8407 0.108 Uiso 1 1 calc R . .
C53 C 0.9251 0.3215 0.8711 0.117 Uani 1 1 d . . .
H53A H 0.9046 0.3286 0.8919 0.140 Uiso 1 1 calc R . .
H53B H 0.9616 0.3199 0.8793 0.140 Uiso 1 1 calc R . .
C54 C 0.9101 0.2687 0.8567 0.107 Uani 1 1 d . . .
H54A H 0.9142 0.2419 0.8755 0.128 Uiso 1 1 calc R . .
H54B H 0.8734 0.2694 0.8488 0.128 Uiso 1 1 calc R . .
C55 C 0.9298 0.2029 0.8156 0.109 Uani 1 1 d . . .
H55A H 0.8932 0.2006 0.8078 0.131 Uiso 1 1 calc R . .
H55B H 0.9359 0.1774 0.8350 0.131 Uiso 1 1 calc R . .
C56 C 0.9628 0.1886 0.7855 0.142 Uani 1 1 d . . .
H56A H 0.9994 0.1890 0.7936 0.170 Uiso 1 1 calc R . .
H56B H 0.9542 0.1526 0.7772 0.170 Uiso 1 1 calc R . .
C57 C 0.9769 0.2089 0.7261 0.076 Uani 1 1 d . . .
H57A H 0.9660 0.1723 0.7205 0.091 Uiso 1 1 calc R . .
H57B H 1.0148 0.2097 0.7291 0.091 Uiso 1 1 calc R . .
C58 C 0.9593 0.2455 0.6972 0.090 Uani 1 1 d . . .
H58A H 0.9747 0.2344 0.6750 0.108 Uiso 1 1 calc R . .
H58B H 0.9215 0.2429 0.6938 0.108 Uiso 1 1 calc R . .
K5 K 0.5625 0.4650 0.1388 0.091 Uani 1 1 d . . .
N61 N 0.6256 0.5597 0.1217 0.211 Uani 1 1 d . . .
N62 N 0.4954 0.3648 0.1454 0.204 Uani 1 1 d . . .
O61 O 0.5705 0.4891 0.0694 0.254 Uani 1 1 d . . .
C61 C 0.6370 0.5565 0.0866 0.207 Uani 1 1 d . . .
H61A H 0.6624 0.5282 0.0833 0.249 Uiso 1 1 calc R . .
H61B H 0.6520 0.5902 0.0789 0.249 Uiso 1 1 calc R . .
O62 O 0.5023 0.4162 0.0799 0.178 Uani 1 1 d . . .
C62 C 0.5809 0.5432 0.0616 0.245 Uiso 1 1 d . . .
H62A H 0.5524 0.5663 0.0685 0.293 Uiso 1 1 calc R . .
H62B H 0.5863 0.5481 0.0362 0.293 Uiso 1 1 calc R . .
C63 C 0.5309 0.4817 0.0491 0.162 Uiso 1 1 d . . .
H63A H 0.5295 0.4504 0.0336 0.195 Uiso 1 1 calc R . .
H63B H 0.5098 0.5124 0.0415 0.195 Uiso 1 1 calc R . .
O63 O 0.6055 0.3721 0.1721 0.198 Uani 1 1 d . . .
O64 O 0.6671 0.4685 0.1691 0.173 Uani 1 1 d . . .
C64 C 0.5151 0.4147 0.0516 0.215 Uani 1 1 d . . .
H64A H 0.5518 0.4204 0.0469 0.258 Uiso 1 1 calc R . .
H64B H 0.4899 0.4230 0.0321 0.258 Uiso 1 1 calc R . .
O65 O 0.5243 0.5609 0.1581 0.160 Uani 1 1 d . . .
C65 C 0.4967 0.3625 0.0875 0.140 Uiso 1 1 d . . .
H65A H 0.5308 0.3471 0.0939 0.168 Uiso 1 1 calc R . .
H65B H 0.4827 0.3439 0.0663 0.168 Uiso 1 1 calc R . .
O66 O 0.4721 0.4700 0.1757 0.140 Uiso 1 1 d . . .
C66 C 0.4615 0.3548 0.1172 0.196 Uiso 1 1 d . . .
H66A H 0.4327 0.3803 0.1162 0.235 Uiso 1 1 calc R . .
H66B H 0.4478 0.3184 0.1178 0.235 Uiso 1 1 calc R . .
C67 C 0.5403 0.3276 0.1561 0.173 Uiso 1 1 d . . .
H67A H 0.5252 0.2928 0.1615 0.207 Uiso 1 1 calc R . .
H67B H 0.5611 0.3228 0.1352 0.207 Uiso 1 1 calc R . .
C68 C 0.5775 0.3418 0.1870 0.149 Uiso 1 1 d . . .
H68A H 0.5597 0.3592 0.2063 0.179 Uiso 1 1 calc R . .
H68B H 0.5964 0.3105 0.1962 0.179 Uiso 1 1 calc R . .
C69 C 0.6533 0.3883 0.1958 0.127 Uani 1 1 d . . .
H69A H 0.6408 0.4005 0.2187 0.153 Uiso 1 1 calc R . .
H69B H 0.6741 0.3562 0.2006 0.153 Uiso 1 1 calc R . .
C70 C 0.6845 0.4255 0.1837 0.186 Uani 1 1 d . . .
H70A H 0.7075 0.4363 0.2038 0.223 Uiso 1 1 calc R . .
H70B H 0.7063 0.4081 0.1665 0.223 Uiso 1 1 calc R . .
C71 C 0.6989 0.5110 0.1597 0.130 Uiso 1 1 d . . .
H71A H 0.7218 0.4993 0.1411 0.156 Uiso 1 1 calc R . .
H71B H 0.7208 0.5216 0.1804 0.156 Uiso 1 1 calc R . .
C72 C 0.6697 0.5557 0.1473 0.283 Uani 1 1 d . . .
H72A H 0.6957 0.5802 0.1382 0.340 Uiso 1 1 calc R . .
H72B H 0.6575 0.5724 0.1690 0.340 Uiso 1 1 calc R . .
C73 C 0.5948 0.6079 0.1287 0.212 Uani 1 1 d . . .
H73A H 0.5738 0.6173 0.1073 0.254 Uiso 1 1 calc R . .
H73B H 0.6181 0.6378 0.1344 0.254 Uiso 1 1 calc R . .
C74 C 0.5551 0.5970 0.1632 0.208 Uani 1 1 d . . .
H74A H 0.5766 0.5891 0.1846 0.249 Uiso 1 1 calc R . .
H74B H 0.5358 0.6298 0.1677 0.249 Uiso 1 1 calc R . .
C75 C 0.4900 0.5590 0.1845 0.160 Uani 1 1 d . . .
H75A H 0.4755 0.5944 0.1888 0.193 Uiso 1 1 calc R . .
H75B H 0.5069 0.5461 0.2066 0.193 Uiso 1 1 calc R . .
C76 C 0.4448 0.5182 0.1708 0.207 Uani 1 1 d . . .
H76A H 0.4143 0.5201 0.1853 0.249 Uiso 1 1 calc R . .
H76B H 0.4345 0.5243 0.1458 0.249 Uiso 1 1 calc R . .
C77 C 0.4252 0.4251 0.1746 0.161 Uiso 1 1 d . . .
H77A H 0.4072 0.4247 0.1511 0.193 Uiso 1 1 calc R . .
H77B H 0.3999 0.4331 0.1925 0.193 Uiso 1 1 calc R . .
C78 C 0.4568 0.3596 0.1840 0.333 Uiso 1 1 d . . .
H78A H 0.4775 0.3590 0.2064 0.399 Uiso 1 1 calc R . .
H78B H 0.4324 0.3296 0.1828 0.399 Uiso 1 1 calc R . .
K6 K 0.9277 0.9091 0.8559 0.069 Uani 1 1 d . . .
O81 O 0.9741 1.0086 0.8696 0.168 Uani 1 1 d . . .
N81 N 0.9097 0.9948 0.8039 0.163 Uani 1 1 d . . .
C81 C 0.9447 1.0395 0.8158 0.244 Uiso 1 1 d . . .
H81A H 0.9803 1.0287 0.8110 0.293 Uiso 1 1 calc R . .
H81B H 0.9364 1.0701 0.8005 0.293 Uiso 1 1 calc R . .
N82 N 0.9378 0.8272 0.9119 0.086 Uani 1 1 d . . .
O82 O 0.9700 0.9352 0.9250 0.079 Uani 1 1 d . . .
C82 C 0.9453 1.0565 0.8482 0.358 Uiso 1 1 d . . .
H82A H 0.9101 1.0619 0.8562 0.429 Uiso 1 1 calc R . .
H82B H 0.9648 1.0898 0.8508 0.429 Uiso 1 1 calc R . .
O83 O 0.9843 0.8192 0.8418 0.102 Uani 1 1 d . . .
C83 C 0.9859 1.0233 0.9010 0.232 Uani 1 1 d . . .
H83A H 0.9553 1.0381 0.9121 0.278 Uiso 1 1 calc R . .
H83B H 1.0127 1.0509 0.9009 0.278 Uiso 1 1 calc R . .
C84 C 1.0057 0.9755 0.9217 0.152 Uani 1 1 d . . .
H84A H 1.0359 0.9612 0.9100 0.183 Uiso 1 1 calc R . .
H84B H 1.0173 0.9872 0.9456 0.183 Uiso 1 1 calc R . .
O84 O 0.9548 0.8889 0.7865 0.158 Uani 1 1 d . . .
O85 O 0.8292 0.9235 0.8268 0.171 Uani 1 1 d . . .
C85 C 0.9900 0.8901 0.9441 0.124 Uani 1 1 d . . .
H85A H 1.0005 0.9001 0.9684 0.148 Uiso 1 1 calc R . .
H85B H 1.0201 0.8755 0.9324 0.148 Uiso 1 1 calc R . .
O86 O 0.8371 0.8607 0.8820 0.138 Uani 1 1 d . . .
C86 C 0.9485 0.8513 0.9441 0.095 Uani 1 1 d . . .
H86A H 0.9577 0.8237 0.9616 0.114 Uiso 1 1 calc R . .
H86B H 0.9170 0.8690 0.9517 0.114 Uiso 1 1 calc R . .
C87 C 0.9800 0.7940 0.9029 0.118 Uani 1 1 d . . .
H87A H 0.9806 0.7631 0.9188 0.142 Uiso 1 1 calc R . .
H87B H 1.0122 0.8139 0.9077 0.142 Uiso 1 1 calc R . .
C88 C 0.9803 0.7732 0.8640 0.122 Uani 1 1 d . . .
H88A H 1.0098 0.7493 0.8610 0.147 Uiso 1 1 calc R . .
H88B H 0.9482 0.7537 0.8580 0.147 Uiso 1 1 calc R . .
C89 C 0.9861 0.8073 0.8076 0.127 Uani 1 1 d . . .
H89A H 0.9522 0.7937 0.7991 0.152 Uiso 1 1 calc R . .
H89B H 1.0119 0.7792 0.8044 0.152 Uiso 1 1 calc R . .
C90 C 0.9993 0.8529 0.7872 0.133 Uiso 1 1 d . . .
H90A H 1.0072 0.8422 0.7630 0.159 Uiso 1 1 calc R . .
H90B H 1.0299 0.8706 0.7981 0.159 Uiso 1 1 calc R . .
C91 C 0.9835 0.9425 0.7748 0.198 Uiso 1 1 d . . .
H91A H 1.0014 0.9393 0.7525 0.237 Uiso 1 1 calc R . .
H91B H 1.0063 0.9580 0.7935 0.237 Uiso 1 1 calc R . .
C92 C 0.9269 0.9708 0.7707 0.234 Uiso 1 1 d . . .
H92A H 0.9281 0.9987 0.7525 0.280 Uiso 1 1 calc R . .
H92B H 0.9013 0.9443 0.7624 0.280 Uiso 1 1 calc R . .
C93 C 0.8557 1.0017 0.8043 0.152 Uiso 1 1 d . . .
H93A H 0.8465 1.0269 0.7852 0.182 Uiso 1 1 calc R . .
H93B H 0.8488 1.0200 0.8266 0.182 Uiso 1 1 calc R . .
C94 C 0.8175 0.9573 0.8009 0.139 Uiso 1 1 d . . .
H94A H 0.7821 0.9708 0.8031 0.167 Uiso 1 1 calc R . .
H94B H 0.8198 0.9398 0.7778 0.167 Uiso 1 1 calc R . .
C95 C 0.7957 0.8803 0.8251 0.152 Uiso 1 1 d . . .
H95A H 0.7931 0.8647 0.8013 0.182 Uiso 1 1 calc R . .
H95B H 0.7610 0.8897 0.8328 0.182 Uiso 1 1 calc R . .
C96 C 0.8255 0.8420 0.8529 0.217 Uiso 1 1 d . . .
H96A H 0.8038 0.8106 0.8564 0.261 Uiso 1 1 calc R . .
H96B H 0.8574 0.8298 0.8423 0.261 Uiso 1 1 calc R . .
C97 C 0.8430 0.8294 0.9110 0.144 Uani 1 1 d . . .
H97A H 0.8137 0.8046 0.9114 0.173 Uiso 1 1 calc R . .
H97B H 0.8418 0.8519 0.9323 0.173 Uiso 1 1 calc R . .
C98 C 0.8903 0.7993 0.9128 0.121 Uani 1 1 d . . .
H98A H 0.8908 0.7783 0.9348 0.146 Uiso 1 1 calc R . .
H98B H 0.8891 0.7740 0.8930 0.146 Uiso 1 1 calc R . .
K7 K 0.7934 0.7381 0.6387 0.082 Uani 1 1 d . . .
O101 O 0.8626 0.6646 0.6142 0.178 Uani 1 1 d . . .
N101 N 0.7798 0.7014 0.5648 0.093 Uani 1 1 d . . .
C101 C 0.8203 0.6586 0.5608 0.132 Uani 1 1 d . . .
H10A H 0.8060 0.6251 0.5694 0.158 Uiso 1 1 calc R . .
H10B H 0.8257 0.6542 0.5354 0.158 Uiso 1 1 calc R . .
N102 N 0.7968 0.7773 0.7151 0.097 Uani 1 1 d . . .
C102 C 0.8691 0.6661 0.5780 0.131 Uani 1 1 d . . .
H10C H 0.8930 0.6380 0.5711 0.157 Uiso 1 1 calc R . .
H10D H 0.8836 0.7006 0.5713 0.157 Uiso 1 1 calc R . .
O102 O 0.8790 0.7135 0.6834 0.180 Uani 1 1 d . . .
O103 O 0.7061 0.7157 0.6832 0.131 Uani 1 1 d . . .
C103 C 0.9096 0.6636 0.6311 0.169 Uani 1 1 d . . .
H10E H 0.9297 0.6957 0.6260 0.202 Uiso 1 1 calc R . .
H10F H 0.9294 0.6320 0.6247 0.202 Uiso 1 1 calc R . .
O104 O 0.7235 0.6604 0.6226 0.105 Uani 1 1 d . . .
C104 C 0.8939 0.6617 0.6733 0.171 Uani 1 1 d . . .
H10G H 0.8652 0.6367 0.6762 0.205 Uiso 1 1 calc R . .
H10H H 0.9237 0.6497 0.6882 0.205 Uiso 1 1 calc R . .
O105 O 0.7804 0.8120 0.5824 0.100 Uani 1 1 d . . .
C105 C 0.8689 0.7146 0.7223 0.140 Uani 1 1 d . . .
H10I H 0.9009 0.7080 0.7365 0.168 Uiso 1 1 calc R . .
H10J H 0.8431 0.6877 0.7282 0.168 Uiso 1 1 calc R . .
O106 O 0.7786 0.8473 0.6533 0.120 Uani 1 1 d . . .
C106 C 0.8488 0.7697 0.7287 0.121 Uani 1 1 d . . .
H10K H 0.8503 0.7767 0.7543 0.145 Uiso 1 1 calc R . .
H10L H 0.8715 0.7956 0.7175 0.145 Uiso 1 1 calc R . .
C107 C 0.7583 0.7501 0.7347 0.102 Uani 1 1 d . . .
H10M H 0.7541 0.7696 0.7570 0.122 Uiso 1 1 calc R . .
H10N H 0.7719 0.7148 0.7410 0.122 Uiso 1 1 calc R . .
C108 C 0.7061 0.7432 0.7172 0.131 Uani 1 1 d . . .
H10O H 0.6843 0.7232 0.7332 0.157 Uiso 1 1 calc R . .
H10P H 0.6904 0.7784 0.7135 0.157 Uiso 1 1 calc R . .
C109 C 0.7157 0.6609 0.6824 0.096 Uani 1 1 d . . .
H10Q H 0.7531 0.6544 0.6856 0.116 Uiso 1 1 calc R . .
H10R H 0.6984 0.6435 0.7020 0.116 Uiso 1 1 calc R . .
C110 C 0.6979 0.6397 0.6507 0.090 Uani 1 1 d . . .
H11C H 0.6607 0.6471 0.6474 0.108 Uiso 1 1 calc R . .
H11D H 0.7025 0.6010 0.6513 0.108 Uiso 1 1 calc R . .
C111 C 0.7134 0.6439 0.5909 0.118 Uani 1 1 d . . .
H11E H 0.6757 0.6394 0.5879 0.141 Uiso 1 1 calc R . .
H11F H 0.7290 0.6085 0.5886 0.141 Uiso 1 1 calc R . .
C112 C 0.7312 0.6783 0.5600 0.112 Uani 1 1 d . . .
H11G H 0.7312 0.6561 0.5386 0.135 Uiso 1 1 calc R . .
H11H H 0.7057 0.7067 0.5557 0.135 Uiso 1 1 calc R . .
C113 C 0.7849 0.7464 0.5416 0.175 Uani 1 1 d . . .
H11I H 0.8220 0.7531 0.5391 0.210 Uiso 1 1 calc R . .
H11J H 0.7702 0.7366 0.5181 0.210 Uiso 1 1 calc R . .
C114 C 0.7618 0.7941 0.5518 0.102 Uani 1 1 d . . .
H11K H 0.7670 0.8211 0.5335 0.122 Uiso 1 1 calc R . .
H11L H 0.7244 0.7885 0.5534 0.122 Uiso 1 1 calc R . .
C115 C 0.7595 0.8557 0.5920 0.144 Uani 1 1 d . . .
H11M H 0.7228 0.8496 0.5964 0.172 Uiso 1 1 calc R . .
H11N H 0.7616 0.8821 0.5730 0.172 Uiso 1 1 calc R . .
C116 C 0.7863 0.8769 0.6251 0.156 Uani 1 1 d . . .
H11O H 0.8236 0.8791 0.6214 0.187 Uiso 1 1 calc R . .
H11P H 0.7737 0.9130 0.6295 0.187 Uiso 1 1 calc R . .
C117 C 0.8025 0.8598 0.6854 0.129 Uani 1 1 d . . .
H11Q H 0.7968 0.8977 0.6901 0.155 Uiso 1 1 calc R . .
H11R H 0.8399 0.8544 0.6837 0.155 Uiso 1 1 calc R . .
C118 C 0.7856 0.8305 0.7139 0.139 Uani 1 1 d . . .
H11S H 0.8003 0.8468 0.7357 0.166 Uiso 1 1 calc R . .
H11T H 0.7478 0.8344 0.7143 0.166 Uiso 1 1 calc R . .
K8 K 0.2407 0.4123 0.4797 0.060 Uani 1 1 d . . .
O121 O 0.2821 0.4912 0.4336 0.112 Uani 1 1 d . . .
N121 N 0.1742 0.4589 0.4198 0.113 Uani 1 1 d . . .
C121 C 0.2000 0.5018 0.4052 0.149 Uiso 1 1 d . . .
H12C H 0.1954 0.5329 0.4205 0.178 Uiso 1 1 calc R . .
H12D H 0.1834 0.5099 0.3820 0.178 Uiso 1 1 calc R . .
O122 O 0.3470 0.4309 0.4812 0.107 Uani 1 1 d . . .
N122 N 0.3088 0.3610 0.5371 0.117 Uani 1 1 d . . .
C122 C 0.2547 0.4943 0.4007 0.152 Uiso 1 1 d . . .
H12E H 0.2601 0.4615 0.3873 0.182 Uiso 1 1 calc R . .
H12F H 0.2681 0.5241 0.3870 0.182 Uiso 1 1 calc R . .
O123 O 0.2394 0.2999 0.4909 0.118 Uani 1 1 d . . .
C123 C 0.3424 0.4863 0.4361 0.118 Uiso 1 1 d . . .
H12G H 0.3528 0.4556 0.4219 0.142 Uiso 1 1 calc R . .
H12H H 0.3576 0.5183 0.4258 0.142 Uiso 1 1 calc R . .
O124 O 0.1906 0.3463 0.4300 0.100 Uani 1 1 d . . .
C124 C 0.3611 0.4803 0.4690 0.105 Uiso 1 1 d . . .
H12I H 0.3473 0.5081 0.4842 0.126 Uiso 1 1 calc R . .
H12J H 0.3990 0.4834 0.4697 0.126 Uiso 1 1 calc R . .
O125 O 0.1570 0.4711 0.4974 0.114 Uani 1 1 d . . .
C125 C 0.3757 0.4220 0.5110 0.149 Uani 1 1 d . . .
H12K H 0.3685 0.4492 0.5288 0.179 Uiso 1 1 calc R . .
H12L H 0.4127 0.4235 0.5060 0.179 Uiso 1 1 calc R . .
O126 O 0.2317 0.4424 0.5495 0.124 Uani 1 1 d . . .
C126 C 0.3620 0.3676 0.5247 0.157 Uani 1 1 d . . .
H12M H 0.3671 0.3416 0.5057 0.188 Uiso 1 1 calc R . .
H12N H 0.3865 0.3587 0.5443 0.188 Uiso 1 1 calc R . .
C127 C 0.2927 0.3062 0.5376 0.153 Uani 1 1 d . . .
H12O H 0.3194 0.2867 0.5516 0.183 Uiso 1 1 calc R . .
H12P H 0.2611 0.3048 0.5511 0.183 Uiso 1 1 calc R . .
C128 C 0.2830 0.2773 0.5067 0.125 Uani 1 1 d . . .
H12Q H 0.3123 0.2798 0.4911 0.150 Uiso 1 1 calc R . .
H12R H 0.2769 0.2397 0.5122 0.150 Uiso 1 1 calc R . .
C129 C 0.2228 0.2720 0.4607 0.146 Uani 1 1 d . . .
H12S H 0.2132 0.2357 0.4676 0.175 Uiso 1 1 calc R . .
H12T H 0.2517 0.2692 0.4447 0.175 Uiso 1 1 calc R . .
C130 C 0.1767 0.2974 0.4406 0.119 Uani 1 1 d . . .
H13C H 0.1664 0.2756 0.4199 0.143 Uiso 1 1 calc R . .
H13D H 0.1471 0.2998 0.4560 0.143 Uiso 1 1 calc R . .
C131 C 0.1519 0.3621 0.4107 0.184 Uiso 1 1 d . . .
H13E H 0.1211 0.3634 0.4250 0.221 Uiso 1 1 calc R . .
H13F H 0.1453 0.3365 0.3914 0.221 Uiso 1 1 calc R . .
C132 C 0.1617 0.4195 0.3942 0.139 Uani 1 1 d . . .
H13G H 0.1900 0.4170 0.3777 0.167 Uiso 1 1 calc R . .
H13H H 0.1304 0.4306 0.3805 0.167 Uiso 1 1 calc R . .
C133 C 0.1261 0.4855 0.4376 0.195 Uani 1 1 d . . .
H13I H 0.1110 0.5127 0.4216 0.234 Uiso 1 1 calc R . .
H13J H 0.0996 0.4584 0.4414 0.234 Uiso 1 1 calc R . .
C134 C 0.1413 0.5093 0.4707 0.185 Uani 1 1 d . . .
H13K H 0.1121 0.5301 0.4792 0.222 Uiso 1 1 calc R . .
H13L H 0.1701 0.5339 0.4670 0.222 Uiso 1 1 calc R . .
C135 C 0.1612 0.4988 0.5303 0.163 Uani 1 1 d . . .
H13M H 0.1272 0.5114 0.5373 0.196 Uiso 1 1 calc R . .
H13N H 0.1846 0.5294 0.5287 0.196 Uiso 1 1 calc R . .
C136 C 0.1827 0.4589 0.5559 0.213 Uani 1 1 d . . .
H13O H 0.1826 0.4742 0.5799 0.255 Uiso 1 1 calc R . .
H13P H 0.1597 0.4278 0.5555 0.255 Uiso 1 1 calc R . .
C137 C 0.2488 0.4013 0.5756 0.130 Uiso 1 1 d . . .
H13Q H 0.2453 0.4143 0.5999 0.156 Uiso 1 1 calc R . .
H13R H 0.2278 0.3689 0.5724 0.156 Uiso 1 1 calc R . .
C138 C 0.3020 0.3904 0.5691 0.143 Uani 1 1 d . . .
H13S H 0.3209 0.4242 0.5678 0.171 Uiso 1 1 calc R . .
H13T H 0.3173 0.3702 0.5892 0.171 Uiso 1 1 calc R . .
K9 K 0.4323 0.0581 0.7829 0.078 Uani 1 1 d . . .
N141 N 0.3769 0.0271 0.8479 0.135 Uani 1 1 d . . .
O141 O 0.3293 0.0262 0.7786 0.163 Uani 1 1 d . . .
C141 C 0.3363 0.0025 0.8346 0.190 Uiso 1 1 d . . .
H14C H 0.3143 -0.0019 0.8550 0.228 Uiso 1 1 calc R . .
H14D H 0.3492 -0.0332 0.8295 0.228 Uiso 1 1 calc R . .
O142 O 0.3810 0.0295 0.7197 0.141 Uani 1 1 d . . .
N142 N 0.4746 0.0876 0.7170 0.120 Uani 1 1 d . . .
C142 C 0.3013 0.0129 0.8066 0.170 Uiso 1 1 d . . .
H14E H 0.2802 -0.0187 0.8011 0.204 Uiso 1 1 calc R . .
H14F H 0.2782 0.0423 0.8127 0.204 Uiso 1 1 calc R . .
O143 O 0.5323 0.0337 0.7780 0.176 Uiso 1 1 d . . .
C143 C 0.3118 0.0004 0.7510 0.159 Uani 1 1 d . . .
H14G H 0.2738 -0.0004 0.7507 0.191 Uiso 1 1 calc R . .
H14H H 0.3244 -0.0364 0.7520 0.191 Uiso 1 1 calc R . .
O144 O 0.4804 -0.0155 0.8301 0.142 Uani 1 1 d . . .
C144 C 0.3286 0.0254 0.7194 0.117 Uani 1 1 d . . .
H14I H 0.3165 0.0046 0.6986 0.140 Uiso 1 1 calc R . .
H14J H 0.3132 0.0611 0.7173 0.140 Uiso 1 1 calc R . .
O145 O 0.4182 0.1327 0.8336 0.121 Uani 1 1 d . . .
C145 C 0.4027 0.0478 0.6876 0.128 Uani 1 1 d . . .
H14K H 0.3886 0.0830 0.6813 0.154 Uiso 1 1 calc R . .
H14L H 0.3936 0.0231 0.6681 0.154 Uiso 1 1 calc R . .
O146 O 0.4565 0.1598 0.7706 0.143 Uani 1 1 d . . .
C146 C 0.4592 0.0510 0.6928 0.175 Uani 1 1 d . . .
H14M H 0.4724 0.0161 0.7005 0.210 Uiso 1 1 calc R . .
H14N H 0.4743 0.0595 0.6701 0.210 Uiso 1 1 calc R . .
C147 C 0.5334 0.0812 0.7222 0.299 Uiso 1 1 d . . .
H14O H 0.5487 0.0781 0.6989 0.359 Uiso 1 1 calc R . .
H14P H 0.5477 0.1132 0.7338 0.359 Uiso 1 1 calc R . .
C148 C 0.5486 0.0330 0.7444 0.174 Uani 1 1 d . . .
H14Q H 0.5346 0.0011 0.7324 0.208 Uiso 1 1 calc R . .
H14R H 0.5865 0.0300 0.7453 0.208 Uiso 1 1 calc R . .
C149 C 0.5594 -0.0040 0.7955 0.176 Uani 1 1 d . . .
H14S H 0.5961 0.0057 0.7987 0.212 Uiso 1 1 calc R . .
H14T H 0.5564 -0.0385 0.7834 0.212 Uiso 1 1 calc R . .
C150 C 0.5284 -0.0048 0.8364 0.176 Uiso 1 1 d . . .
H15C H 0.5443 -0.0319 0.8521 0.211 Uiso 1 1 calc R . .
H15D H 0.5321 0.0300 0.8480 0.211 Uiso 1 1 calc R . .
C151 C 0.4723 -0.0136 0.8702 0.200 Uiso 1 1 d . . .
H15E H 0.4873 -0.0440 0.8832 0.240 Uiso 1 1 calc R . .
H15F H 0.4832 0.0201 0.8814 0.240 Uiso 1 1 calc R . .
C152 C 0.4293 -0.0168 0.8650 0.209 Uiso 1 1 d . . .
H15G H 0.4168 -0.0285 0.8879 0.251 Uiso 1 1 calc R . .
H15H H 0.4259 -0.0480 0.8494 0.251 Uiso 1 1 calc R . .
C153 C 0.3773 0.0723 0.8682 0.164 Uiso 1 1 d . . .
H15I H 0.3432 0.0889 0.8641 0.196 Uiso 1 1 calc R . .
H15J H 0.3790 0.0604 0.8930 0.196 Uiso 1 1 calc R . .
C154 C 0.4103 0.1093 0.8662 0.175 Uiso 1 1 d . . .
H15K H 0.4437 0.0954 0.8753 0.210 Uiso 1 1 calc R . .
H15L H 0.4003 0.1376 0.8824 0.210 Uiso 1 1 calc R . .
C155 C 0.4394 0.1750 0.8273 0.201 Uiso 1 1 d . . .
H15M H 0.4732 0.1736 0.8401 0.242 Uiso 1 1 calc R . .
H15N H 0.4193 0.2023 0.8391 0.242 Uiso 1 1 calc R . .
C156 C 0.4493 0.1961 0.7931 0.105 Uani 1 1 d . . .
H15O H 0.4198 0.2181 0.7849 0.126 Uiso 1 1 calc R . .
H15P H 0.4801 0.2190 0.7949 0.126 Uiso 1 1 calc R . .
C157 C 0.4691 0.1805 0.7410 0.135 Uani 1 1 d . . .
H15Q H 0.5060 0.1902 0.7426 0.162 Uiso 1 1 calc R . .
H15R H 0.4490 0.2132 0.7368 0.162 Uiso 1 1 calc R . .
C158 C 0.4599 0.1442 0.7112 0.137 Uani 1 1 d . . .
H15S H 0.4790 0.1577 0.6911 0.165 Uiso 1 1 calc R . .
H15T H 0.4229 0.1455 0.7043 0.165 Uiso 1 1 calc R . .
K10 K 0.8148 0.1519 0.1484 0.102 Uani 1 1 d . . .
N161 N 0.8283 0.1422 0.2309 0.198 Uiso 1 1 d . . .
O161 O 0.8398 0.0561 0.1847 0.271 Uiso 1 1 d . . .
C161 C 0.8303 0.0842 0.2349 0.179 Uiso 1 1 d D . .
H16C H 0.8017 0.0671 0.2213 0.215 Uiso 1 1 calc R . .
H16D H 0.8284 0.0739 0.2600 0.215 Uiso 1 1 calc R . .
N162 N 0.7977 0.1479 0.0705 0.109 Uiso 1 1 d . . .
O162 O 0.8373 0.0582 0.1086 0.201 Uiso 1 1 d . . .
C162 C 0.8805 0.0693 0.2210 0.417 Uiso 1 1 d D . .
H16E H 0.8972 0.0381 0.2322 0.500 Uiso 1 1 calc R . .
H16F H 0.9048 0.0988 0.2181 0.500 Uiso 1 1 calc R . .
O163 O 0.8721 0.2163 0.1070 0.171 Uani 1 1 d . . .
C163 C 0.8794 0.0283 0.1605 0.259 Uiso 1 1 d . . .
H16G H 0.8960 -0.0031 0.1714 0.311 Uiso 1 1 calc R . .
H16H H 0.9054 0.0527 0.1514 0.311 Uiso 1 1 calc R . .
O164 O 0.8956 0.2116 0.1805 0.130 Uiso 1 1 d . . .
C164 C 0.8337 0.0138 0.1315 0.218 Uiso 1 1 d . . .
H16I H 0.8405 -0.0198 0.1193 0.262 Uiso 1 1 calc R . .
H16J H 0.7997 0.0120 0.1423 0.262 Uiso 1 1 calc R . .
O165 O 0.7353 0.1925 0.1942 0.248 Uiso 1 1 d . . .
C165 C 0.7980 0.0522 0.0803 0.168 Uiso 1 1 d . . .
H16K H 0.7629 0.0582 0.0886 0.202 Uiso 1 1 calc R . .
H16L H 0.7997 0.0173 0.0687 0.202 Uiso 1 1 calc R . .
O166 O 0.7231 0.1915 0.1167 0.239 Uiso 1 1 d . . .
C166 C 0.8158 0.0970 0.0566 0.176 Uiso 1 1 d . . .
H16M H 0.8538 0.0971 0.0561 0.211 Uiso 1 1 calc R . .
H16N H 0.8017 0.0918 0.0323 0.211 Uiso 1 1 calc R . .
C167 C 0.8260 0.1885 0.0562 0.147 Uiso 1 1 d . . .
H16O H 0.8070 0.2220 0.0591 0.177 Uiso 1 1 calc R . .
H16P H 0.8281 0.1821 0.0306 0.177 Uiso 1 1 calc R . .
C168 C 0.8800 0.1955 0.0718 0.146 Uiso 1 1 d . . .
H16Q H 0.8985 0.1614 0.0730 0.176 Uiso 1 1 calc R . .
H16R H 0.8997 0.2207 0.0577 0.176 Uiso 1 1 calc R . .
C169 C 0.9210 0.2324 0.1244 0.146 Uani 1 1 d . . .
H16S H 0.9449 0.2020 0.1250 0.175 Uiso 1 1 calc R . .
H16T H 0.9366 0.2608 0.1105 0.175 Uiso 1 1 calc R . .
C170 C 0.9143 0.2510 0.1601 0.163 Uani 1 1 d . . .
H17C H 0.9476 0.2634 0.1704 0.195 Uiso 1 1 calc R . .
H17D H 0.8901 0.2811 0.1596 0.195 Uiso 1 1 calc R . .
C171 C 0.8853 0.2282 0.2145 0.172 Uani 1 1 d . . .
H17E H 0.8511 0.2452 0.2147 0.206 Uiso 1 1 calc R . .
H17F H 0.9115 0.2538 0.2232 0.206 Uiso 1 1 calc R . .
C172 C 0.8864 0.1772 0.2384 0.201 Uiso 1 1 d . . .
H17G H 0.8905 0.1873 0.2634 0.241 Uiso 1 1 calc R . .
H17H H 0.9159 0.1546 0.2325 0.241 Uiso 1 1 calc R . .
C173 C 0.7884 0.1709 0.2407 0.194 Uiso 1 1 d . . .
H17I H 0.7996 0.2082 0.2395 0.233 Uiso 1 1 calc R . .
H17J H 0.7846 0.1631 0.2660 0.233 Uiso 1 1 calc R . .
C174 C 0.7392 0.1694 0.2253 0.213 Uiso 1 1 d . . .
H17K H 0.7284 0.1322 0.2228 0.256 Uiso 1 1 calc R . .
H17L H 0.7154 0.1869 0.2412 0.256 Uiso 1 1 calc R . .
C175 C 0.7225 0.2328 0.1731 0.203 Uiso 1 1 d . . .
H17M H 0.7543 0.2534 0.1701 0.243 Uiso 1 1 calc R . .
H17N H 0.6992 0.2556 0.1863 0.243 Uiso 1 1 calc R . .
C176 C 0.6990 0.2259 0.1388 0.258 Uiso 1 1 d . . .
H17O H 0.6634 0.2134 0.1416 0.309 Uiso 1 1 calc R . .
H17P H 0.6969 0.2608 0.1272 0.309 Uiso 1 1 calc R . .
C177 C 0.7200 0.2028 0.0816 0.182 Uiso 1 1 d . . .
H17Q H 0.7385 0.2360 0.0769 0.218 Uiso 1 1 calc R . .
H17R H 0.6837 0.2070 0.0734 0.218 Uiso 1 1 calc R . .
C178 C 0.7467 0.1529 0.0610 0.244 Uani 1 1 d . . .
H17S H 0.7286 0.1199 0.0667 0.293 Uiso 1 1 calc R . .
H17T H 0.7429 0.1586 0.0353 0.293 Uiso 1 1 calc R . .

loop_
_atom_site_aniso_label
_atom_site_aniso_U_11
_atom_site_aniso_U_22
_atom_site_aniso_U_33
_atom_site_aniso_U_23
_atom_site_aniso_U_13
_atom_site_aniso_U_12
Nb1 0.077(4) 0.033(3) 0.090(4) 0.000 0.003(3) 0.000
Sb2 0.138(3) 0.065(2) 0.087(2) -0.0120(18) -0.016(2) -0.011(2)
Sb1 0.220(4) 0.067(2) 0.143(3) 0.002(2) -0.027(3) -0.043(2)
Sb3 0.0696(19) 0.088(2) 0.111(2) -0.0176(18) -0.0198(17) -0.0205(17)
Sb4 0.0635(17) 0.0594(17) 0.084(2) 0.0015(15) -0.0060(15) 0.0120(15)
Nb5 0.067(3) 0.037(3) 0.076(4) 0.000 -0.013(3) 0.000
Sb5 0.224(3) 0.060(2) 0.142(3) -0.009(2) -0.035(3) -0.068(2)
Sb6 0.148(3) 0.067(2) 0.106(2) -0.0297(19) -0.028(2) 0.005(2)
Sb7 0.0560(18) 0.075(2) 0.109(2) -0.0148(18) -0.0146(17) -0.0002(16)
Sb8 0.0569(17) 0.0438(17) 0.075(2) 0.0051(15) -0.0078(15) 0.0021(14)
Nb9 0.076(3) 0.096(3) 0.072(3) -0.026(2) -0.010(2) 0.017(2)
Sb9 0.153(3) 0.099(3) 0.159(3) -0.047(2) -0.050(3) 0.020(2)
Sb10 0.077(2) 0.139(3) 0.075(2) -0.008(2) -0.0112(18) 0.011(2)
Sb14 0.101(3) 0.227(4) 0.111(3) -0.046(3) -0.023(2) 0.008(3)
Sb15 0.093(2) 0.172(3) 0.150(3) -0.068(3) -0.046(2) 0.061(2)
Sb16 0.096(2) 0.184(3) 0.113(3) -0.075(2) -0.027(2) 0.065(2)
Sb11 0.094(2) 0.144(3) 0.098(2) -0.011(2) 0.0035(19) 0.044(2)
Sb12 0.160(3) 0.108(2) 0.093(2) -0.0043(19) -0.025(2) 0.043(2)
Sb13 0.122(2) 0.116(2) 0.089(2) -0.0382(19) -0.0335(19) 0.037(2)
Nb17 0.084(3) 0.127(3) 0.098(3) -0.037(3) -0.016(2) 0.056(3)
Sb17 0.133(3) 0.252(4) 0.160(3) -0.119(3) -0.024(3) 0.095(3)
Sb21 0.125(2) 0.105(2) 0.120(3) -0.028(2) -0.020(2) 0.055(2)
Sb22 0.144(3) 0.112(3) 0.089(2) -0.036(2) -0.023(2) 0.044(2)
Sb18 0.171(3) 0.119(3) 0.178(4) -0.047(3) -0.054(3) 0.051(3)
Sb19 0.084(2) 0.160(3) 0.103(3) -0.021(2) -0.022(2) 0.058(2)
Sb20 0.089(2) 0.120(3) 0.105(3) -0.035(2) 0.003(2) 0.030(2)
Sb23 0.105(3) 0.192(4) 0.151(3) -0.047(3) -0.020(3) 0.023(3)
Sb24 0.125(3) 0.171(3) 0.173(4) -0.071(3) -0.052(3) 0.092(3)
NbB7 0.084(3) 0.127(3) 0.098(3) -0.037(3) -0.016(2) 0.056(3)
SbB7 0.133(3) 0.252(4) 0.160(3) -0.119(3) -0.024(3) 0.095(3)
SbC1 0.125(2) 0.105(2) 0.120(3) -0.028(2) -0.020(2) 0.055(2)
SbC2 0.144(3) 0.112(3) 0.089(2) -0.036(2) -0.023(2) 0.044(2)
K1 0.047 0.038 0.047 0.000 -0.013 0.000
N1 0.087 0.095 0.084 -0.009 -0.017 0.008
O1 0.059 0.088 0.101 0.001 -0.014 0.003
C1 0.070 0.204 0.069 0.075 0.005 0.017
O2 0.073 0.079 0.088 -0.019 0.001 0.013
C2 0.059 0.138 0.103 0.057 -0.043 -0.020
C3 0.045 0.151 0.123 0.046 -0.012 0.009
O3 0.076 0.057 0.093 0.007 0.002 0.015
C4 0.091 0.085 0.132 0.016 -0.012 0.051
C5 0.067 0.097 0.111 -0.016 -0.001 0.018
C6 0.074 0.167 0.069 -0.041 0.002 -0.008
C7 0.089 0.159 0.070 0.037 -0.011 0.006
C8 0.153 0.109 0.070 0.032 0.006 0.028
C9 0.079 0.037 0.125 0.003 0.002 0.007
K2 0.055 0.044 0.045 0.000 -0.015 0.000
O12 0.262 0.156 0.135 -0.008 -0.063 -0.013
O14 0.119 0.297 0.176 0.066 -0.014 0.008
K3 0.048 0.055 0.081 -0.012 0.005 0.000
O21 0.078 0.103 0.157 0.065 -0.027 -0.024
N21 0.092 0.124 0.084 0.027 0.008 -0.029
C21 0.130 0.126 0.214 0.063 -0.028 0.007
N22 0.053 0.078 0.075 0.000 0.000 0.002
O22 0.072 0.103 0.171 0.003 -0.010 -0.019
C22 0.072 0.203 0.247 0.089 -0.020 -0.001
O23 0.077 0.053 0.089 -0.019 0.012 0.003
C23 0.052 0.091 0.142 0.044 -0.018 -0.043
C24 0.093 0.090 0.146 0.037 -0.034 -0.045
O24 0.121 0.109 0.085 -0.020 -0.016 -0.029
O25 0.052 0.107 0.134 -0.012 -0.005 0.033
C25 0.094 0.093 0.097 0.050 -0.022 -0.011
O26 0.069 0.091 0.098 -0.012 -0.004 0.013
C26 0.052 0.139 0.160 0.019 -0.008 -0.007
C27 0.154 0.082 0.124 -0.005 0.009 0.038
C28 0.117 0.085 0.157 0.007 0.014 0.017
C29 0.110 0.083 0.096 -0.022 -0.014 -0.020
C30 0.219 0.228 0.118 -0.084 0.010 -0.097
C31 0.132 0.352 0.085 -0.036 -0.038 -0.043
C32 0.133 0.136 0.106 0.060 -0.038 -0.040
C33 0.040 0.119 0.175 0.081 -0.022 0.014
C34 0.064 0.167 0.103 0.016 0.009 0.055
C35 0.101 0.143 0.104 -0.042 0.001 0.050
C36 0.096 0.129 0.136 -0.031 -0.022 0.043
C37 0.069 0.122 0.089 0.009 0.023 0.011
C38 0.153 0.069 0.088 0.011 0.024 0.010
K4 0.070 0.041 0.051 -0.010 -0.010 0.002
O41 0.103 0.089 0.094 -0.007 -0.016 0.027
N41 0.058 0.148 0.080 -0.033 -0.011 -0.012
C41 0.166 0.157 0.067 -0.028 0.028 0.015
O42 0.088 0.114 0.103 0.002 -0.010 0.026
N42 0.104 0.128 0.052 -0.004 0.008 -0.016
C42 0.088 0.076 0.200 -0.025 0.047 0.013
O43 0.099 0.083 0.114 -0.019 0.022 -0.020
C43 0.112 0.102 0.184 -0.024 0.003 0.043
O44 0.093 0.115 0.087 -0.056 -0.002 -0.038
C44 0.071 0.175 0.161 0.028 -0.032 0.020
O45 0.097 0.119 0.080 0.027 0.005 0.013
C45 0.114 0.199 0.107 -0.006 -0.034 -0.051
O46 0.107 0.067 0.117 -0.006 0.005 0.005
C46 0.155 0.231 0.063 -0.023 -0.008 0.039
C47 0.095 0.100 0.086 -0.035 0.012 -0.015
C48 0.136 0.134 0.079 0.021 0.014 -0.024
C49 0.098 0.117 0.210 -0.059 -0.019 -0.043
C50 0.061 0.181 0.159 -0.076 0.000 -0.017
C51 0.142 0.219 0.125 -0.100 0.003 -0.031
C53 0.132 0.185 0.033 -0.007 -0.012 -0.015
C54 0.122 0.096 0.106 0.056 0.038 0.007
C55 0.158 0.054 0.118 0.008 0.037 -0.049
C56 0.143 0.058 0.223 0.020 0.001 0.020
C57 0.075 0.050 0.105 -0.036 0.032 0.007
C58 0.073 0.115 0.084 -0.043 0.026 -0.039
K5 0.115 0.084 0.074 -0.002 0.015 0.029
N61 0.294 0.118 0.215 -0.007 -0.060 -0.020
N62 0.202 0.177 0.227 -0.058 -0.047 -0.005
O61 0.282 0.291 0.184 -0.043 -0.039 -0.009
C61 0.304 0.186 0.139 -0.023 0.102 0.027
O62 0.281 0.197 0.057 -0.022 0.002 0.110
O63 0.208 0.210 0.176 0.068 0.015 0.003
O64 0.213 0.141 0.161 0.013 -0.054 0.013
C64 0.262 0.256 0.125 0.019 -0.008 0.046
O65 0.150 0.076 0.260 -0.046 0.090 -0.024
C69 0.163 0.129 0.085 0.047 -0.056 -0.023
C70 0.149 0.213 0.194 0.035 -0.006 0.069
C72 0.336 0.223 0.282 0.005 -0.093 -0.195
C73 0.275 0.081 0.281 -0.026 0.020 0.029
C74 0.163 0.105 0.361 -0.066 0.090 -0.044
C75 0.119 0.142 0.225 -0.047 0.075 -0.011
C76 0.145 0.094 0.386 0.005 0.056 -0.016
K6 0.085 0.055 0.063 -0.014 -0.019 0.026
O81 0.249 0.052 0.204 0.031 0.040 0.004
N81 0.205 0.181 0.104 0.006 0.012 0.131
N82 0.108 0.073 0.075 -0.017 -0.006 0.011
O82 0.068 0.085 0.081 -0.020 -0.007 -0.028
O83 0.091 0.102 0.113 0.010 0.005 0.020
C83 0.465 0.092 0.131 -0.105 -0.084 -0.041
C84 0.108 0.099 0.247 -0.075 -0.019 -0.042
O84 0.164 0.198 0.114 -0.023 0.040 0.081
O85 0.199 0.134 0.172 0.033 -0.063 -0.010
C85 0.126 0.132 0.108 0.006 -0.055 0.027
O86 0.132 0.206 0.073 0.011 -0.030 -0.031
C86 0.110 0.085 0.087 0.038 -0.018 -0.044
C87 0.160 0.087 0.108 0.020 0.011 0.018
C88 0.121 0.071 0.175 0.007 0.003 0.032
C89 0.144 0.156 0.083 -0.091 0.032 0.041
C97 0.118 0.110 0.205 -0.017 0.014 -0.001
C98 0.163 0.075 0.127 0.010 0.015 -0.030
K7 0.078 0.088 0.080 0.007 0.009 -0.010
O101 0.139 0.276 0.116 -0.001 -0.014 0.077
N101 0.067 0.106 0.105 0.010 0.000 -0.016
C101 0.124 0.135 0.138 -0.041 0.030 0.026
N102 0.088 0.075 0.128 0.006 -0.004 0.005
C102 0.079 0.234 0.082 0.013 0.039 0.091
O102 0.109 0.273 0.159 0.056 0.023 0.063
O103 0.175 0.091 0.126 0.012 0.010 -0.009
C103 0.083 0.248 0.174 0.062 -0.004 0.056
O104 0.090 0.106 0.118 0.015 -0.006 -0.021
C104 0.132 0.253 0.129 0.010 0.028 0.072
O105 0.097 0.089 0.114 0.019 0.009 0.012
C105 0.118 0.221 0.081 0.024 0.001 0.003
O106 0.183 0.070 0.108 0.010 -0.004 -0.014
C106 0.117 0.111 0.133 0.006 -0.023 -0.018
C107 0.124 0.084 0.100 0.021 0.030 -0.007
C108 0.119 0.164 0.110 0.017 0.020 0.017
C109 0.102 0.090 0.101 0.019 0.049 0.021
C110 0.097 0.055 0.121 -0.008 0.048 -0.034
C111 0.108 0.116 0.131 -0.035 0.020 0.021
C112 0.125 0.119 0.091 0.015 -0.014 -0.007
C113 0.281 0.141 0.099 0.036 -0.027 -0.020
C114 0.110 0.131 0.062 0.002 -0.029 0.023
C115 0.174 0.118 0.139 0.033 0.007 0.010
C116 0.200 0.106 0.159 0.023 -0.025 -0.026
C117 0.190 0.103 0.092 -0.004 -0.023 0.001
C118 0.231 0.108 0.076 -0.018 0.002 -0.048
K8 0.068 0.054 0.058 -0.021 0.001 0.003
O121 0.126 0.087 0.122 -0.016 0.018 -0.003
N121 0.117 0.100 0.118 0.004 -0.020 0.014
O122 0.078 0.113 0.130 -0.017 -0.008 -0.023
N122 0.136 0.127 0.088 0.001 -0.008 0.035
O123 0.165 0.074 0.116 0.006 0.006 0.009
O124 0.124 0.091 0.084 0.003 -0.014 0.001
O125 0.106 0.111 0.121 -0.008 -0.026 0.044
C125 0.122 0.188 0.136 -0.019 0.003 -0.013
O126 0.114 0.171 0.089 -0.047 0.007 0.048
C126 0.066 0.273 0.133 0.022 0.013 0.073
C127 0.149 0.154 0.157 0.040 0.030 0.044
C128 0.154 0.088 0.130 0.023 -0.026 0.030
C129 0.184 0.057 0.204 -0.063 0.105 -0.049
C130 0.167 0.078 0.112 -0.029 0.005 -0.046
C132 0.102 0.223 0.088 -0.061 -0.050 0.010
C133 0.130 0.275 0.175 -0.042 -0.033 0.035
C134 0.219 0.131 0.203 -0.010 -0.030 0.065
C135 0.201 0.173 0.113 -0.035 -0.004 0.089
C136 0.187 0.313 0.141 -0.026 0.043 0.014
C138 0.211 0.171 0.045 -0.004 -0.004 0.055
K9 0.121 0.062 0.050 0.005 -0.007 -0.010
N141 0.218 0.090 0.098 0.022 0.018 0.007
O141 0.173 0.221 0.096 0.002 0.008 -0.059
O142 0.168 0.181 0.072 -0.028 -0.017 0.004
N142 0.102 0.131 0.126 -0.016 -0.020 0.028
C143 0.117 0.163 0.197 -0.024 -0.020 -0.008
O144 0.182 0.105 0.142 0.021 0.030 0.050
C144 0.060 0.132 0.152 0.039 -0.062 0.001
O145 0.189 0.057 0.122 -0.011 0.051 -0.014
C145 0.143 0.172 0.066 0.004 -0.035 0.008
O146 0.257 0.074 0.100 -0.002 0.050 -0.036
C146 0.228 0.233 0.062 0.008 -0.016 0.023
C148 0.092 0.190 0.237 0.012 -0.022 0.058
C149 0.193 0.094 0.232 0.041 -0.107 0.068
C156 0.124 0.056 0.135 0.032 0.028 -0.007
C157 0.129 0.062 0.217 0.040 0.041 -0.021
C158 0.144 0.089 0.177 0.066 -0.033 -0.017
K10 0.092 0.125 0.089 -0.030 0.014 -0.041
O163 0.106 0.284 0.123 0.015 -0.005 -0.066
C169 0.103 0.159 0.173 -0.009 -0.021 -0.063
C170 0.233 0.130 0.119 0.003 -0.074 -0.016
C171 0.176 0.240 0.098 -0.073 -0.009 -0.101
C178 0.127 0.400 0.200 -0.026 -0.054 -0.081

loop_
_atom_type_symbol
_atom_type_description
_atom_type_scat_dispersion_real
_atom_type_scat_dispersion_imag
_atom_type_scat_source
C C 0.0033 0.0016 'International Tables Vol C Tables 4.2.6.8 and 6.1.1.4'
H H 0.0000 0.0000 'International Tables Vol C Tables 4.2.6.8 and 6.1.1.4'
N N 0.0061 0.0033 'International Tables Vol C Tables 4.2.6.8 and 6.1.1.4'
O O 0.0106 0.0060 'International Tables Vol C Tables 4.2.6.8 and 6.1.1.4'
K K 0.2009 0.2494 'International Tables Vol C Tables 4.2.6.8 and 6.1.1.4'
Nb Nb -2.0727 0.6215 'International Tables Vol C Tables 4.2.6.8 and 6.1.1.4'
Sb Sb -0.5866 1.5461 'International Tables Vol C Tables 4.2.6.8 and 6.1.1.4'

loop_
_geom_angle_atom_site_label_1
_geom_angle_atom_site_label_2
_geom_angle_atom_site_label_3
_geom_angle
_geom_angle_site_symmetry_1
_geom_angle_site_symmetry_3
_geom_angle_publ_flag
Sb4 Nb1 Sb4 58.55(13) 2_655 . ?
Sb4 Nb1 Sb3 58.11(9) 2_655 2_655 ?
Sb4 Nb1 Sb3 84.77(12) . 2_655 ?
Sb4 Nb1 Sb3 84.77(12) 2_655 . ?
Sb4 Nb1 Sb3 58.11(9) . . ?
Sb3 Nb1 Sb3 138.4(2) 2_655 . ?
Sb4 Nb1 Sb2 84.05(8) 2_655 2_655 ?
Sb4 Nb1 Sb2 138.61(14) . 2_655 ?
Sb3 Nb1 Sb2 58.75(8) 2_655 2_655 ?
Sb3 Nb1 Sb2 141.44(8) . 2_655 ?
Sb4 Nb1 Sb2 138.61(14) 2_655 . ?
Sb4 Nb1 Sb2 84.05(8) . . ?
Sb3 Nb1 Sb2 141.44(8) 2_655 . ?
Sb3 Nb1 Sb2 58.75(8) . . ?
Sb2 Nb1 Sb2 136.5(2) 2_655 . ?
Sb4 Nb1 Sb1 138.00(8) 2_655 2_655 ?
Sb4 Nb1 Sb1 141.63(9) . 2_655 ?
Sb3 Nb1 Sb1 84.07(10) 2_655 2_655 ?
Sb3 Nb1 Sb1 136.47(15) . 2_655 ?
Sb2 Nb1 Sb1 59.09(11) 2_655 2_655 ?
Sb2 Nb1 Sb1 82.23(13) . 2_655 ?
Sb4 Nb1 Sb1 141.63(9) 2_655 . ?
Sb4 Nb1 Sb1 138.00(8) . . ?
Sb3 Nb1 Sb1 136.47(15) 2_655 . ?
Sb3 Nb1 Sb1 84.07(10) . . ?
Sb2 Nb1 Sb1 82.23(13) 2_655 . ?
Sb2 Nb1 Sb1 59.09(11) . . ?
Sb1 Nb1 Sb1 57.81(17) 2_655 . ?
Sb3 Sb2 Sb1 85.50(12) . . ?
Sb3 Sb2 Nb1 59.90(9) . . ?
Sb1 Sb2 Nb1 60.60(11) . . ?
NbA1 NbA1 Sb1 114(4) 2_655 2_655 ?
NbA1 NbA1 Sb1 51(3) 2_655 . ?
Sb1 NbA1 Sb1 68.4(18) 2_655 . ?
NbA1 NbA1 SbA2 104(10) 2_655 2_655 ?
Sb1 NbA1 SbA2 55.1(18) 2_655 2_655 ?
Sb1 NbA1 SbA2 96(2) . 2_655 ?
NbA1 NbA1 Sb3 121(10) 2_655 2_655 ?
Sb1 NbA1 Sb3 96(2) 2_655 2_655 ?
Sb1 NbA1 Sb3 149(4) . 2_655 ?
SbA2 NbA1 Sb3 54.6(16) 2_655 2_655 ?
NbA1 NbA1 SbA2 63(10) 2_655 . ?
Sb1 NbA1 SbA2 98(3) 2_655 . ?
Sb1 NbA1 SbA2 48.8(13) . . ?
SbA2 NbA1 SbA2 144(3) 2_655 . ?
Sb3 NbA1 SbA2 161(3) 2_655 . ?
NbA1 NbA1 Sb4 91(6) 2_655 . ?
Sb1 NbA1 Sb4 154(3) 2_655 . ?
Sb1 NbA1 Sb4 128(3) . . ?
SbA2 NbA1 Sb4 130(3) 2_655 . ?
Sb3 NbA1 Sb4 76.9(16) 2_655 . ?
SbA2 NbA1 Sb4 85(2) . . ?
NbA1 NbA1 Sb3 48(10) 2_655 . ?
Sb1 NbA1 Sb3 145(3) 2_655 . ?
Sb1 NbA1 Sb3 79.4(17) . . ?
SbA2 NbA1 Sb3 146(3) 2_655 . ?
Sb3 NbA1 Sb3 119(2) 2_655 . ?
SbA2 NbA1 Sb3 47.9(12) . . ?
Sb4 NbA1 Sb3 49.6(11) . . ?
Sb1 SbA2 Sb3 101.8(10) . . ?
Sb1 SbA2 NbA1 52.0(16) . 2_655 ?
Sb3 SbA2 NbA1 64.7(15) . 2_655 ?
Sb1 SbA2 NbA1 57.7(16) . . ?
Sb3 SbA2 NbA1 71.8(15) . . ?
NbA1 SbA2 NbA1 14(3) 2_655 . ?
NbA1 Sb1 SbA2 73(2) 2_655 . ?
NbA1 Sb1 NbA1 15(3) 2_655 . ?
SbA2 Sb1 NbA1 74(2) . . ?
NbA1 Sb1 Sb1 62.3(17) 2_655 2_655 ?
SbA2 Sb1 Sb1 102.4(7) . 2_655 ?
NbA1 Sb1 Sb1 49.2(15) . 2_655 ?
NbA1 Sb1 Sb2 64(2) 2_655 . ?
SbA2 Sb1 Sb2 17.8(6) . . ?
NbA1 Sb1 Sb2 60.4(19) . . ?
Sb1 Sb1 Sb2 84.57(16) 2_655 . ?
NbA1 Sb1 Nb1 4(2) 2_655 . ?
SbA2 Sb1 Nb1 70.3(6) . . ?
NbA1 Sb1 Nb1 12.3(15) . . ?
Sb1 Sb1 Nb1 61.09(9) 2_655 . ?
Sb2 Sb1 Nb1 60.30(9) . . ?
SbA2 Sb3 Sb4 105.6(6) . . ?
SbA2 Sb3 Sb2 19.4(6) . . ?
Sb4 Sb3 Sb2 86.85(11) . . ?
SbA2 Sb3 Nb1 68.5(6) . . ?
Sb4 Sb3 Nb1 60.70(10) . . ?
Sb2 Sb3 Nb1 61.35(10) . . ?
SbA2 Sb3 NbA1 60.8(17) . 2_655 ?
Sb4 Sb3 NbA1 73.5(14) . 2_655 ?
Sb2 Sb3 NbA1 57.8(17) . 2_655 ?
Nb1 Sb3 NbA1 12.8(14) . 2_655 ?
SbA2 Sb3 NbA1 60.3(15) . . ?
Sb4 Sb3 NbA1 64.6(12) . . ?
Sb2 Sb3 NbA1 53.3(15) . . ?
Nb1 Sb3 NbA1 8.3(14) . . ?
NbA1 Sb3 NbA1 11(3) 2_655 . ?
Sb3 Sb4 Sb4 87.64(11) . 2_655 ?
Sb3 Sb4 Nb1 61.18(7) . . ?
Sb4 Sb4 Nb1 60.72(7) 2_655 . ?
Sb3 Sb4 NbA1 65.9(12) . . ?
Sb4 Sb4 NbA1 67.0(16) 2_655 . ?
Nb1 Sb4 NbA1 8.7(14) . . ?
Sb5 Nb5 Sb5 58.29(17) . 2_757 ?
Sb5 Nb5 Sb7 137.46(15) . 2_757 ?
Sb5 Nb5 Sb7 83.87(10) 2_757 2_757 ?
Sb5 Nb5 Sb7 83.87(10) . . ?
Sb5 Nb5 Sb7 137.46(15) 2_757 . ?
Sb7 Nb5 Sb7 137.7(2) 2_757 . ?
Sb5 Nb5 Sb6 57.93(11) . . ?
Sb5 Nb5 Sb6 84.02(14) 2_757 . ?
Sb7 Nb5 Sb6 142.66(8) 2_757 . ?
Sb7 Nb5 Sb6 57.81(8) . . ?
Sb5 Nb5 Sb6 84.02(14) . 2_757 ?
Sb5 Nb5 Sb6 57.93(11) 2_757 2_757 ?
Sb7 Nb5 Sb6 57.81(8) 2_757 2_757 ?
Sb7 Nb5 Sb6 142.66(8) . 2_757 ?
Sb6 Nb5 Sb6 137.4(2) . 2_757 ?
Sb5 Nb5 Sb8 141.94(9) . 2_757 ?
Sb5 Nb5 Sb8 137.53(8) 2_757 2_757 ?
Sb7 Nb5 Sb8 58.20(9) 2_757 2_757 ?
Sb7 Nb5 Sb8 84.10(12) . 2_757 ?
Sb6 Nb5 Sb8 137.61(14) . 2_757 ?
Sb6 Nb5 Sb8 84.05(8) 2_757 2_757 ?
Sb5 Nb5 Sb8 137.53(8) . . ?
Sb5 Nb5 Sb8 141.94(9) 2_757 . ?
Sb7 Nb5 Sb8 84.10(12) 2_757 . ?
Sb7 Nb5 Sb8 58.20(9) . . ?
Sb6 Nb5 Sb8 84.05(8) . . ?
Sb6 Nb5 Sb8 137.61(14) 2_757 . ?
Sb8 Nb5 Sb8 58.38(13) 2_757 . ?
Sb6 Sb5 Sb5 87.26(16) . 2_757 ?
Sb6 Sb5 Nb5 61.32(9) . . ?
Sb5 Sb5 Nb5 60.86(9) 2_757 . ?
Sb5 Sb6 Sb7 87.23(12) . . ?
Sb5 Sb6 Nb5 60.75(11) . . ?
Sb7 Sb6 Nb5 61.13(10) . . ?
Sb6 Sb7 Sb8 87.34(11) . . ?
Sb6 Sb7 Nb5 61.06(10) . . ?
Sb8 Sb7 Nb5 60.96(10) . . ?
Sb7 Sb8 Sb8 86.85(11) . 2_757 ?
Sb7 Sb8 Nb5 60.84(7) . . ?
Sb8 Sb8 Nb5 60.81(6) 2_757 . ?
Sb16 Nb9 Sb15 59.47(12) . . ?
Sb16 Nb9 Sb10 83.48(13) . . ?
Sb15 Nb9 Sb10 138.37(17) . . ?
Sb16 Nb9 Sb13 138.58(16) . . ?
Sb15 Nb9 Sb13 83.79(13) . . ?
Sb10 Nb9 Sb13 136.90(16) . . ?
Sb16 Nb9 Sb12 140.85(17) . . ?
Sb15 Nb9 Sb12 137.40(17) . . ?
Sb10 Nb9 Sb12 83.23(13) . . ?
Sb13 Nb9 Sb12 58.49(11) . . ?
Sb16 Nb9 Sb9 59.09(13) . . ?
Sb15 Nb9 Sb9 85.03(15) . . ?
Sb10 Nb9 Sb9 58.11(12) . . ?
Sb13 Nb9 Sb9 141.55(17) . . ?
Sb12 Nb9 Sb9 136.65(17) . . ?
Sb16 Nb9 Sb14 84.76(14) . . ?
Sb15 Nb9 Sb14 57.83(14) . . ?
Sb10 Nb9 Sb14 142.51(17) . . ?
Sb13 Nb9 Sb14 57.96(12) . . ?
Sb12 Nb9 Sb14 83.81(15) . . ?
Sb9 Nb9 Sb14 138.71(18) . . ?
Sb16 Nb9 Sb11 137.86(16) . . ?
Sb15 Nb9 Sb11 142.39(17) . . ?
Sb10 Nb9 Sb11 58.42(11) . . ?
Sb13 Nb9 Sb11 82.88(13) . . ?
Sb12 Nb9 Sb11 57.47(12) . . ?
Sb9 Nb9 Sb11 83.95(14) . . ?
Sb14 Nb9 Sb11 136.26(17) . . ?
Sb10 Sb9 Sb16 85.40(14) . . ?
Sb10 Sb9 Nb9 60.71(12) . . ?
Sb16 Sb9 Nb9 60.08(13) . . ?
Sb9 Sb10 Sb11 87.34(13) . . ?
Sb9 Sb10 Nb9 61.18(12) . . ?
Sb11 Sb10 Nb9 61.65(11) . . ?
Sb15 Sb14 Sb13 86.55(15) . . ?
Sb15 Sb14 Nb9 60.37(13) . . ?
Sb13 Sb14 Nb9 60.44(12) . . ?
Sb14 Sb15 Sb16 87.28(15) . . ?
Sb14 Sb15 Nb9 61.79(13) . . ?
Sb16 Sb15 Nb9 60.13(12) . . ?
Sb9 Sb16 Sb15 86.46(14) . . ?
Sb9 Sb16 Nb9 60.83(12) . . ?
Sb15 Sb16 Nb9 60.40(12) . . ?
Sb11 NbA9 SbB0 62.6(11) . . ?
Sb11 NbA9 SbA9 99.5(14) . . ?
SbB0 NbA9 SbA9 60.9(12) . . ?
Sb11 NbA9 SbB6 147.4(16) . . ?
SbB0 NbA9 SbB6 84.8(13) . . ?
SbA9 NbA9 SbB6 59.1(11) . . ?
Sb11 NbA9 SbB5 151.1(16) . . ?
SbB0 NbA9 SbB5 136.7(17) . . ?
SbA9 NbA9 SbB5 81.3(12) . . ?
SbB6 NbA9 SbB5 56.3(10) . . ?
Sb11 NbA9 SbB4 129.4(15) . . ?
SbB0 NbA9 SbB4 140.3(16) . . ?
SbA9 NbA9 SbB4 131.0(15) . . ?
SbB6 NbA9 SbB4 77.3(12) . . ?
SbB5 NbA9 SbB4 54.8(10) . . ?
Sb11 NbA9 Sb13 85.0(11) . . ?
SbB0 NbA9 Sb13 140.9(15) . . ?
SbA9 NbA9 Sb13 152.5(15) . . ?
SbB6 NbA9 Sb13 125.8(13) . . ?
SbB5 NbA9 Sb13 82.0(10) . . ?
SbB4 NbA9 Sb13 49.3(8) . . ?
Sb11 NbA9 Sb12 56.2(8) . . ?
SbB0 NbA9 Sb12 90.8(12) . . ?
SbA9 NbA9 Sb12 150.3(14) . . ?
SbB6 NbA9 Sb12 131.9(14) . . ?
SbB5 NbA9 Sb12 128.3(13) . . ?
SbB4 NbA9 Sb12 76.2(10) . . ?
Sb13 NbA9 Sb12 51.3(6) . . ?
SbB0 SbA9 SbB6 83.4(11) . . ?
SbB0 SbA9 NbA9 55.3(11) . . ?
SbB6 SbA9 NbA9 61.7(11) . . ?
NbA9 SbB0 Sb11 55.2(10) . . ?
NbA9 SbB0 SbA9 63.9(12) . . ?
Sb11 SbB0 SbA9 96.8(11) . . ?
Sb13 SbB4 SbB5 96.7(10) . . ?
Sb13 SbB4 NbA9 68.2(9) . . ?
SbB5 SbB4 NbA9 59.2(10) . . ?
SbB4 SbB5 SbB6 85.9(11) . . ?
SbB4 SbB5 NbA9 66.0(11) . . ?
SbB6 SbB5 NbA9 62.0(11) . . ?
SbB5 SbB6 SbA9 84.2(11) . . ?
SbB5 SbB6 NbA9 61.6(11) . . ?
SbA9 SbB6 NbA9 59.2(11) . . ?
NbA9 Sb11 SbB0 62.1(11) . . ?
NbA9 Sb11 Sb12 78.2(9) . . ?
SbB0 Sb11 Sb12 102.7(6) . . ?
NbA9 Sb11 Sb10 61.1(9) . . ?
SbB0 Sb11 Sb10 17.3(6) . . ?
Sb12 Sb11 Sb10 85.78(12) . . ?
NbA9 Sb11 Nb9 17.9(9) . . ?
SbB0 Sb11 Nb9 66.8(6) . . ?
Sb12 Sb11 Nb9 60.65(12) . . ?
Sb10 Sb11 Nb9 59.93(11) . . ?
Sb11 Sb12 Sb13 86.37(12) . . ?
Sb11 Sb12 Nb9 61.88(12) . . ?
Sb13 Sb12 Nb9 60.61(11) . . ?
Sb11 Sb12 NbA9 45.7(7) . . ?
Sb13 Sb12 NbA9 62.8(6) . . ?
Nb9 Sb12 NbA9 16.5(6) . . ?
SbB4 Sb13 Sb14 19.8(6) . . ?
SbB4 Sb13 Sb12 92.4(6) . . ?
Sb14 Sb13 Sb12 87.07(13) . . ?
SbB4 Sb13 Nb9 49.5(6) . . ?
Sb14 Sb13 Nb9 61.60(12) . . ?
Sb12 Sb13 Nb9 60.90(11) . . ?
SbB4 Sb13 NbA9 62.6(9) . . ?
Sb14 Sb13 NbA9 77.4(7) . . ?
Sb12 Sb13 NbA9 65.8(7) . . ?
Nb9 Sb13 NbA9 17.3(7) . . ?
Sb21 Nb17 Sb22 58.34(12) . . ?
Sb21 Nb17 Sb19 84.70(14) . . ?
Sb22 Nb17 Sb19 138.52(17) . . ?
Sb21 Nb17 Sb23 85.66(16) . . ?
Sb22 Nb17 Sb23 60.02(13) . . ?
Sb19 Nb17 Sb23 141.40(19) . . ?
Sb21 Nb17 Sb20 59.03(12) . . ?
Sb22 Nb17 Sb20 84.07(14) . . ?
Sb19 Nb17 Sb20 59.20(12) . . ?
Sb23 Nb17 Sb20 140.04(19) . . ?
Sb21 Nb17 Sb18 139.01(17) . . ?
Sb22 Nb17 Sb18 139.99(19) . . ?
Sb19 Nb17 Sb18 59.82(13) . . ?
Sb23 Nb17 Sb18 134.73(18) . . ?
Sb20 Nb17 Sb18 83.86(15) . . ?
Sb21 Nb17 Sb24 138.76(18) . . ?
Sb22 Nb17 Sb24 84.64(14) . . ?
Sb19 Nb17 Sb24 135.75(18) . . ?
Sb23 Nb17 Sb24 58.30(14) . . ?
Sb20 Nb17 Sb24 140.41(19) . . ?
Sb18 Nb17 Sb24 80.87(15) . . ?
Sb21 Nb17 Sb17 143.57(19) . . ?
Sb22 Nb17 Sb17 137.86(17) . . ?
Sb19 Nb17 Sb17 82.99(14) . . ?
Sb23 Nb17 Sb17 82.97(15) . . ?
Sb20 Nb17 Sb17 136.47(18) . . ?
Sb18 Nb17 Sb17 57.06(14) . . ?
Sb24 Nb17 Sb17 57.35(13) . . ?
Sb18 Sb17 Sb24 84.59(16) . . ?
Sb18 Sb17 Nb17 60.73(14) . . ?
Sb24 Sb17 Nb17 60.70(13) . . ?
Sb22 Sb21 Sb20 86.43(13) . . ?
Sb22 Sb21 Nb17 60.94(12) . . ?
Sb20 Sb21 Nb17 60.84(12) . . ?
Sb21 Sb22 Nb17 60.72(12) . . ?
Sb21 Sb22 Sb23 87.09(13) . . ?
Nb17 Sb22 Sb23 60.25(13) . . ?
Sb17 Sb18 Sb19 85.51(16) . . ?
Sb17 Sb18 Nb17 62.21(14) . . ?
Sb19 Sb18 Nb17 59.44(13) . . ?
Sb20 Sb19 Nb17 60.47(12) . . ?
Sb20 Sb19 Sb18 85.00(14) . . ?
Nb17 Sb19 Sb18 60.73(13) . . ?
Sb21 Sb20 Sb19 85.90(13) . . ?
Sb21 Sb20 Nb17 60.13(12) . . ?
Sb19 Sb20 Nb17 60.33(12) . . ?
Sb24 Sb23 Sb22 86.22(16) . . ?
Sb24 Sb23 Nb17 61.53(14) . . ?
Sb22 Sb23 Nb17 59.73(13) . . ?
Sb17 Sb24 Sb23 86.46(17) . . ?
Sb17 Sb24 Nb17 61.95(13) . . ?
Sb23 Sb24 Nb17 60.17(14) . . ?
SbB8 SbB9 SbC0 96.5(12) . . ?
O2 K1 O2 134.9 2_755 . ?
O2 K1 O3 98.3 2_755 2_755 ?
O2 K1 O3 121.8 . 2_755 ?
O2 K1 O3 121.8 2_755 . ?
O2 K1 O3 98.3 . . ?
O3 K1 O3 58.2 2_755 . ?
O2 K1 O1 60.8 2_755 2_755 ?
O2 K1 O1 97.9 . 2_755 ?
O3 K1 O1 133.6 2_755 2_755 ?
O3 K1 O1 96.0 . 2_755 ?
O2 K1 O1 97.9 2_755 . ?
O2 K1 O1 60.8 . . ?
O3 K1 O1 96.0 2_755 . ?
O3 K1 O1 133.6 . . ?
O1 K1 O1 125.9 2_755 . ?
O2 K1 N1 60.4 2_755 2_755 ?
O2 K1 N1 120.5 . 2_755 ?
O3 K1 N1 60.2 2_755 2_755 ?
O3 K1 N1 117.8 . 2_755 ?
O1 K1 N1 121.1 2_755 2_755 ?
O1 K1 N1 60.0 . 2_755 ?
O2 K1 N1 120.5 2_755 . ?
O2 K1 N1 60.4 . . ?
O3 K1 N1 117.8 2_755 . ?
O3 K1 N1 60.2 . . ?
O1 K1 N1 60.0 2_755 . ?
O1 K1 N1 121.1 . . ?
N1 K1 N1 178.0 2_755 . ?
C7 N1 C1 108.0 . 2_755 ?
C7 N1 C6 116.2 . . ?
C1 N1 C6 112.6 2_755 . ?
C7 N1 K1 105.7 . . ?
C1 N1 K1 106.4 2_755 . ?
C6 N1 K1 107.3 . . ?
C3 O1 C2 112.2 . . ?
C3 O1 K1 112.2 . . ?
C2 O1 K1 114.6 . . ?
C2 C1 N1 118.7 . 2_755 ?
C2 C1 H1A 107.6 . . ?
N1 C1 H1A 107.6 2_755 . ?
C2 C1 H1B 107.6 . . ?
N1 C1 H1B 107.6 2_755 . ?
H1A C1 H1B 107.1 . . ?
C5 O2 C4 117.4 . . ?
C5 O2 K1 116.6 . . ?
C4 O2 K1 113.6 . . ?
C1 C2 O1 111.3 . . ?
C1 C2 H2A 109.4 . . ?
O1 C2 H2A 109.4 . . ?
C1 C2 H2B 109.4 . . ?
O1 C2 H2B 109.4 . . ?
H2A C2 H2B 108.0 . . ?
O1 C3 C4 108.8 . . ?
O1 C3 H3A 109.9 . . ?
C4 C3 H3A 109.9 . . ?
O1 C3 H3B 109.9 . . ?
C4 C3 H3B 109.9 . . ?
H3A C3 H3B 108.3 . . ?
C8 O3 C9 113.6 . . ?
C8 O3 K1 113.8 . . ?
C9 O3 K1 110.4 . . ?
O2 C4 C3 110.4 . . ?
O2 C4 H4A 109.6 . . ?
C3 C4 H4A 109.6 . . ?
O2 C4 H4B 109.6 . . ?
C3 C4 H4B 109.6 . . ?
H4A C4 H4B 108.1 . . ?
O2 C5 C6 116.2 . . ?
O2 C5 H5A 108.2 . . ?
C6 C5 H5A 108.2 . . ?
O2 C5 H5B 108.2 . . ?
C6 C5 H5B 108.2 . . ?
H5A C5 H5B 107.4 . . ?
C5 C6 N1 115.6 . . ?
C5 C6 H6A 108.4 . . ?
N1 C6 H6A 108.4 . . ?
C5 C6 H6B 108.4 . . ?
N1 C6 H6B 108.4 . . ?
H6A C6 H6B 107.4 . . ?
N1 C7 C8 115.2 . . ?
N1 C7 H7A 108.5 . . ?
C8 C7 H7A 108.5 . . ?
N1 C7 H7B 108.5 . . ?
C8 C7 H7B 108.5 . . ?
H7A C7 H7B 107.5 . . ?
O3 C8 C7 108.5 . . ?
O3 C8 H8A 110.0 . . ?
C7 C8 H8A 110.0 . . ?
O3 C8 H8B 110.0 . . ?
C7 C8 H8B 110.0 . . ?
H8A C8 H8B 108.4 . . ?
C9 C9 O3 107.7 2_755 . ?
C9 C9 H9A 110.2 2_755 . ?
O3 C9 H9A 110.2 . . ?
C9 C9 H9B 110.2 2_755 . ?
O3 C9 H9B 110.2 . . ?
H9A C9 H9B 108.5 . . ?
O14 K2 O14 133.6 . 2_756 ?
O14 K2 O18 116.9 . 2_756 ?
O14 K2 O18 103.8 2_756 2_756 ?
O14 K2 O18 103.8 . . ?
O14 K2 O18 116.9 2_756 . ?
O18 K2 O18 57.6 2_756 . ?
O14 K2 O12 91.5 . 2_756 ?
O14 K2 O12 59.4 2_756 2_756 ?
O18 K2 O12 147.9 2_756 2_756 ?
O18 K2 O12 103.2 . 2_756 ?
O14 K2 O12 59.4 . . ?
O14 K2 O12 91.5 2_756 . ?
O18 K2 O12 103.2 2_756 . ?
O18 K2 O12 147.9 . . ?
O12 K2 O12 104.3 2_756 . ?
O14 K2 N11 65.8 . . ?
O14 K2 N11 118.4 2_756 . ?
O18 K2 N11 113.0 2_756 . ?
O18 K2 N11 57.5 . . ?
O12 K2 N11 63.4 2_756 . ?
O12 K2 N11 123.5 . . ?
O14 K2 N11 118.4 . 2_756 ?
O14 K2 N11 65.8 2_756 2_756 ?
O18 K2 N11 57.5 2_756 2_756 ?
O18 K2 N11 113.0 . 2_756 ?
O12 K2 N11 123.5 2_756 2_756 ?
O12 K2 N11 63.4 . 2_756 ?
N11 K2 N11 170.4 . 2_756 ?
O14 K2 C14 20.4 . . ?
O14 K2 C14 118.5 2_756 . ?
O18 K2 C14 118.6 2_756 . ?
O18 K2 C14 122.9 . . ?
O12 K2 C14 93.3 2_756 . ?
O12 K2 C14 39.4 . . ?
N11 K2 C14 84.6 . . ?
N11 K2 C14 101.1 2_756 . ?
O14 K2 C14 118.5 . 2_756 ?
O14 K2 C14 20.4 2_756 2_756 ?
O18 K2 C14 122.9 2_756 2_756 ?
O18 K2 C14 118.6 . 2_756 ?
O12 K2 C14 39.4 2_756 2_756 ?
O12 K2 C14 93.3 . 2_756 ?
N11 K2 C14 101.1 . 2_756 ?
N11 K2 C14 84.6 2_756 2_756 ?
C14 K2 C14 108.7 . 2_756 ?
O14 K2 C12 86.9 . 2_756 ?
O14 K2 C12 76.6 2_756 2_756 ?
O18 K2 C12 137.8 2_756 2_756 ?
O18 K2 C12 84.1 . 2_756 ?
O12 K2 C12 21.3 2_756 2_756 ?
O12 K2 C12 119.0 . 2_756 ?
N11 K2 C12 43.1 . 2_756 ?
N11 K2 C12 142.4 2_756 2_756 ?
C14 K2 C12 96.0 . 2_756 ?
C14 K2 C12 58.1 2_756 2_756 ?
O14 K2 C12 76.6 . . ?
O14 K2 C12 86.9 2_756 . ?
O18 K2 C12 84.1 2_756 . ?
O18 K2 C12 137.8 . . ?
O12 K2 C12 119.0 2_756 . ?
O12 K2 C12 21.3 . . ?
N11 K2 C12 142.4 . . ?
N11 K2 C12 43.1 2_756 . ?
C14 K2 C12 58.1 . . ?
C14 K2 C12 96.0 2_756 . ?
C12 K2 C12 137.4 2_756 . ?
C17 N11 C11 108.0 . 2_756 ?
C17 N11 C16 134.1 . . ?
C11 N11 C16 108.4 2_756 . ?
C17 N11 K2 104.5 . . ?
C11 N11 K2 100.9 2_756 . ?
C16 N11 K2 95.1 . . ?
C12 C11 N11 112.6 . 2_756 ?
C12 C11 H11A 109.1 . . ?
N11 C11 H11A 109.1 2_756 . ?
C12 C11 H11B 109.1 . . ?
N11 C11 H11B 109.1 2_756 . ?
H11A C11 H11B 107.8 . . ?
C12 O12 C13 115.0 . . ?
C12 O12 K2 106.2 . . ?
C13 O12 K2 121.9 . . ?
O12 C12 C11 120.5 . . ?
O12 C12 K2 52.5 . . ?
C11 C12 K2 84.9 . . ?
O12 C12 H12A 107.2 . . ?
C11 C12 H12A 107.2 . . ?
K2 C12 H12A 159.6 . . ?
O12 C12 H12B 107.2 . . ?
C11 C12 H12B 107.2 . . ?
K2 C12 H12B 84.3 . . ?
H12A C12 H12B 106.8 . . ?
O12 C13 C14 102.3 . . ?
O12 C13 H13A 111.3 . . ?
C14 C13 H13A 111.3 . . ?
O12 C13 H13B 111.3 . . ?
C14 C13 H13B 111.3 . . ?
H13A C13 H13B 109.2 . . ?
O14 C14 C13 136.7 . . ?
O14 C14 K2 48.9 . . ?
C13 C14 K2 93.6 . . ?
O14 C14 H14A 103.0 . . ?
C13 C14 H14A 103.0 . . ?
K2 C14 H14A 97.9 . . ?
O14 C14 H14B 103.0 . . ?
C13 C14 H14B 103.0 . . ?
K2 C14 H14B 147.6 . . ?
H14A C14 H14B 105.1 . . ?
C14 O14 C15 123.6 . . ?
C14 O14 K2 110.7 . . ?
C15 O14 K2 116.4 . . ?
O14 C15 C16 111.6 . . ?
O14 C15 H15A 109.3 . . ?
C16 C15 H15A 109.3 . . ?
O14 C15 H15B 109.3 . . ?
C16 C15 H15B 109.3 . . ?
H15A C15 H15B 108.0 . . ?
C15 C16 N11 120.0 . . ?
C15 C16 H16A 107.3 . . ?
N11 C16 H16A 107.3 . . ?
C15 C16 H16B 107.3 . . ?
N11 C16 H16B 107.3 . . ?
H16A C16 H16B 106.9 . . ?
N11 C17 C18 93.5 . . ?
N11 C17 H17A 113.0 . . ?
C18 C17 H17A 113.0 . . ?
N11 C17 H17B 113.0 . . ?
C18 C17 H17B 113.0 . . ?
H17A C17 H17B 110.4 . . ?
O18 C18 C17 110.0 . . ?
O18 C18 K2 50.7 . . ?
C17 C18 K2 83.2 . . ?
O18 C18 H18A 109.7 . . ?
C17 C18 H18A 109.7 . . ?
K2 C18 H18A 160.2 . . ?
O18 C18 H18B 109.7 . . ?
C17 C18 H18B 109.7 . . ?
K2 C18 H18B 80.1 . . ?
H18A C18 H18B 108.2 . . ?
C19 O18 C18 123.7 . . ?
C19 O18 K2 113.1 . . ?
C18 O18 K2 106.5 . . ?
C19 C19 O18 123.9 2_756 . ?
C19 C19 K2 80.3 2_756 . ?
O18 C19 K2 47.3 . . ?
C19 C19 H19A 106.4 2_756 . ?
O18 C19 H19A 106.4 . . ?
K2 C19 H19A 143.2 . . ?
C19 C19 H19B 106.4 2_756 . ?
O18 C19 H19B 106.4 . . ?
K2 C19 H19B 106.1 . . ?
H19A C19 H19B 106.4 . . ?
O23 K3 O26 93.4 . . ?
O23 K3 O21 140.3 . . ?
O26 K3 O21 121.4 . . ?
O23 K3 O25 116.7 . . ?
O26 K3 O25 60.8 . . ?
O21 K3 O25 98.2 . . ?
O23 K3 O24 60.9 . . ?
O26 K3 O24 133.9 . . ?
O21 K3 O24 99.4 . . ?
O25 K3 O24 95.4 . . ?
O23 K3 O22 100.8 . . ?
O26 K3 O22 96.7 . . ?
O21 K3 O22 59.7 . . ?
O25 K3 O22 136.0 . . ?
O24 K3 O22 123.8 . . ?
O23 K3 N21 119.9 . . ?
O26 K3 N21 119.2 . . ?
O21 K3 N21 61.8 . . ?
O25 K3 N21 59.0 . . ?
O24 K3 N21 60.3 . . ?
O22 K3 N21 121.1 . . ?
O23 K3 N22 60.3 . . ?
O26 K3 N22 60.2 . . ?
O21 K3 N22 118.4 . . ?
O25 K3 N22 120.5 . . ?
O24 K3 N22 120.0 . . ?
O22 K3 N22 59.2 . . ?
N21 K3 N22 179.4 . . ?
O23 K3 C34 127.9 . . ?
O26 K3 C34 77.0 . . ?
O21 K3 C34 82.0 . . ?
O25 K3 C34 18.4 . . ?
O24 K3 C34 89.5 . . ?
O22 K3 C34 130.9 . . ?
N21 K3 C34 42.2 . . ?
N22 K3 C34 137.2 . . ?
O23 K3 C29 19.1 . . ?
O26 K3 C29 110.2 . . ?
O21 K3 C29 127.3 . . ?
O25 K3 C29 116.4 . . ?
O24 K3 C29 42.4 . . ?
O22 K3 C29 106.7 . . ?
N21 K3 C29 102.5 . . ?
N22 K3 C29 77.8 . . ?
C34 K3 C29 121.4 . . ?
C23 O21 C22 110.7 . . ?
C23 O21 K3 115.1 . . ?
C22 O21 K3 114.4 . . ?
C32 N21 C33 116.0 . . ?
C32 N21 C21 110.4 . . ?
C33 N21 C21 109.3 . . ?
C32 N21 K3 109.6 . . ?
C33 N21 K3 105.6 . . ?
C21 N21 K3 105.4 . . ?
N21 C21 C22 109.5 . . ?
N21 C21 H21A 109.8 . . ?
C22 C21 H21A 109.8 . . ?
N21 C21 H21B 109.8 . . ?
C22 C21 H21B 109.8 . . ?
H21A C21 H21B 108.2 . . ?
C27 N22 C38 111.1 . . ?
C27 N22 C26 107.6 . . ?
C38 N22 C26 110.7 . . ?
C27 N22 K3 110.5 . . ?
C38 N22 K3 106.0 . . ?
C26 N22 K3 111.0 . . ?
C25 O22 C24 111.7 . . ?
C25 O22 K3 119.2 . . ?
C24 O22 K3 113.5 . . ?
O21 C22 C21 105.1 . . ?
O21 C22 H22A 110.7 . . ?
C21 C22 H22A 110.7 . . ?
O21 C22 H22B 110.7 . . ?
C21 C22 H22B 110.7 . . ?
H22A C22 H22B 108.8 . . ?
C29 O23 C28 106.9 . . ?
C29 O23 K3 115.7 . . ?
C28 O23 K3 117.6 . . ?
O21 C23 C24 111.3 . . ?
O21 C23 H23A 109.4 . . ?
C24 C23 H23A 109.4 . . ?
O21 C23 H23B 109.4 . . ?
C24 C23 H23B 109.4 . . ?
H23A C23 H23B 108.0 . . ?
C23 C24 O22 107.0 . . ?
C23 C24 H24A 110.3 . . ?
O22 C24 H24A 110.3 . . ?
C23 C24 H24B 110.3 . . ?
O22 C24 H24B 110.3 . . ?
H24A C24 H24B 108.6 . . ?
C31 O24 C30 115.8 . . ?
C31 O24 K3 117.5 . . ?
C30 O24 K3 107.2 . . ?
C34 O25 C35 115.8 . . ?
C34 O25 K3 115.8 . . ?
C35 O25 K3 110.9 . . ?
O22 C25 C26 109.7 . . ?
O22 C25 H25A 109.7 . . ?
C26 C25 H25A 109.7 . . ?
O22 C25 H25B 109.7 . . ?
C26 C25 H25B 109.7 . . ?
H25A C25 H25B 108.2 . . ?
C36 O26 C37 107.0 . . ?
C36 O26 K3 114.4 . . ?
C37 O26 K3 118.9 . . ?
N22 C26 C25 111.8 . . ?
N22 C26 H26A 109.3 . . ?
C25 C26 H26A 109.3 . . ?
N22 C26 H26B 109.3 . . ?
C25 C26 H26B 109.3 . . ?
H26A C26 H26B 107.9 . . ?
N22 C27 C28 113.2 . . ?
N22 C27 H27A 108.9 . . ?
C28 C27 H27A 108.9 . . ?
N22 C27 H27B 108.9 . . ?
C28 C27 H27B 108.9 . . ?
H27A C27 H27B 107.7 . . ?
O23 C28 C27 110.0 . . ?
O23 C28 H28A 109.7 . . ?
C27 C28 H28A 109.7 . . ?
O23 C28 H28B 109.7 . . ?
C27 C28 H28B 109.7 . . ?
H28A C28 H28B 108.2 . . ?
O23 C29 C30 110.9 . . ?
O23 C29 K3 45.3 . . ?
C30 C29 K3 78.6 . . ?
O23 C29 H29A 109.5 . . ?
C30 C29 H29A 109.5 . . ?
K3 C29 H29A 92.5 . . ?
O23 C29 H29B 109.5 . . ?
C30 C29 H29B 109.5 . . ?
K3 C29 H29B 152.9 . . ?
H29A C29 H29B 108.0 . . ?
O24 C30 C29 108.1 . . ?
O24 C30 H30A 110.1 . . ?
C29 C30 H30A 110.1 . . ?
O24 C30 H30B 110.1 . . ?
C29 C30 H30B 110.1 . . ?
H30A C30 H30B 108.4 . . ?
O24 C31 C32 114.4 . . ?
O24 C31 H31A 108.7 . . ?
C32 C31 H31A 108.7 . . ?
O24 C31 H31B 108.7 . . ?
C32 C31 H31B 108.7 . . ?
H31A C31 H31B 107.6 . . ?
N21 C32 C31 113.5 . . ?
N21 C32 H32A 108.9 . . ?
C31 C32 H32A 108.9 . . ?
N21 C32 H32B 108.9 . . ?
C31 C32 H32B 108.9 . . ?
H32A C32 H32B 107.7 . . ?
C34 C33 N21 114.0 . . ?
C34 C33 H33A 108.8 . . ?
N21 C33 H33A 108.8 . . ?
C34 C33 H33B 108.8 . . ?
N21 C33 H33B 108.8 . . ?
H33A C33 H33B 107.7 . . ?
O25 C34 C33 116.3 . . ?
O25 C34 K3 45.8 . . ?
C33 C34 K3 86.7 . . ?
O25 C34 H34A 108.2 . . ?
C33 C34 H34A 108.2 . . ?
K3 C34 H34A 153.9 . . ?
O25 C34 H34B 108.2 . . ?
C33 C34 H34B 108.2 . . ?
K3 C34 H34B 87.1 . . ?
H34A C34 H34B 107.4 . . ?
O25 C35 C36 110.9 . . ?
O25 C35 H35A 109.5 . . ?
C36 C35 H35A 109.5 . . ?
O25 C35 H35B 109.5 . . ?
C36 C35 H35B 109.5 . . ?
H35A C35 H35B 108.1 . . ?
O26 C36 C35 102.4 . . ?
O26 C36 H36A 111.3 . . ?
C35 C36 H36A 111.3 . . ?
O26 C36 H36B 111.3 . . ?
C35 C36 H36B 111.3 . . ?
H36A C36 H36B 109.2 . . ?
O26 C37 C38 107.6 . . ?
O26 C37 H37A 110.2 . . ?
C38 C37 H37A 110.2 . . ?
O26 C37 H37B 110.2 . . ?
C38 C37 H37B 110.2 . . ?
H37A C37 H37B 108.5 . . ?
N22 C38 C37 116.0 . . ?
N22 C38 H38A 108.3 . . ?
C37 C38 H38A 108.3 . . ?
N22 C38 H38B 108.3 . . ?
C37 C38 H38B 108.3 . . ?
H38A C38 H38B 107.4 . . ?
O46 K4 O45 61.6 . . ?
O46 K4 O42 101.9 . . ?
O45 K4 O42 140.9 . . ?
O46 K4 O43 93.0 . . ?
O45 K4 O43 118.7 . . ?
O42 K4 O43 96.0 . . ?
O46 K4 O44 132.3 . . ?
O45 K4 O44 96.8 . . ?
O42 K4 O44 117.5 . . ?
O43 K4 O44 58.8 . . ?
O46 K4 O41 123.3 . . ?
O45 K4 O41 99.9 . . ?
O42 K4 O41 57.6 . . ?
O43 K4 O41 137.0 . . ?
O44 K4 O41 101.0 . . ?
O46 K4 N42 57.9 . . ?
O45 K4 N42 119.2 . . ?
O42 K4 N42 61.5 . . ?
O43 K4 N42 60.3 . . ?
O44 K4 N42 118.5 . . ?
O41 K4 N42 117.5 . . ?
O46 K4 N41 123.6 . . ?
O45 K4 N41 62.3 . . ?
O42 K4 N41 117.0 . . ?
O43 K4 N41 119.7 . . ?
O44 K4 N41 61.3 . . ?
O41 K4 N41 61.3 . . ?
N42 K4 N41 178.3 . . ?
C42 O41 C43 108.1 . . ?
C42 O41 K4 116.8 . . ?
C43 O41 K4 116.3 . . ?
C41 N41 C53 108.2 . . ?
C41 N41 C52 108.6 . . ?
C53 N41 C52 115.5 . . ?
C41 N41 K4 109.5 . . ?
C53 N41 K4 108.6 . . ?
C52 N41 K4 106.3 . . ?
N41 C41 C42 118.4 . . ?
N41 C41 H41A 107.7 . . ?
C42 C41 H41A 107.7 . . ?
N41 C41 H41B 107.7 . . ?
C42 C41 H41B 107.7 . . ?
H41A C41 H41B 107.1 . . ?
C45 O42 C44 108.1 . . ?
C45 O42 K4 114.4 . . ?
C44 O42 K4 113.3 . . ?
C58 N42 C46 109.9 . . ?
C58 N42 C47 109.4 . . ?
C46 N42 C47 108.4 . . ?
C58 N42 K4 111.6 . . ?
C46 N42 K4 108.4 . . ?
C47 N42 K4 109.0 . . ?
O41 C42 C41 111.2 . . ?
O41 C42 H42A 109.4 . . ?
C41 C42 H42A 109.4 . . ?
O41 C42 H42B 109.4 . . ?
C41 C42 H42B 109.4 . . ?
H42A C42 H42B 108.0 . . ?
C48 O43 C49 109.2 . . ?
C48 O43 K4 121.2 . . ?
C49 O43 K4 117.0 . . ?
O41 C43 C44 108.3 . . ?
O41 C43 H43A 110.0 . . ?
C44 C43 H43A 110.0 . . ?
O41 C43 H43B 110.0 . . ?
C44 C43 H43B 110.0 . . ?
H43A C43 H43B 108.4 . . ?
C50 O44 C51 110.4 . . ?
C50 O44 K4 117.1 . . ?
C51 O44 K4 115.4 . . ?
C43 C44 O42 117.5 . . ?
C43 C44 H44A 107.9 . . ?
O42 C44 H44A 107.9 . . ?
C43 C44 H44B 107.9 . . ?
O42 C44 H44B 107.9 . . ?
H44A C44 H44B 107.2 . . ?
C55 O45 C54 112.7 . . ?
C55 O45 K4 115.4 . . ?
C54 O45 K4 114.3 . . ?
O42 C45 C46 108.7 . . ?
O42 C45 H45A 110.0 . . ?
C46 C45 H45A 110.0 . . ?
O42 C45 H45B 110.0 . . ?
C46 C45 H45B 110.0 . . ?
H45A C45 H45B 108.3 . . ?
C57 O46 C56 112.1 . . ?
C57 O46 K4 124.1 . . ?
C56 O46 K4 115.6 . . ?
N42 C46 C45 111.6 . . ?
N42 C46 H46A 109.3 . . ?
C45 C46 H46A 109.3 . . ?
N42 C46 H46B 109.3 . . ?
C45 C46 H46B 109.3 . . ?
H46A C46 H46B 108.0 . . ?
N42 C47 C48 115.9 . . ?
N42 C47 H47A 108.3 . . ?
C48 C47 H47A 108.3 . . ?
N42 C47 H47B 108.3 . . ?
C48 C47 H47B 108.3 . . ?
H47A C47 H47B 107.4 . . ?
O43 C48 C47 107.6 . . ?
O43 C48 H48A 110.2 . . ?
C47 C48 H48A 110.2 . . ?
O43 C48 H48B 110.2 . . ?
C47 C48 H48B 110.2 . . ?
H48A C48 H48B 108.5 . . ?
O43 C49 C50 106.9 . . ?
O43 C49 H49A 110.3 . . ?
C50 C49 H49A 110.3 . . ?
O43 C49 H49B 110.3 . . ?
C50 C49 H49B 110.3 . . ?
H49A C49 H49B 108.6 . . ?
O44 C50 C49 111.2 . . ?
O44 C50 H50A 109.4 . . ?
C49 C50 H50A 109.4 . . ?
O44 C50 H50B 109.4 . . ?
C49 C50 H50B 109.4 . . ?
H50A C50 H50B 108.0 . . ?
O44 C51 C52 106.1 . . ?
O44 C51 H51A 110.5 . . ?
C52 C51 H51A 110.5 . . ?
O44 C51 H51B 110.5 . . ?
C52 C51 H51B 110.5 . . ?
H51A C51 H51B 108.7 . . ?
N41 C52 C51 115.4 . . ?
N41 C52 H52A 108.4 . . ?
C51 C52 H52A 108.4 . . ?
N41 C52 H52B 108.4 . . ?
C51 C52 H52B 108.4 . . ?
H52A C52 H52B 107.5 . . ?
N41 C53 C54 116.4 . . ?
N41 C53 H53A 108.2 . . ?
C54 C53 H53A 108.2 . . ?
N41 C53 H53B 108.2 . . ?
C54 C53 H53B 108.2 . . ?
H53A C53 H53B 107.4 . . ?
O45 C54 C53 111.7 . . ?
O45 C54 H54A 109.3 . . ?
C53 C54 H54A 109.3 . . ?
O45 C54 H54B 109.3 . . ?
C53 C54 H54B 109.3 . . ?
H54A C54 H54B 107.9 . . ?
O45 C55 C56 111.2 . . ?
O45 C55 H55A 109.4 . . ?
C56 C55 H55A 109.4 . . ?
O45 C55 H55B 109.4 . . ?
C56 C55 H55B 109.4 . . ?
H55A C55 H55B 108.0 . . ?
O46 C56 C55 110.3 . . ?
O46 C56 H56A 109.6 . . ?
C55 C56 H56A 109.6 . . ?
O46 C56 H56B 109.6 . . ?
C55 C56 H56B 109.6 . . ?
H56A C56 H56B 108.1 . . ?
O46 C57 C58 107.4 . . ?
O46 C57 H57A 110.2 . . ?
C58 C57 H57A 110.2 . . ?
O46 C57 H57B 110.2 . . ?
C58 C57 H57B 110.2 . . ?
H57A C57 H57B 108.5 . . ?
N42 C58 C57 112.7 . . ?
N42 C58 H58A 109.1 . . ?
C57 C58 H58A 109.1 . . ?
N42 C58 H58B 109.1 . . ?
C57 C58 H58B 109.1 . . ?
H58A C58 H58B 107.8 . . ?
O61 K5 O65 95.9 . . ?
O61 K5 O66 125.1 . . ?
O65 K5 O66 60.1 . . ?
O61 K5 O63 124.4 . . ?
O65 K5 O63 138.4 . . ?
O66 K5 O63 97.9 . . ?
O61 K5 O64 105.6 . . ?
O65 K5 O64 102.2 . . ?
O66 K5 O64 126.5 . . ?
O63 K5 O64 60.7 . . ?
O61 K5 O62 54.4 . . ?
O65 K5 O62 112.8 . . ?
O66 K5 O62 88.1 . . ?
O63 K5 O62 100.1 . . ?
O64 K5 O62 140.4 . . ?
O61 K5 N61 63.0 . . ?
O65 K5 N61 63.6 . . ?
O66 K5 N61 123.7 . . ?
O63 K5 N61 122.9 . . ?
O64 K5 N61 63.2 . . ?
O62 K5 N61 116.7 . . ?
O61 K5 N62 109.1 . . ?
O65 K5 N62 119.6 . . ?
O66 K5 N62 60.5 . . ?
O63 K5 N62 60.3 . . ?
O64 K5 N62 120.9 . . ?
O62 K5 N62 55.5 . . ?
N61 K5 N62 172.1 . . ?
O61 K5 C74 92.9 . . ?
O65 K5 C74 18.2 . . ?
O66 K5 C74 76.4 . . ?
O63 K5 C74 134.0 . . ?
O64 K5 C74 85.8 . . ?
O62 K5 C74 124.9 . . ?
N61 K5 C74 47.5 . . ?
N62 K5 C74 136.8 . . ?
O61 K5 C63 18.9 . . ?
O65 K5 C63 94.6 . . ?
O66 K5 C63 108.3 . . ?
O63 K5 C63 126.7 . . ?
O64 K5 C63 124.0 . . ?
O62 K5 C63 38.3 . . ?
N61 K5 C63 78.5 . . ?
N62 K5 C63 93.8 . . ?
C74 K5 C63 97.5 . . ?
C61 N61 C72 116.1 . . ?
C61 N61 C73 111.0 . . ?
C72 N61 C73 110.4 . . ?
C61 N61 K5 107.8 . . ?
C72 N61 K5 102.7 . . ?
C73 N61 K5 108.2 . . ?
C66 N62 C67 123.1 . . ?
C66 N62 C78 104.7 . . ?
C67 N62 C78 100.4 . . ?
C66 N62 K5 115.5 . . ?
C67 N62 K5 95.7 . . ?
C78 N62 K5 117.2 . . ?
C63 O61 C62 99.8 . . ?
C63 O61 K5 117.4 . . ?
C62 O61 K5 116.1 . . ?
N61 C61 C62 109.3 . . ?
N61 C61 H61A 109.8 . . ?
C62 C61 H61A 109.8 . . ?
N61 C61 H61B 109.8 . . ?
C62 C61 H61B 109.8 . . ?
H61A C61 H61B 108.3 . . ?
C64 O62 C65 101.5 . . ?
C64 O62 K5 124.3 . . ?
C65 O62 K5 107.9 . . ?
O61 C62 C61 103.5 . . ?
O61 C62 H62A 111.1 . . ?
C61 C62 H62A 111.1 . . ?
O61 C62 H62B 111.1 . . ?
C61 C62 H62B 111.1 . . ?
H62A C62 H62B 109.0 . . ?
O61 C63 K5 43.7 . . ?
O61 C63 H63A 119.2 . . ?
K5 C63 H63A 119.2 . . ?
O61 C63 H63B 119.2 . . ?
K5 C63 H63B 119.2 . . ?
H63A C63 H63B 116.7 . . ?
C68 O63 C69 112.0 . . ?
C68 O63 K5 119.5 . . ?
C69 O63 K5 109.0 . . ?
C70 O64 C71 123.5 . . ?
C70 O64 K5 116.6 . . ?
C71 O64 K5 118.1 . . ?
O62 C64 C65 44.0 . . ?
O62 C64 H64A 119.1 . . ?
C65 C64 H64A 119.1 . . ?
O62 C64 H64B 119.1 . . ?
C65 C64 H64B 119.1 . . ?
H64A C64 H64B 116.7 . . ?
C74 O65 C75 110.5 . . ?
C74 O65 K5 117.6 . . ?
C75 O65 K5 114.8 . . ?
O62 C65 C66 110.7 . . ?
O62 C65 C64 34.5 . . ?
C66 C65 C64 141.5 . . ?
O62 C65 H65A 109.5 . . ?
C66 C65 H65A 109.5 . . ?
C64 C65 H65A 101.2 . . ?
O62 C65 H65B 109.5 . . ?
C66 C65 H65B 109.5 . . ?
C64 C65 H65B 81.3 . . ?
H65A C65 H65B 108.1 . . ?
C76 O66 C77 102.9 . . ?
C76 O66 K5 113.5 . . ?
C77 O66 K5 126.0 . . ?
N62 C66 C65 99.7 . . ?
N62 C66 H66A 111.8 . . ?
C65 C66 H66A 111.8 . . ?
N62 C66 H66B 111.8 . . ?
C65 C66 H66B 111.8 . . ?
H66A C66 H66B 109.5 . . ?
C68 C67 N62 120.5 . . ?
C68 C67 H67A 107.2 . . ?
N62 C67 H67A 107.2 . . ?
C68 C67 H67B 107.2 . . ?
N62 C67 H67B 107.2 . . ?
H67A C67 H67B 106.8 . . ?
O63 C68 C67 99.4 . . ?
O63 C68 H68A 111.9 . . ?
C67 C68 H68A 111.9 . . ?
O63 C68 H68B 111.9 . . ?
C67 C68 H68B 111.9 . . ?
H68A C68 H68B 109.6 . . ?
C70 C69 O63 117.7 . . ?
C70 C69 H69A 107.9 . . ?
O63 C69 H69A 107.9 . . ?
C70 C69 H69B 107.9 . . ?
O63 C69 H69B 107.9 . . ?
H69A C69 H69B 107.2 . . ?
O64 C70 C69 122.4 . . ?
O64 C70 H70A 106.7 . . ?
C69 C70 H70A 106.7 . . ?
O64 C70 H70B 106.7 . . ?
C69 C70 H70B 106.7 . . ?
H70A C70 H70B 106.6 . . ?
O64 C71 C72 112.2 . . ?
O64 C71 H71A 109.2 . . ?
C72 C71 H71A 109.2 . . ?
O64 C71 H71B 109.2 . . ?
C72 C71 H71B 109.2 . . ?
H71A C71 H71B 107.9 . . ?
C71 C72 N61 131.1 . . ?
C71 C72 H72A 104.5 . . ?
N61 C72 H72A 104.5 . . ?
C71 C72 H72B 104.5 . . ?
N61 C72 H72B 104.5 . . ?
H72A C72 H72B 105.6 . . ?
N61 C73 C74 110.4 . . ?
N61 C73 H73A 109.6 . . ?
C74 C73 H73A 109.6 . . ?
N61 C73 H73B 109.6 . . ?
C74 C73 H73B 109.6 . . ?
H73A C73 H73B 108.1 . . ?
O65 C74 C73 114.0 . . ?
O65 C74 K5 44.2 . . ?
C73 C74 K5 84.8 . . ?
O65 C74 H74A 108.8 . . ?
C73 C74 H74A 108.8 . . ?
K5 C74 H74A 89.3 . . ?
O65 C74 H74B 108.8 . . ?
C73 C74 H74B 108.8 . . ?
K5 C74 H74B 152.6 . . ?
H74A C74 H74B 107.7 . . ?
O65 C75 C76 105.6 . . ?
O65 C75 H75A 110.6 . . ?
C76 C75 H75A 110.6 . . ?
O65 C75 H75B 110.6 . . ?
C76 C75 H75B 110.6 . . ?
H75A C75 H75B 108.8 . . ?
O66 C76 C75 98.8 . . ?
O66 C76 H76A 112.0 . . ?
C75 C76 H76A 112.0 . . ?
O66 C76 H76B 112.0 . . ?
C75 C76 H76B 112.0 . . ?
H76A C76 H76B 109.7 . . ?
O66 C77 C78 106.5 . . ?
O66 C77 H77A 110.4 . . ?
C78 C77 H77A 110.4 . . ?
O66 C77 H77B 110.4 . . ?
C78 C77 H77B 110.4 . . ?
H77A C77 H77B 108.6 . . ?
N62 C78 C77 92.0 . . ?
N62 C78 H78A 113.3 . . ?
C77 C78 H78A 113.3 . . ?
N62 C78 H78B 113.3 . . ?
C77 C78 H78B 113.3 . . ?
H78A C78 H78B 110.6 . . ?
O85 K6 O83 121.3 . . ?
O85 K6 O84 85.0 . . ?
O83 K6 O84 60.9 . . ?
O85 K6 O81 109.6 . . ?
O83 K6 O81 122.7 . . ?
O84 K6 O81 102.3 . . ?
O85 K6 O86 55.6 . . ?
O83 K6 O86 99.6 . . ?
O84 K6 O86 119.3 . . ?
O81 K6 O86 131.7 . . ?
O85 K6 O82 130.1 . . ?
O83 K6 O82 100.3 . . ?
O84 K6 O82 142.9 . . ?
O81 K6 O82 59.0 . . ?
O86 K6 O82 94.1 . . ?
O85 K6 N81 61.2 . . ?
O83 K6 N81 122.9 . . ?
O84 K6 N81 62.9 . . ?
O81 K6 N81 61.6 . . ?
O86 K6 N81 115.7 . . ?
O82 K6 N81 119.0 . . ?
O85 K6 N82 115.4 . . ?
O83 K6 N82 62.3 . . ?
O84 K6 N82 121.9 . . ?
O81 K6 N82 117.7 . . ?
O86 K6 N82 60.3 . . ?
O82 K6 N82 59.3 . . ?
N81 K6 N82 174.6 . . ?
O85 K6 C96 45.0 . . ?
O83 K6 C96 90.3 . . ?
O84 K6 C96 96.5 . . ?
O81 K6 C96 146.9 . . ?
O86 K6 C96 22.9 . . ?
O82 K6 C96 116.5 . . ?
N81 K6 C96 105.1 . . ?
N82 K6 C96 72.5 . . ?
C83 O81 C82 109.9 . . ?
C83 O81 K6 121.0 . . ?
C82 O81 K6 112.8 . . ?
C93 N81 C92 113.1 . . ?
C93 N81 C81 119.3 . . ?
C92 N81 C81 111.1 . . ?
C93 N81 K6 102.4 . . ?
C92 N81 K6 102.9 . . ?
C81 N81 K6 105.8 . . ?
C82 C81 N81 120.9 . . ?
C82 C81 H81A 107.1 . . ?
N81 C81 H81A 107.1 . . ?
C82 C81 H81B 107.1 . . ?
N81 C81 H81B 107.1 . . ?
H81A C81 H81B 106.8 . . ?
C86 N82 C98 110.0 . . ?
C86 N82 C87 109.9 . . ?
C98 N82 C87 112.8 . . ?
C86 N82 K6 109.4 . . ?
C98 N82 K6 108.2 . . ?
C87 N82 K6 106.4 . . ?
C84 O82 C85 113.5 . . ?
C84 O82 K6 108.6 . . ?
C85 O82 K6 113.2 . . ?
C81 C82 O81 102.4 . . ?
C81 C82 H82A 111.3 . . ?
O81 C82 H82A 111.3 . . ?
C81 C82 H82B 111.3 . . ?
O81 C82 H82B 111.3 . . ?
H82A C82 H82B 109.2 . . ?
C89 O83 C88 113.2 . . ?
C89 O83 K6 114.4 . . ?
C88 O83 K6 119.7 . . ?
O81 C83 C84 108.3 . . ?
O81 C83 H83A 110.0 . . ?
C84 C83 H83A 110.0 . . ?
O81 C83 H83B 110.0 . . ?
C84 C83 H83B 110.0 . . ?
H83A C83 H83B 108.4 . . ?
O82 C84 C83 114.7 . . ?
O82 C84 H84A 108.6 . . ?
C83 C84 H84A 108.6 . . ?
O82 C84 H84B 108.6 . . ?
C83 C84 H84B 108.6 . . ?
H84A C84 H84B 107.6 . . ?
C90 O84 C91 98.8 . . ?
C90 O84 K6 108.8 . . ?
C91 O84 K6 104.0 . . ?
C94 O85 C95 110.1 . . ?
C94 O85 K6 124.1 . . ?
C95 O85 K6 118.7 . . ?
O82 C85 C86 106.4 . . ?
O82 C85 H85A 110.4 . . ?
C86 C85 H85A 110.4 . . ?
O82 C85 H85B 110.4 . . ?
C86 C85 H85B 110.4 . . ?
H85A C85 H85B 108.6 . . ?
C96 O86 C97 121.2 . . ?
C96 O86 K6 91.6 . . ?
C97 O86 K6 117.5 . . ?
N82 C86 C85 114.8 . . ?
N82 C86 H86A 108.6 . . ?
C85 C86 H86A 108.6 . . ?
N82 C86 H86B 108.6 . . ?
C85 C86 H86B 108.6 . . ?
H86A C86 H86B 107.5 . . ?
N82 C87 C88 117.1 . . ?
N82 C87 H87A 108.0 . . ?
C88 C87 H87A 108.0 . . ?
N82 C87 H87B 108.0 . . ?
C88 C87 H87B 108.0 . . ?
H87A C87 H87B 107.3 . . ?
O83 C88 C87 106.5 . . ?
O83 C88 H88A 110.4 . . ?
C87 C88 H88A 110.4 . . ?
O83 C88 H88B 110.4 . . ?
C87 C88 H88B 110.4 . . ?
H88A C88 H88B 108.6 . . ?
O83 C89 C90 111.2 . . ?
O83 C89 H89A 109.4 . . ?
C90 C89 H89A 109.4 . . ?
O83 C89 H89B 109.4 . . ?
C90 C89 H89B 109.4 . . ?
H89A C89 H89B 108.0 . . ?
C89 C90 O84 107.6 . . ?
C89 C90 H90A 110.2 . . ?
O84 C90 H90A 110.2 . . ?
C89 C90 H90B 110.2 . . ?
O84 C90 H90B 110.2 . . ?
H90A C90 H90B 108.5 . . ?
O84 C91 C92 88.3 . . ?
O84 C91 H91A 113.9 . . ?
C92 C91 H91A 113.9 . . ?
O84 C91 H91B 113.9 . . ?
C92 C91 H91B 113.9 . . ?
H91A C91 H91B 111.1 . . ?
N81 C92 C91 113.4 . . ?
N81 C92 H92A 108.9 . . ?
C91 C92 H92A 108.9 . . ?
N81 C92 H92B 108.9 . . ?
C91 C92 H92B 108.9 . . ?
H92A C92 H92B 107.7 . . ?
N81 C93 C94 123.9 . . ?
N81 C93 H93A 106.3 . . ?
C94 C93 H93A 106.3 . . ?
N81 C93 H93B 106.3 . . ?
C94 C93 H93B 106.3 . . ?
H93A C93 H93B 106.4 . . ?
O85 C94 C93 106.6 . . ?
O85 C94 H94A 110.4 . . ?
C93 C94 H94A 110.4 . . ?
O85 C94 H94B 110.4 . . ?
C93 C94 H94B 110.4 . . ?
H94A C94 H94B 108.6 . . ?
O85 C95 C96 99.1 . . ?
O85 C95 H95A 112.0 . . ?
C96 C95 H95A 112.0 . . ?
O85 C95 H95B 112.0 . . ?
C96 C95 H95B 112.0 . . ?
H95A C95 H95B 109.6 . . ?
O86 C96 C95 116.8 . . ?
O86 C96 K6 65.5 . . ?
C95 C96 K6 94.7 . . ?
O86 C96 H96A 108.1 . . ?
C95 C96 H96A 108.1 . . ?
K6 C96 H96A 156.2 . . ?
O86 C96 H96B 108.1 . . ?
C95 C96 H96B 108.1 . . ?
K6 C96 H96B 57.5 . . ?
H96A C96 H96B 107.3 . . ?
O86 C97 C98 114.3 . . ?
O86 C97 H97A 108.7 . . ?
C98 C97 H97A 108.7 . . ?
O86 C97 H97B 108.7 . . ?
C98 C97 H97B 108.7 . . ?
H97A C97 H97B 107.6 . . ?
N82 C98 C97 118.2 . . ?
N82 C98 H98A 107.8 . . ?
C97 C98 H98A 107.8 . . ?
N82 C98 H98B 107.8 . . ?
C97 C98 H98B 107.8 . . ?
H98A C98 H98B 107.1 . . ?
O104 K7 O101 83.0 . . ?
O104 K7 O102 118.6 . . ?
O101 K7 O102 63.0 . . ?
O104 K7 O106 130.5 . . ?
O101 K7 O106 144.1 . . ?
O102 K7 O106 101.9 . . ?
O104 K7 O105 104.3 . . ?
O101 K7 O105 104.3 . . ?
O102 K7 O105 131.6 . . ?
O106 K7 O105 59.8 . . ?
O104 K7 O103 57.8 . . ?
O101 K7 O103 126.1 . . ?
O102 K7 O103 102.7 . . ?
O106 K7 O103 87.8 . . ?
O105 K7 O103 119.2 . . ?
O104 K7 N101 60.6 . . ?
O101 K7 N101 61.7 . . ?
O102 K7 N101 124.2 . . ?
O106 K7 N101 118.5 . . ?
O105 K7 N101 59.3 . . ?
O103 K7 N101 114.8 . . ?
O104 K7 N102 116.0 . . ?
O101 K7 N102 122.7 . . ?
O102 K7 N102 60.6 . . ?
O106 K7 N102 60.0 . . ?
O105 K7 N102 119.7 . . ?
O103 K7 N102 60.7 . . ?
N101 K7 N102 174.8 . . ?
O104 K7 C109 43.3 . . ?
O101 K7 C109 101.0 . . ?
O102 K7 C109 92.9 . . ?
O106 K7 C109 112.7 . . ?
O105 K7 C109 135.2 . . ?
O103 K7 C109 25.2 . . ?
N101 K7 C109 103.8 . . ?
N102 K7 C109 73.2 . . ?
O104 K7 C104 99.7 . . ?
O101 K7 C104 42.6 . . ?
O102 K7 C104 23.4 . . ?
O106 K7 C104 125.0 . . ?
O105 K7 C104 135.6 . . ?
O103 K7 C104 105.2 . . ?
N101 K7 C104 104.0 . . ?
N102 K7 C104 80.2 . . ?
C109 K7 C104 86.9 . . ?
C103 O101 C102 109.0 . . ?
C103 O101 K7 115.9 . . ?
C102 O101 K7 114.7 . . ?
C112 N101 C113 110.8 . . ?
C112 N101 C101 108.4 . . ?
C113 N101 C101 114.6 . . ?
C112 N101 K7 109.0 . . ?
C113 N101 K7 108.5 . . ?
C101 N101 K7 105.2 . . ?
C102 C101 N101 118.0 . . ?
C102 C101 H10A 107.8 . . ?
N101 C101 H10A 107.8 . . ?
C102 C101 H10B 107.8 . . ?
N101 C101 H10B 107.8 . . ?
H10A C101 H10B 107.1 . . ?
C118 N102 C106 109.6 . . ?
C118 N102 C107 109.4 . . ?
C106 N102 C107 114.3 . . ?
C118 N102 K7 106.7 . . ?
C106 N102 K7 106.6 . . ?
C107 N102 K7 109.9 . . ?
O101 C102 C101 108.1 . . ?
O101 C102 H10C 110.1 . . ?
C101 C102 H10C 110.1 . . ?
O101 C102 H10D 110.1 . . ?
C101 C102 H10D 110.1 . . ?
H10C C102 H10D 108.4 . . ?
C104 O102 C105 109.8 . . ?
C104 O102 K7 105.1 . . ?
C105 O102 K7 114.9 . . ?
C109 O103 C108 119.6 . . ?
C109 O103 K7 92.1 . . ?
C108 O103 K7 116.2 . . ?
O101 C103 C104 101.8 . . ?
O101 C103 H10E 111.4 . . ?
C104 C103 H10E 111.4 . . ?
O101 C103 H10F 111.4 . . ?
C104 C103 H10F 111.4 . . ?
H10E C103 H10F 109.3 . . ?
C111 O104 C110 120.7 . . ?
C111 O104 K7 123.4 . . ?
C110 O104 K7 115.9 . . ?
O102 C104 C103 108.1 . . ?
O102 C104 K7 51.6 . . ?
C103 C104 K7 80.2 . . ?
O102 C104 H10G 110.1 . . ?
C103 C104 H10G 110.1 . . ?
K7 C104 H10G 80.8 . . ?
O102 C104 H10H 110.1 . . ?
C103 C104 H10H 110.1 . . ?
K7 C104 H10H 161.6 . . ?
H10G C104 H10H 108.4 . . ?
C115 O105 C114 113.6 . . ?
C115 O105 K7 112.7 . . ?
C114 O105 K7 117.5 . . ?
O102 C105 C106 104.4 . . ?
O102 C105 H10I 110.9 . . ?
C106 C105 H10I 110.9 . . ?
O102 C105 H10J 110.9 . . ?
C106 C105 H10J 110.9 . . ?
H10I C105 H10J 108.9 . . ?
C116 O106 C117 120.3 . . ?
C116 O106 K7 111.4 . . ?
C117 O106 K7 109.6 . . ?
N102 C106 C105 112.9 . . ?
N102 C106 H10K 109.0 . . ?
C105 C106 H10K 109.0 . . ?
N102 C106 H10L 109.0 . . ?
C105 C106 H10L 109.0 . . ?
H10K C106 H10L 107.8 . . ?
N102 C107 C108 117.4 . . ?
N102 C107 H10M 108.0 . . ?
C108 C107 H10M 108.0 . . ?
N102 C107 H10N 108.0 . . ?
C108 C107 H10N 108.0 . . ?
H10M C107 H10N 107.2 . . ?
O103 C108 C107 114.5 . . ?
O103 C108 H10O 108.6 . . ?
C107 C108 H10O 108.6 . . ?
O103 C108 H10P 108.6 . . ?
C107 C108 H10P 108.6 . . ?
H10O C108 H10P 107.6 . . ?
C110 C109 O103 110.3 . . ?
C110 C109 K7 89.0 . . ?
O103 C109 K7 62.7 . . ?
C110 C109 H10Q 109.6 . . ?
O103 C109 H10Q 109.6 . . ?
K7 C109 H10Q 62.7 . . ?
C110 C109 H10R 109.6 . . ?
O103 C109 H10R 109.6 . . ?
K7 C109 H10R 161.4 . . ?
H10Q C109 H10R 108.1 . . ?
C109 C110 O104 111.8 . . ?
C109 C110 H11C 109.3 . . ?
O104 C110 H11C 109.3 . . ?
C109 C110 H11D 109.3 . . ?
O104 C110 H11D 109.3 . . ?
H11C C110 H11D 107.9 . . ?
O104 C111 C112 117.8 . . ?
O104 C111 H11E 107.8 . . ?
C112 C111 H11E 107.8 . . ?
O104 C111 H11F 107.8 . . ?
C112 C111 H11F 107.8 . . ?
H11E C111 H11F 107.2 . . ?
N101 C112 C111 115.9 . . ?
N101 C112 H11G 108.3 . . ?
C111 C112 H11G 108.3 . . ?
N101 C112 H11H 108.3 . . ?
C111 C112 H11H 108.3 . . ?
H11G C112 H11H 107.4 . . ?
C114 C113 N101 117.1 . . ?
C114 C113 H11I 108.0 . . ?
N101 C113 H11I 108.0 . . ?
C114 C113 H11J 108.0 . . ?
N101 C113 H11J 108.0 . . ?
H11I C113 H11J 107.3 . . ?
O105 C114 C113 113.0 . . ?
O105 C114 H11K 109.0 . . ?
C113 C114 H11K 109.0 . . ?
O105 C114 H11L 109.0 . . ?
C113 C114 H11L 109.0 . . ?
H11K C114 H11L 107.8 . . ?
O105 C115 C116 110.8 . . ?
O105 C115 H11M 109.5 . . ?
C116 C115 H11M 109.5 . . ?
O105 C115 H11N 109.5 . . ?
C116 C115 H11N 109.5 . . ?
H11M C115 H11N 108.1 . . ?
O106 C116 C115 113.0 . . ?
O106 C116 H11O 109.0 . . ?
C115 C116 H11O 109.0 . . ?
O106 C116 H11P 109.0 . . ?
C115 C116 H11P 109.0 . . ?
H11O C116 H11P 107.8 . . ?
O106 C117 C118 114.7 . . ?
O106 C117 H11Q 108.6 . . ?
C118 C117 H11Q 108.6 . . ?
O106 C117 H11R 108.6 . . ?
C118 C117 H11R 108.6 . . ?
H11Q C117 H11R 107.6 . . ?
N102 C118 C117 118.1 . . ?
N102 C118 H11S 107.8 . . ?
C117 C118 H11S 107.8 . . ?
N102 C118 H11T 107.8 . . ?
C117 C118 H11T 107.8 . . ?
H11S C118 H11T 107.1 . . ?
O125 K8 O126 61.2 . . ?
O125 K8 O124 97.8 . . ?
O126 K8 O124 138.6 . . ?
O125 K8 O122 134.1 . . ?
O126 K8 O122 93.2 . . ?
O124 K8 O122 123.1 . . ?
O125 K8 O123 119.0 . . ?
O126 K8 O123 97.3 . . ?
O124 K8 O123 60.1 . . ?
O122 K8 O123 100.5 . . ?
O125 K8 O121 95.3 . . ?
O126 K8 O121 115.8 . . ?
O124 K8 O121 100.4 . . ?
O122 K8 O121 60.3 . . ?
O123 K8 O121 141.3 . . ?
O125 K8 N121 62.6 . . ?
O126 K8 N121 122.6 . . ?
O124 K8 N121 59.5 . . ?
O122 K8 N121 118.8 . . ?
O123 K8 N121 119.0 . . ?
O121 K8 N121 59.6 . . ?
O125 K8 N122 119.9 . . ?
O126 K8 N122 60.1 . . ?
O124 K8 N122 118.0 . . ?
O122 K8 N122 60.8 . . ?
O123 K8 N122 58.8 . . ?
O121 K8 N122 120.5 . . ?
N121 K8 N122 177.1 . . ?
O125 K8 C136 41.0 . . ?
O126 K8 C136 21.2 . . ?
O124 K8 C136 123.3 . . ?
O122 K8 C136 112.5 . . ?
O123 K8 C136 101.6 . . ?
O121 K8 C136 116.6 . . ?
N121 K8 C136 103.6 . . ?
N122 K8 C136 79.0 . . ?
C122 O121 C123 121.5 . . ?
C122 O121 K8 112.6 . . ?
C123 O121 K8 107.7 . . ?
C121 N121 C132 111.9 . . ?
C121 N121 C133 103.7 . . ?
C132 N121 C133 115.2 . . ?
C121 N121 K8 109.2 . . ?
C132 N121 K8 110.3 . . ?
C133 N121 K8 106.2 . . ?
N121 C121 C122 115.7 . . ?
N121 C121 H12C 108.4 . . ?
C122 C121 H12C 108.4 . . ?
N121 C121 H12D 108.4 . . ?
C122 C121 H12D 108.4 . . ?
H12C C121 H12D 107.4 . . ?
C125 O122 C124 106.7 . . ?
C125 O122 K8 120.0 . . ?
C124 O122 K8 114.7 . . ?
C138 N122 C127 115.9 . . ?
C138 N122 C126 111.0 . . ?
C127 N122 C126 112.5 . . ?
C138 N122 K8 107.3 . . ?
C127 N122 K8 104.9 . . ?
C126 N122 K8 104.2 . . ?
O121 C122 C121 111.4 . . ?
O121 C122 H12E 109.4 . . ?
C121 C122 H12E 109.4 . . ?
O121 C122 H12F 109.4 . . ?
C121 C122 H12F 109.4 . . ?
H12E C122 H12F 108.0 . . ?
C128 O123 C129 111.6 . . ?
C128 O123 K8 117.2 . . ?
C129 O123 K8 112.5 . . ?
C124 C123 O121 112.9 . . ?
C124 C123 H12G 109.0 . . ?
O121 C123 H12G 109.0 . . ?
C124 C123 H12H 109.0 . . ?
O121 C123 H12H 109.0 . . ?
H12G C123 H12H 107.8 . . ?
C131 O124 C130 104.0 . . ?
C131 O124 K8 122.0 . . ?
C130 O124 K8 118.0 . . ?
C123 C124 O122 109.0 . . ?
C123 C124 H12I 109.9 . . ?
O122 C124 H12I 109.9 . . ?
C123 C124 H12J 109.9 . . ?
O122 C124 H12J 109.9 . . ?
H12I C124 H12J 108.3 . . ?
C135 O125 C134 107.0 . . ?
C135 O125 K8 116.5 . . ?
C134 O125 K8 113.2 . . ?
O122 C125 C126 108.0 . . ?
O122 C125 H12K 110.1 . . ?
C126 C125 H12K 110.1 . . ?
O122 C125 H12L 110.1 . . ?
C126 C125 H12L 110.1 . . ?
H12K C125 H12L 108.4 . . ?
C136 O126 C137 110.4 . . ?
C136 O126 K8 111.6 . . ?
C137 O126 K8 114.0 . . ?
N122 C126 C125 116.3 . . ?
N122 C126 H12M 108.2 . . ?
C125 C126 H12M 108.2 . . ?
N122 C126 H12N 108.2 . . ?
C125 C126 H12N 108.2 . . ?
H12M C126 H12N 107.4 . . ?
C128 C127 N122 122.1 . . ?
C128 C127 H12O 106.8 . . ?
N122 C127 H12O 106.8 . . ?
C128 C127 H12P 106.8 . . ?
N122 C127 H12P 106.8 . . ?
H12O C127 H12P 106.6 . . ?
O123 C128 C127 105.5 . . ?
O123 C128 H12Q 110.6 . . ?
C127 C128 H12Q 110.6 . . ?
O123 C128 H12R 110.6 . . ?
C127 C128 H12R 110.6 . . ?
H12Q C128 H12R 108.8 . . ?
O123 C129 C130 113.9 . . ?
O123 C129 H12S 108.8 . . ?
C130 C129 H12S 108.8 . . ?
O123 C129 H12T 108.8 . . ?
C130 C129 H12T 108.8 . . ?
H12S C129 H12T 107.7 . . ?
O124 C130 C129 108.5 . . ?
O124 C130 H13C 110.0 . . ?
C129 C130 H13C 110.0 . . ?
O124 C130 H13D 110.0 . . ?
C129 C130 H13D 110.0 . . ?
H13C C130 H13D 108.4 . . ?
O124 C131 C132 111.9 . . ?
O124 C131 H13E 109.2 . . ?
C132 C131 H13E 109.2 . . ?
O124 C131 H13F 109.2 . . ?
C132 C131 H13F 109.2 . . ?
H13E C131 H13F 107.9 . . ?
N121 C132 C131 113.8 . . ?
N121 C132 H13G 108.8 . . ?
C131 C132 H13G 108.8 . . ?
N121 C132 H13H 108.8 . . ?
C131 C132 H13H 108.8 . . ?
H13G C132 H13H 107.7 . . ?
C134 C133 N121 110.9 . . ?
C134 C133 H13I 109.4 . . ?
N121 C133 H13I 109.4 . . ?
C134 C133 H13J 109.4 . . ?
N121 C133 H13J 109.4 . . ?
H13I C133 H13J 108.0 . . ?
C133 C134 O125 113.1 . . ?
C133 C134 H13K 109.0 . . ?
O125 C134 H13K 109.0 . . ?
C133 C134 H13L 109.0 . . ?
O125 C134 H13L 109.0 . . ?
H13K C134 H13L 107.8 . . ?
O125 C135 C136 104.5 . . ?
O125 C135 H13M 110.9 . . ?
C136 C135 H13M 110.9 . . ?
O125 C135 H13N 110.9 . . ?
C136 C135 H13N 110.9 . . ?
H13M C135 H13N 108.9 . . ?
O126 C136 C135 114.5 . . ?
O126 C136 K8 47.1 . . ?
C135 C136 K8 81.5 . . ?
O126 C136 H13O 108.6 . . ?
C135 C136 H13O 108.6 . . ?
K8 C136 H13O 154.7 . . ?
O126 C136 H13P 108.6 . . ?
C135 C136 H13P 108.6 . . ?
K8 C136 H13P 90.0 . . ?
H13O C136 H13P 107.6 . . ?
C138 C137 O126 106.4 . . ?
C138 C137 H13Q 110.5 . . ?
O126 C137 H13Q 110.5 . . ?
C138 C137 H13R 110.5 . . ?
O126 C137 H13R 110.5 . . ?
H13Q C137 H13R 108.6 . . ?
N122 C138 C137 113.2 . . ?
N122 C138 H13S 108.9 . . ?
C137 C138 H13S 108.9 . . ?
N122 C138 H13T 108.9 . . ?
C137 C138 H13T 108.9 . . ?
H13S C138 H13T 107.8 . . ?
O143 K9 O146 88.5 . . ?
O143 K9 O145 111.4 . . ?
O146 K9 O145 60.1 . . ?
O143 K9 O142 108.2 . . ?
O146 K9 O142 101.9 . . ?
O145 K9 O142 135.3 . . ?
O143 K9 O141 149.0 . . ?
O146 K9 O141 119.7 . . ?
O145 K9 O141 94.8 . . ?
O142 K9 O141 56.7 . . ?
O143 K9 O144 59.4 . . ?
O146 K9 O144 129.5 . . ?
O145 K9 O144 94.4 . . ?
O142 K9 O144 123.7 . . ?
O141 K9 O144 104.1 . . ?
O143 K9 N142 66.1 . . ?
O146 K9 N142 60.1 . . ?
O145 K9 N142 120.1 . . ?
O142 K9 N142 60.4 . . ?
O141 K9 N142 115.1 . . ?
O144 K9 N142 123.2 . . ?
O143 K9 N141 119.5 . . ?
O146 K9 N141 120.9 . . ?
O145 K9 N141 61.3 . . ?
O142 K9 N141 114.1 . . ?
O141 K9 N141 58.9 . . ?
O144 K9 N141 61.6 . . ?
N142 K9 N141 173.9 . . ?
O143 K9 C155 101.6 . . ?
O146 K9 C155 41.2 . . ?
O145 K9 C155 19.5 . . ?
O142 K9 C155 131.7 . . ?
O141 K9 C155 108.2 . . ?
O144 K9 C155 104.1 . . ?
N142 K9 C155 101.0 . . ?
N141 K9 C155 80.7 . . ?
O143 K9 C148 21.0 . . ?
O146 K9 C148 83.6 . . ?
O145 K9 C148 124.6 . . ?
O142 K9 C148 89.2 . . ?
O141 K9 C148 140.5 . . ?
O144 K9 C148 77.2 . . ?
N142 K9 C148 46.4 . . ?
N141 K9 C148 138.7 . . ?
C155 K9 C148 109.7 . . ?
O143 K9 C154 110.1 . . ?
O146 K9 C154 81.4 . . ?
O145 K9 C154 21.9 . . ?
O142 K9 C154 141.7 . . ?
O141 K9 C154 88.1 . . ?
O144 K9 C154 75.8 . . ?
N142 K9 C154 140.9 . . ?
N141 K9 C154 41.5 . . ?
C155 K9 C154 40.2 . . ?
C148 K9 C154 128.9 . . ?
O143 K9 C146 72.0 . . ?
O146 K9 C146 79.9 . . ?
O145 K9 C146 139.2 . . ?
O142 K9 C146 42.3 . . ?
O141 K9 C146 99.0 . . ?
O144 K9 C146 118.7 . . ?
N142 K9 C146 21.5 . . ?
N141 K9 C146 154.5 . . ?
C155 K9 C146 121.1 . . ?
C148 K9 C146 51.0 . . ?
C154 K9 C146 161.1 . . ?
C141 N141 C153 126.7 . . ?
C141 N141 C152 114.8 . . ?
C153 N141 C152 108.2 . . ?
C141 N141 K9 102.3 . . ?
C153 N141 K9 104.4 . . ?
C152 N141 K9 94.1 . . ?
C143 O141 C142 109.0 . . ?
C143 O141 K9 119.7 . . ?
C142 O141 K9 124.7 . . ?
N141 C141 C142 134.0 . . ?
N141 C141 H14C 103.7 . . ?
C142 C141 H14C 103.7 . . ?
N141 C141 H14D 103.7 . . ?
C142 C141 H14D 103.7 . . ?
H14C C141 H14D 105.3 . . ?
C144 O142 C145 116.1 . . ?
C144 O142 K9 118.1 . . ?
C145 O142 K9 117.0 . . ?
C146 N142 C158 119.4 . . ?
C146 N142 C147 106.2 . . ?
C158 N142 C147 111.4 . . ?
C146 N142 K9 107.4 . . ?
C158 N142 K9 105.8 . . ?
C147 N142 K9 105.8 . . ?
O141 C142 C141 106.9 . . ?
O141 C142 H14E 110.3 . . ?
C141 C142 H14E 110.3 . . ?
O141 C142 H14F 110.3 . . ?
C141 C142 H14F 110.3 . . ?
H14E C142 H14F 108.6 . . ?
C149 O143 C148 106.1 . . ?
C149 O143 K9 128.1 . . ?
C148 O143 K9 114.0 . . ?
O141 C143 C144 110.0 . . ?
O141 C143 H14G 109.7 . . ?
C144 C143 H14G 109.7 . . ?
O141 C143 H14H 109.7 . . ?
C144 C143 H14H 109.7 . . ?
H14G C143 H14H 108.2 . . ?
C150 O144 C151 88.9 . . ?
C150 O144 K9 112.1 . . ?
C151 O144 K9 121.9 . . ?
O142 C144 C143 111.1 . . ?
O142 C144 H14I 109.4 . . ?
C143 C144 H14I 109.4 . . ?
O142 C144 H14J 109.4 . . ?
C143 C144 H14J 109.4 . . ?
H14I C144 H14J 108.0 . . ?
C155 O145 C154 128.7 . . ?
C155 O145 K9 112.9 . . ?
C154 O145 K9 111.2 . . ?
O142 C145 C146 108.9 . . ?
O142 C145 H14K 109.9 . . ?
C146 C145 H14K 109.9 . . ?
O142 C145 H14L 109.9 . . ?
C146 C145 H14L 109.9 . . ?
H14K C145 H14L 108.3 . . ?
C156 O146 C157 109.7 . . ?
C156 O146 K9 122.1 . . ?
C157 O146 K9 127.4 . . ?
N142 C146 C145 113.2 . . ?
N142 C146 K9 51.1 . . ?
C145 C146 K9 84.2 . . ?
N142 C146 H14M 108.9 . . ?
C145 C146 H14M 108.9 . . ?
K9 C146 H14M 80.9 . . ?
N142 C146 H14N 108.9 . . ?
C145 C146 H14N 108.9 . . ?
K9 C146 H14N 160.0 . . ?
H14M C146 H14N 107.7 . . ?
C148 C147 N142 112.9 . . ?
C148 C147 H14O 109.0 . . ?
N142 C147 H14O 109.0 . . ?
C148 C147 H14P 109.0 . . ?
N142 C147 H14P 109.0 . . ?
H14O C147 H14P 107.8 . . ?
O143 C148 C147 115.1 . . ?
O143 C148 K9 45.0 . . ?
C147 C148 K9 82.8 . . ?
O143 C148 H14Q 108.5 . . ?
C147 C148 H14Q 108.5 . . ?
K9 C148 H14Q 91.8 . . ?
O143 C148 H14R 108.5 . . ?
C147 C148 H14R 108.5 . . ?
K9 C148 H14R 152.3 . . ?
H14Q C148 H14R 107.5 . . ?
O143 C149 C150 101.1 . . ?
O143 C149 H14S 111.5 . . ?
C150 C149 H14S 111.5 . . ?
O143 C149 H14T 111.5 . . ?
C150 C149 H14T 111.5 . . ?
H14S C149 H14T 109.4 . . ?
O144 C150 C149 108.1 . . ?
O144 C150 H15C 110.1 . . ?
C149 C150 H15C 110.1 . . ?
O144 C150 H15D 110.1 . . ?
C149 C150 H15D 110.1 . . ?
H15C C150 H15D 108.4 . . ?
C152 C151 O144 89.9 . . ?
C152 C151 H15E 113.7 . . ?
O144 C151 H15E 113.7 . . ?
C152 C151 H15F 113.7 . . ?
O144 C151 H15F 113.7 . . ?
H15E C151 H15F 110.9 . . ?
C151 C152 N141 136.6 . . ?
C151 C152 H15G 103.0 . . ?
N141 C152 H15G 103.0 . . ?
C151 C152 H15H 103.0 . . ?
N141 C152 H15H 103.0 . . ?
H15G C152 H15H 105.1 . . ?
C154 C153 N141 124.5 . . ?
C154 C153 H15I 106.2 . . ?
N141 C153 H15I 106.2 . . ?
C154 C153 H15J 106.2 . . ?
N141 C153 H15J 106.2 . . ?
H15I C153 H15J 106.4 . . ?
C153 C154 O145 119.3 . . ?
C153 C154 K9 85.3 . . ?
O145 C154 K9 46.9 . . ?
C153 C154 H15K 107.5 . . ?
O145 C154 H15K 107.5 . . ?
K9 C154 H15K 90.5 . . ?
C153 C154 H15L 107.5 . . ?
O145 C154 H15L 107.5 . . ?
K9 C154 H15L 153.4 . . ?
H15K C154 H15L 107.0 . . ?
O145 C155 C156 126.7 . . ?
O145 C155 K9 47.7 . . ?
C156 C155 K9 83.3 . . ?
O145 C155 H15M 105.6 . . ?
C156 C155 H15M 105.6 . . ?
K9 C155 H15M 104.0 . . ?
O145 C155 H15N 105.6 . . ?
C156 C155 H15N 105.6 . . ?
K9 C155 H15N 144.6 . . ?
H15M C155 H15N 106.1 . . ?
O146 C156 C155 112.0 . . ?
O146 C156 H15O 109.2 . . ?
C155 C156 H15O 109.2 . . ?
O146 C156 H15P 109.2 . . ?
C155 C156 H15P 109.2 . . ?
H15O C156 H15P 107.9 . . ?
O146 C157 C158 112.0 . . ?
O146 C157 H15Q 109.2 . . ?
C158 C157 H15Q 109.2 . . ?
O146 C157 H15R 109.2 . . ?
C158 C157 H15R 109.2 . . ?
H15Q C157 H15R 107.9 . . ?
C157 C158 N142 116.9 . . ?
C157 C158 H15S 108.1 . . ?
N142 C158 H15S 108.1 . . ?
C157 C158 H15T 108.1 . . ?
N142 C158 H15T 108.1 . . ?
H15S C158 H15T 107.3 . . ?
O163 K10 O166 90.8 . . ?
O163 K10 O164 61.1 . . ?
O166 K10 O164 126.7 . . ?
O163 K10 O161 131.6 . . ?
O166 K10 O161 133.0 . . ?
O164 K10 O161 95.5 . . ?
O163 K10 O162 93.6 . . ?
O166 K10 O162 104.8 . . ?
O164 K10 O162 120.2 . . ?
O161 K10 O162 60.5 . . ?
O163 K10 O165 122.8 . . ?
O166 K10 O165 61.6 . . ?
O164 K10 O165 95.0 . . ?
O161 K10 O165 99.3 . . ?
O162 K10 O165 139.4 . . ?
O163 K10 N162 60.9 . . ?
O166 K10 N162 59.8 . . ?
O164 K10 N162 121.7 . . ?
O161 K10 N162 118.4 . . ?
O162 K10 N162 58.4 . . ?
O165 K10 N162 121.3 . . ?
O163 K10 N161 125.1 . . ?
O166 K10 N161 120.8 . . ?
O164 K10 N161 64.0 . . ?
O161 K10 N161 55.8 . . ?
O162 K10 N161 116.2 . . ?
O165 K10 N161 59.4 . . ?
N162 K10 N161 173.2 . . ?
O163 K10 C175 102.1 . . ?
O166 K10 C175 44.8 . . ?
O164 K10 C175 94.7 . . ?
O161 K10 C175 122.7 . . ?
O162 K10 C175 145.1 . . ?
O165 K10 C175 23.5 . . ?
N162 K10 C175 102.8 . . ?
N161 K10 C175 79.5 . . ?
C173 N161 C161 122.6 . . ?
C173 N161 C172 110.6 . . ?
C161 N161 C172 117.1 . . ?
C173 N161 K10 100.4 . . ?
C161 N161 K10 100.5 . . ?
C172 N161 K10 100.3 . . ?
C163 O161 C162 99.1 . . ?
C163 O161 K10 103.8 . . ?
C162 O161 K10 109.9 . . ?
N161 C161 C162 104.1 . . ?
N161 C161 H16C 110.9 . . ?
C162 C161 H16C 110.9 . . ?
N161 C161 H16D 110.9 . . ?
C162 C161 H16D 110.9 . . ?
H16C C161 H16D 109.0 . . ?
C178 N162 C167 110.6 . . ?
C178 N162 C166 107.9 . . ?
C167 N162 C166 108.9 . . ?
C178 N162 K10 111.3 . . ?
C167 N162 K10 107.8 . . ?
C166 N162 K10 110.3 . . ?
C164 O162 C165 107.8 . . ?
C164 O162 K10 107.9 . . ?
C165 O162 K10 108.7 . . ?
C161 C162 O161 79.3 . . ?
C161 C162 H16E 115.4 . . ?
O161 C162 H16E 115.4 . . ?
C161 C162 H16F 115.4 . . ?
O161 C162 H16F 115.4 . . ?
H16E C162 H16F 112.4 . . ?
C168 O163 C169 111.0 . . ?
C168 O163 K10 114.2 . . ?
C169 O163 K10 112.9 . . ?
O161 C163 C164 91.0 . . ?
O161 C163 H16G 113.5 . . ?
C164 C163 H16G 113.5 . . ?
O161 C163 H16H 113.5 . . ?
C164 C163 H16H 113.5 . . ?
H16G C163 H16H 110.8 . . ?
C170 O164 C171 113.1 . . ?
C170 O164 K10 114.9 . . ?
C171 O164 K10 113.1 . . ?
O162 C164 C163 99.8 . . ?
O162 C164 H16I 111.8 . . ?
C163 C164 H16I 111.8 . . ?
O162 C164 H16J 111.8 . . ?
C163 C164 H16J 111.8 . . ?
H16I C164 H16J 109.5 . . ?
C174 O165 C175 152.4 . . ?
C174 O165 K10 110.2 . . ?
C175 O165 K10 94.4 . . ?
O162 C165 C166 97.8 . . ?
O162 C165 H16K 112.2 . . ?
C166 C165 H16K 112.2 . . ?
O162 C165 H16L 112.2 . . ?
C166 C165 H16L 112.2 . . ?
H16K C165 H16L 109.8 . . ?
C177 O166 C176 117.0 . . ?
C177 O166 K10 120.5 . . ?
C176 O166 K10 111.2 . . ?
N162 C166 C165 109.1 . . ?
N162 C166 H16M 109.9 . . ?
C165 C166 H16M 109.9 . . ?
N162 C166 H16N 109.9 . . ?
C165 C166 H16N 109.9 . . ?
H16M C166 H16N 108.3 . . ?
N162 C167 C168 115.6 . . ?
N162 C167 H16O 108.4 . . ?
C168 C167 H16O 108.4 . . ?
N162 C167 H16P 108.4 . . ?
C168 C167 H16P 108.4 . . ?
H16O C167 H16P 107.4 . . ?
O163 C168 C167 103.7 . . ?
O163 C168 H16Q 111.0 . . ?
C167 C168 H16Q 111.0 . . ?
O163 C168 H16R 111.0 . . ?
C167 C168 H16R 111.0 . . ?
H16Q C168 H16R 109.0 . . ?
C170 C169 O163 111.9 . . ?
C170 C169 H16S 109.2 . . ?
O163 C169 H16S 109.2 . . ?
C170 C169 H16T 109.2 . . ?
O163 C169 H16T 109.2 . . ?
H16S C169 H16T 107.9 . . ?
O164 C170 C169 110.6 . . ?
O164 C170 H17C 109.5 . . ?
C169 C170 H17C 109.5 . . ?
O164 C170 H17D 109.5 . . ?
C169 C170 H17D 109.5 . . ?
H17C C170 H17D 108.1 . . ?
O164 C171 C172 106.6 . . ?
O164 C171 H17E 110.4 . . ?
C172 C171 H17E 110.4 . . ?
O164 C171 H17F 110.4 . . ?
C172 C171 H17F 110.4 . . ?
H17E C171 H17F 108.6 . . ?
C171 C172 N161 108.8 . . ?
C171 C172 H17G 109.9 . . ?
N161 C172 H17G 109.9 . . ?
C171 C172 H17H 109.9 . . ?
N161 C172 H17H 109.9 . . ?
H17G C172 H17H 108.3 . . ?
N161 C173 C174 125.6 . . ?
N161 C173 H17I 105.9 . . ?
C174 C173 H17I 105.9 . . ?
N161 C173 H17J 105.9 . . ?
C174 C173 H17J 105.9 . . ?
H17I C173 H17J 106.2 . . ?
O165 C174 C173 113.8 . . ?
O165 C174 H17K 108.8 . . ?
C173 C174 H17K 108.8 . . ?
O165 C174 H17L 108.8 . . ?
C173 C174 H17L 108.8 . . ?
H17K C174 H17L 107.7 . . ?
O165 C175 C176 122.8 . . ?
O165 C175 K10 62.0 . . ?
C176 C175 K10 87.3 . . ?
O165 C175 H17M 106.6 . . ?
C176 C175 H17M 106.6 . . ?
K10 C175 H17M 71.0 . . ?
O165 C175 H17N 106.6 . . ?
C176 C175 H17N 106.6 . . ?
K10 C175 H17N 165.8 . . ?
H17M C175 H17N 106.6 . . ?
O166 C176 C175 116.6 . . ?
O166 C176 H17O 108.2 . . ?
C175 C176 H17O 108.2 . . ?
O166 C176 H17P 108.2 . . ?
C175 C176 H17P 108.2 . . ?
H17O C176 H17P 107.3 . . ?
O166 C177 C178 107.1 . . ?
O166 C177 H17Q 110.3 . . ?
C178 C177 H17Q 110.3 . . ?
O166 C177 H17R 110.3 . . ?
C178 C177 H17R 110.3 . . ?
H17Q C177 H17R 108.5 . . ?
N162 C178 C177 111.6 . . ?
N162 C178 H17S 109.3 . . ?
C177 C178 H17S 109.3 . . ?
N162 C178 H17T 109.3 . . ?
C177 C178 H17T 109.3 . . ?
H17S C178 H17T 108.0 . . ?

loop_
_geom_bond_atom_site_label_1
_geom_bond_atom_site_label_2
_geom_bond_distance
_geom_bond_site_symmetry_2
_geom_bond_publ_flag
Nb1 Sb4 2.835(5) 2_655 ?
Nb1 Sb4 2.835(5) . ?
Nb1 Sb3 2.849(3) 2_655 ?
Nb1 Sb3 2.849(3) . ?
Nb1 Sb2 2.890(3) 2_655 ?
Nb1 Sb2 2.890(3) . ?
Nb1 Sb1 2.898(5) 2_655 ?
Nb1 Sb1 2.898(5) . ?
Sb2 Sb3 2.815(4) . ?
Sb2 Sb1 2.854(4) . ?
NbA1 NbA1 0.74(14) 2_655 ?
NbA1 Sb1 2.28(7) 2_655 ?
NbA1 Sb1 2.67(7) . ?
NbA1 SbA2 2.77(9) 2_655 ?
NbA1 Sb3 2.86(7) 2_655 ?
NbA1 SbA2 3.03(8) . ?
NbA1 Sb4 3.27(7) . ?
NbA1 Sb3 3.31(7) . ?
SbA2 Sb1 2.37(3) . ?
SbA2 Sb3 2.58(3) . ?
SbA2 NbA1 2.77(9) 2_655 ?
Sb1 NbA1 2.28(7) 2_655 ?
Sb1 Sb1 2.802(8) 2_655 ?
Sb3 Sb4 2.761(3) . ?
Sb3 NbA1 2.86(7) 2_655 ?
Sb4 Sb4 2.773(5) 2_655 ?
Nb5 Sb5 2.851(5) . ?
Nb5 Sb5 2.851(5) 2_757 ?
Nb5 Sb7 2.869(3) 2_757 ?
Nb5 Sb7 2.869(3) . ?
Nb5 Sb6 2.867(3) . ?
Nb5 Sb6 2.867(3) 2_757 ?
Nb5 Sb8 2.872(5) 2_757 ?
Nb5 Sb8 2.872(5) . ?
Sb5 Sb6 2.769(4) . ?
Sb5 Sb5 2.777(8) 2_757 ?
Sb6 Sb7 2.772(4) . ?
Sb7 Sb8 2.792(3) . ?
Sb8 Sb8 2.801(5) 2_757 ?
Nb9 Sb16 2.832(5) . ?
Nb9 Sb15 2.839(5) . ?
Nb9 Sb10 2.840(4) . ?
Nb9 Sb13 2.846(4) . ?
Nb9 Sb12 2.854(5) . ?
Nb9 Sb9 2.853(5) . ?
Nb9 Sb14 2.878(5) . ?
Nb9 Sb11 2.888(5) . ?
Sb9 Sb10 2.765(5) . ?
Sb9 Sb16 2.803(5) . ?
Sb10 Sb11 2.795(4) . ?
Sb14 Sb15 2.765(6) . ?
Sb14 Sb13 2.774(5) . ?
Sb15 Sb16 2.813(5) . ?
NbA9 Sb11 2.38(4) . ?
NbA9 SbB0 2.56(4) . ?
NbA9 SbA9 2.80(5) . ?
NbA9 SbB6 2.86(5) . ?
NbA9 SbB5 2.85(4) . ?
NbA9 SbB4 3.03(5) . ?
NbA9 Sb13 3.17(4) . ?
NbA9 Sb12 3.25(4) . ?
SbA9 SbB0 2.72(4) . ?
SbA9 SbB6 2.79(4) . ?
SbB0 Sb11 2.57(3) . ?
SbB4 Sb13 2.59(3) . ?
SbB4 SbB5 2.71(4) . ?
SbB5 SbB6 2.70(4) . ?
Sb11 Sb12 2.760(5) . ?
Sb12 Sb13 2.785(4) . ?
Nb17 Sb21 2.839(5) . ?
Nb17 Sb22 2.845(5) . ?
Nb17 Sb19 2.855(5) . ?
Nb17 Sb23 2.860(6) . ?
Nb17 Sb20 2.859(5) . ?
Nb17 Sb18 2.892(6) . ?
Nb17 Sb24 2.899(5) . ?
Nb17 Sb17 2.933(5) . ?
Sb17 Sb18 2.783(6) . ?
Sb17 Sb24 2.798(5) . ?
Sb21 Sb22 2.771(4) . ?
Sb21 Sb20 2.807(5) . ?
Sb22 Sb23 2.854(5) . ?
Sb18 Sb19 2.866(5) . ?
Sb19 Sb20 2.822(4) . ?
Sb23 Sb24 2.805(6) . ?
SbB8 SbB9 2.41(4) . ?
SbB9 SbC0 3.08(4) . ?
SbC3 SbC4 2.76(4) . ?
K1 O2 2.8233 2_755 ?
K1 O2 2.8233 . ?
K1 O3 2.8272 2_755 ?
K1 O3 2.8272 . ?
K1 O1 2.8283 2_755 ?
K1 O1 2.8283 . ?
K1 N1 3.0932 2_755 ?
K1 N1 3.0932 . ?
N1 C7 1.3885 . ?
N1 C1 1.4253 2_755 ?
N1 C6 1.5188 . ?
O1 C3 1.4175 . ?
O1 C2 1.4405 . ?
C1 C2 1.4103 . ?
C1 N1 1.4253 2_755 ?
C1 H1A 0.9900 . ?
C1 H1B 0.9900 . ?
O2 C5 1.3813 . ?
O2 C4 1.4209 . ?
C2 H2A 0.9900 . ?
C2 H2B 0.9900 . ?
C3 C4 1.4897 . ?
C3 H3A 0.9900 . ?
C3 H3B 0.9900 . ?
O3 C8 1.3805 . ?
O3 C9 1.4683 . ?
C4 H4A 0.9900 . ?
C4 H4B 0.9900 . ?
C5 C6 1.4272 . ?
C5 H5A 0.9900 . ?
C5 H5B 0.9900 . ?
C6 H6A 0.9900 . ?
C6 H6B 0.9900 . ?
C7 C8 1.5329 . ?
C7 H7A 0.9900 . ?
C7 H7B 0.9900 . ?
C8 H8A 0.9900 . ?
C8 H8B 0.9900 . ?
C9 C9 1.2249 2_755 ?
C9 H9A 0.9900 . ?
C9 H9B 0.9900 . ?
K2 O14 2.7632 . ?
K2 O14 2.7632 2_756 ?
K2 O18 2.8107 2_756 ?
K2 O18 2.8107 . ?
K2 O12 2.8669 2_756 ?
K2 O12 2.8669 . ?
K2 N11 3.0730 . ?
K2 N11 3.0730 2_756 ?
K2 C14 3.4317 . ?
K2 C14 3.4317 2_756 ?
K2 C12 3.4710 2_756 ?
K2 C12 3.4710 . ?
N11 C17 1.3064 . ?
N11 C11 1.4637 2_756 ?
N11 C16 1.5421 . ?
C11 C12 1.4573 . ?
C11 N11 1.4637 2_756 ?
C11 H11A 0.9900 . ?
C11 H11B 0.9900 . ?
O12 C12 1.3154 . ?
O12 C13 1.3935 . ?
C12 H12A 0.9900 . ?
C12 H12B 0.9900 . ?
C13 C14 1.4165 . ?
C13 H13A 0.9900 . ?
C13 H13B 0.9900 . ?
C14 O14 1.2808 . ?
C14 H14A 0.9900 . ?
C14 H14B 0.9900 . ?
O14 C15 1.4007 . ?
C15 C16 1.5082 . ?
C15 H15A 0.9900 . ?
C15 H15B 0.9900 . ?
C16 H16A 0.9900 . ?
C16 H16B 0.9900 . ?
C17 C18 1.5134 . ?
C17 H17A 0.9900 . ?
C17 H17B 0.9900 . ?
C18 O18 1.4042 . ?
C18 H18A 0.9900 . ?
C18 H18B 0.9900 . ?
O18 C19 1.2819 . ?
C19 C19 1.1853 2_756 ?
C19 H19A 0.9900 . ?
C19 H19B 0.9900 . ?
K3 O23 2.7812 . ?
K3 O26 2.7827 . ?
K3 O21 2.7948 . ?
K3 O25 2.8007 . ?
K3 O24 2.8216 . ?
K3 O22 2.8494 . ?
K3 N21 3.0124 . ?
K3 N22 3.0731 . ?
K3 C34 3.5164 . ?
K3 C29 3.5279 . ?
O21 C23 1.3866 . ?
O21 C22 1.4117 . ?
N21 C32 1.4462 . ?
N21 C33 1.4858 . ?
N21 C21 1.5119 . ?
C21 C22 1.5681 . ?
C21 H21A 0.9900 . ?
C21 H21B 0.9900 . ?
N22 C27 1.4215 . ?
N22 C38 1.4233 . ?
N22 C26 1.4283 . ?
O22 C25 1.3856 . ?
O22 C24 1.4721 . ?
C22 H22A 0.9900 . ?
C22 H22B 0.9900 . ?
O23 C29 1.2781 . ?
O23 C28 1.3909 . ?
C23 C24 1.4559 . ?
C23 H23A 0.9900 . ?
C23 H23B 0.9900 . ?
C24 H24A 0.9900 . ?
C24 H24B 0.9900 . ?
O24 C31 1.4147 . ?
O24 C30 1.4708 . ?
O25 C34 1.2329 . ?
O25 C35 1.4080 . ?
C25 C26 1.5923 . ?
C25 H25A 0.9900 . ?
C25 H25B 0.9900 . ?
O26 C36 1.4123 . ?
O26 C37 1.4213 . ?
C26 H26A 0.9900 . ?
C26 H26B 0.9900 . ?
C27 C28 1.6033 . ?
C27 H27A 0.9900 . ?
C27 H27B 0.9900 . ?
C28 H28A 0.9900 . ?
C28 H28B 0.9900 . ?
C29 C30 1.4822 . ?
C29 H29A 0.9900 . ?
C29 H29B 0.9900 . ?
C30 H30A 0.9900 . ?
C30 H30B 0.9900 . ?
C31 C32 1.4669 . ?
C31 H31A 0.9900 . ?
C31 H31B 0.9900 . ?
C32 H32A 0.9900 . ?
C32 H32B 0.9900 . ?
C33 C34 1.3719 . ?
C33 H33A 0.9900 . ?
C33 H33B 0.9900 . ?
C34 H34A 0.9900 . ?
C34 H34B 0.9900 . ?
C35 C36 1.5274 . ?
C35 H35A 0.9900 . ?
C35 H35B 0.9900 . ?
C36 H36A 0.9900 . ?
C36 H36B 0.9900 . ?
C37 C38 1.5137 . ?
C37 H37A 0.9900 . ?
C37 H37B 0.9900 . ?
C38 H38A 0.9900 . ?
C38 H38B 0.9900 . ?
K4 O46 2.7606 . ?
K4 O45 2.7704 . ?
K4 O42 2.8025 . ?
K4 O43 2.8398 . ?
K4 O44 2.8890 . ?
K4 O41 2.9020 . ?
K4 N42 2.9608 . ?
K4 N41 2.9715 . ?
O41 C42 1.2863 . ?
O41 C43 1.3577 . ?
N41 C41 1.3868 . ?
N41 C53 1.4287 . ?
N41 C52 1.4535 . ?
C41 C42 1.6253 . ?
C41 H41A 0.9900 . ?
C41 H41B 0.9900 . ?
O42 C45 1.3497 . ?
O42 C44 1.3857 . ?
N42 C58 1.4141 . ?
N42 C46 1.4559 . ?
N42 C47 1.4896 . ?
C42 H42A 0.9900 . ?
C42 H42B 0.9900 . ?
O43 C48 1.3375 . ?
O43 C49 1.4723 . ?
C43 C44 1.3594 . ?
C43 H43A 0.9900 . ?
C43 H43B 0.9900 . ?
O44 C50 1.2511 . ?
O44 C51 1.4234 . ?
C44 H44A 0.9900 . ?
C44 H44B 0.9900 . ?
O45 C55 1.4003 . ?
O45 C54 1.4322 . ?
C45 C46 1.5687 . ?
C45 H45A 0.9900 . ?
C45 H45B 0.9900 . ?
O46 C57 1.3909 . ?
O46 C56 1.4560 . ?
C46 H46A 0.9900 . ?
C46 H46B 0.9900 . ?
C47 C48 1.5543 . ?
C47 H47A 0.9900 . ?
C47 H47B 0.9900 . ?
C48 H48A 0.9900 . ?
C48 H48B 0.9900 . ?
C49 C50 1.5981 . ?
C49 H49A 0.9900 . ?
C49 H49B 0.9900 . ?
C50 H50A 0.9900 . ?
C50 H50B 0.9900 . ?
C51 C52 1.5291 . ?
C51 H51A 0.9900 . ?
C51 H51B 0.9900 . ?
C52 H52A 0.9900 . ?
C52 H52B 0.9900 . ?
C53 C54 1.4941 . ?
C53 H53A 0.9900 . ?
C53 H53B 0.9900 . ?
C54 H54A 0.9900 . ?
C54 H54B 0.9900 . ?
C55 C56 1.5027 . ?
C55 H55A 0.9900 . ?
C55 H55B 0.9900 . ?
C56 H56A 0.9900 . ?
C56 H56B 0.9900 . ?
C57 C58 1.4991 . ?
C57 H57A 0.9900 . ?
C57 H57B 0.9900 . ?
C58 H58A 0.9900 . ?
C58 H58B 0.9900 . ?
K5 O61 2.7272 . ?
K5 O65 2.7375 . ?
K5 O66 2.7946 . ?
K5 O63 2.8788 . ?
K5 O64 2.9168 . ?
K5 O62 2.9549 . ?
K5 N61 2.9973 . ?
K5 N62 3.1012 . ?
K5 C74 3.4808 . ?
K5 C63 3.5031 . ?
N61 C61 1.3802 . ?
N61 C72 1.4808 . ?
N61 C73 1.4923 . ?
N62 C66 1.3849 . ?
N62 C67 1.5441 . ?
N62 C78 1.8199 . ?
O61 C63 1.2764 . ?
O61 C62 1.4319 . ?
C61 C62 1.7463 . ?
C61 H61A 0.9900 . ?
C61 H61B 0.9900 . ?
O62 C64 1.1436 . ?
O62 C65 1.4007 . ?
C62 H62A 0.9900 . ?
C62 H62B 0.9900 . ?
C63 H63A 0.9900 . ?
C63 H63B 0.9900 . ?
O63 C68 1.2190 . ?
O63 C69 1.5633 . ?
O64 C70 1.2977 . ?
O64 C71 1.4142 . ?
C64 C65 1.9763 . ?
C64 H64A 0.9900 . ?
C64 H64B 0.9900 . ?
O65 C74 1.2284 . ?
O65 C75 1.3745 . ?
C65 C66 1.4988 . ?
C65 H65A 0.9900 . ?
C65 H65B 0.9900 . ?
O66 C76 1.4216 . ?
O66 C77 1.6693 . ?
C66 H66A 0.9900 . ?
C66 H66B 0.9900 . ?
C67 C68 1.5337 . ?
C67 H67A 0.9900 . ?
C67 H67B 0.9900 . ?
C68 H68A 0.9900 . ?
C68 H68B 0.9900 . ?
C69 C70 1.3382 . ?
C69 H69A 0.9900 . ?
C69 H69B 0.9900 . ?
C70 H70A 0.9900 . ?
C70 H70B 0.9900 . ?
C71 C72 1.4328 . ?
C71 H71A 0.9900 . ?
C71 H71B 0.9900 . ?
C72 H72A 0.9900 . ?
C72 H72B 0.9900 . ?
C73 C74 1.7276 . ?
C73 H73A 0.9900 . ?
C73 H73B 0.9900 . ?
C74 H74A 0.9900 . ?
C74 H74B 0.9900 . ?
C75 C76 1.6358 . ?
C75 H75A 0.9900 . ?
C75 H75B 0.9900 . ?
C76 H76A 0.9900 . ?
C76 H76B 0.9900 . ?
C77 C78 1.8823 . ?
C77 H77A 0.9900 . ?
C77 H77B 0.9900 . ?
C78 H78A 0.9900 . ?
C78 H78B 0.9900 . ?
K6 O85 2.7768 . ?
K6 O83 2.7802 . ?
K6 O84 2.8078 . ?
K6 O81 2.8377 . ?
K6 O86 2.8748 . ?
K6 O82 2.8844 . ?
K6 N81 2.9622 . ?
K6 N82 2.9789 . ?
K6 C96 3.1584 . ?
O81 C83 1.2775 . ?
O81 C82 1.6272 . ?
N81 C93 1.4192 . ?
N81 C92 1.4889 . ?
N81 C81 1.5149 . ?
C81 C82 1.3024 . ?
C81 H81A 0.9900 . ?
C81 H81B 0.9900 . ?
N82 C86 1.3862 . ?
N82 C98 1.4266 . ?
N82 C87 1.4385 . ?
O82 C84 1.3908 . ?
O82 C85 1.4406 . ?
C82 H82A 0.9900 . ?
C82 H82B 0.9900 . ?
O83 C89 1.3362 . ?
O83 C88 1.4460 . ?
C83 C84 1.5236 . ?
C83 H83A 0.9900 . ?
C83 H83B 0.9900 . ?
C84 H84A 0.9900 . ?
C84 H84B 0.9900 . ?
O84 C90 1.4764 . ?
O84 C91 1.6217 . ?
O85 C94 1.3323 . ?
O85 C95 1.4008 . ?
C85 C86 1.4599 . ?
C85 H85A 0.9900 . ?
C85 H85B 0.9900 . ?
O86 C96 1.2304 . ?
O86 C97 1.3625 . ?
C86 H86A 0.9900 . ?
C86 H86B 0.9900 . ?
C87 C88 1.5714 . ?
C87 H87A 0.9900 . ?
C87 H87B 0.9900 . ?
C88 H88A 0.9900 . ?
C88 H88B 0.9900 . ?
C89 C90 1.4416 . ?
C89 H89A 0.9900 . ?
C89 H89B 0.9900 . ?
C90 H90A 0.9900 . ?
C90 H90B 0.9900 . ?
C91 C92 1.6433 . ?
C91 H91A 0.9900 . ?
C91 H91B 0.9900 . ?
C92 H92A 0.9900 . ?
C92 H92B 0.9900 . ?
C93 C94 1.5058 . ?
C93 H93A 0.9900 . ?
C93 H93B 0.9900 . ?
C94 H94A 0.9900 . ?
C94 H94B 0.9900 . ?
C95 C96 1.6129 . ?
C95 H95A 0.9900 . ?
C95 H95B 0.9900 . ?
C96 H96A 0.9900 . ?
C96 H96B 0.9900 . ?
C97 C98 1.4504 . ?
C97 H97A 0.9900 . ?
C97 H97B 0.9900 . ?
C98 H98A 0.9900 . ?
C98 H98B 0.9900 . ?
K7 O104 2.7352 . ?
K7 O101 2.7832 . ?
K7 O102 2.8180 . ?
K7 O106 2.8521 . ?
K7 O105 2.8560 . ?
K7 O103 2.9457 . ?
K7 N101 2.9682 . ?
K7 N102 3.0705 . ?
K7 C109 3.3128 . ?
K7 C104 3.4745 . ?
O101 C103 1.3601 . ?
O101 C102 1.3941 . ?
N101 C112 1.3996 . ?
N101 C113 1.4522 . ?
N101 C101 1.5255 . ?
C101 C102 1.4172 . ?
C101 H10A 0.9900 . ?
C101 H10B 0.9900 . ?
N102 C118 1.3814 . ?
N102 C106 1.4446 . ?
N102 C107 1.4487 . ?
C102 H10C 0.9900 . ?
C102 H10D 0.9900 . ?
O102 C104 1.4283 . ?
O102 C105 1.5136 . ?
O103 C109 1.4122 . ?
O103 C108 1.4680 . ?
C103 C104 1.6721 . ?
C103 H10E 0.9900 . ?
C103 H10F 0.9900 . ?
O104 C111 1.2936 . ?
O104 C110 1.3878 . ?
C104 H10G 0.9900 . ?
C104 H10H 0.9900 . ?
O105 C115 1.2947 . ?
O105 C114 1.3215 . ?
C105 C106 1.5167 . ?
C105 H10I 0.9900 . ?
C105 H10J 0.9900 . ?
O106 C116 1.3306 . ?
O106 C117 1.3853 . ?
C106 H10K 0.9900 . ?
C106 H10L 0.9900 . ?
C107 C108 1.5009 . ?
C107 H10M 0.9900 . ?
C107 H10N 0.9900 . ?
C108 H10O 0.9900 . ?
C108 H10P 0.9900 . ?
C109 C110 1.3832 . ?
C109 H10Q 0.9900 . ?
C109 H10R 0.9900 . ?
C110 H11C 0.9900 . ?
C110 H11D 0.9900 . ?
C111 C112 1.5490 . ?
C111 H11E 0.9900 . ?
C111 H11F 0.9900 . ?
C112 H11G 0.9900 . ?
C112 H11H 0.9900 . ?
C113 C114 1.4138 . ?
C113 H11I 0.9900 . ?
C113 H11J 0.9900 . ?
C114 H11K 0.9900 . ?
C114 H11L 0.9900 . ?
C115 C116 1.5109 . ?
C115 H11M 0.9900 . ?
C115 H11N 0.9900 . ?
C116 H11O 0.9900 . ?
C116 H11P 0.9900 . ?
C117 C118 1.3998 . ?
C117 H11Q 0.9900 . ?
C117 H11R 0.9900 . ?
C118 H11S 0.9900 . ?
C118 H11T 0.9900 . ?
K8 O125 2.7503 . ?
K8 O126 2.7857 . ?
K8 O124 2.8053 . ?
K8 O122 2.8075 . ?
K8 O123 2.8821 . ?
K8 O121 2.8987 . ?
K8 N121 3.0444 . ?
K8 N122 3.0496 . ?
K8 C136 3.5322 . ?
O121 C122 1.4173 . ?
O121 C123 1.5744 . ?
N121 C121 1.4054 . ?
N121 C132 1.4229 . ?
N121 C133 1.5984 . ?
C121 C122 1.4537 . ?
C121 H12C 0.9900 . ?
C121 H12D 0.9900 . ?
O122 C125 1.3501 . ?
O122 C124 1.3889 . ?
N122 C138 1.4436 . ?
N122 C127 1.4532 . ?
N122 C126 1.4925 . ?
C122 H12E 0.9900 . ?
C122 H12F 0.9900 . ?
O123 C128 1.3862 . ?
O123 C129 1.4040 . ?
C123 C124 1.3342 . ?
C123 H12G 0.9900 . ?
C123 H12H 0.9900 . ?
O124 C131 1.2880 . ?
O124 C130 1.3569 . ?
C124 H12I 0.9900 . ?
C124 H12J 0.9900 . ?
O125 C135 1.4361 . ?
O125 C134 1.4517 . ?
C125 C126 1.5229 . ?
C125 H12K 0.9900 . ?
C125 H12L 0.9900 . ?
O126 C136 1.3753 . ?
O126 C137 1.4949 . ?
C126 H12M 0.9900 . ?
C126 H12N 0.9900 . ?
C127 C128 1.3997 . ?
C127 H12O 0.9900 . ?
C127 H12P 0.9900 . ?
C128 H12Q 0.9900 . ?
C128 H12R 0.9900 . ?
C129 C130 1.5380 . ?
C129 H12S 0.9900 . ?
C129 H12T 0.9900 . ?
C130 H13C 0.9900 . ?
C130 H13D 0.9900 . ?
C131 C132 1.6092 . ?
C131 H13E 0.9900 . ?
C131 H13F 0.9900 . ?
C132 H13G 0.9900 . ?
C132 H13H 0.9900 . ?
C133 C134 1.4351 . ?
C133 H13I 0.9900 . ?
C133 H13J 0.9900 . ?
C134 H13K 0.9900 . ?
C134 H13L 0.9900 . ?
C135 C136 1.4982 . ?
C135 H13M 0.9900 . ?
C135 H13N 0.9900 . ?
C136 H13O 0.9900 . ?
C136 H13P 0.9900 . ?
C137 C138 1.4462 . ?
C137 H13Q 0.9900 . ?
C137 H13R 0.9900 . ?
C138 H13S 0.9900 . ?
C138 H13T 0.9900 . ?
K9 O143 2.6913 . ?
K9 O146 2.6991 . ?
K9 O145 2.7379 . ?
K9 O142 2.7967 . ?
K9 O141 2.8014 . ?
K9 O144 2.8437 . ?
K9 N142 2.8782 . ?
K9 N141 3.0221 . ?
K9 C155 3.4130 . ?
K9 C148 3.4785 . ?
K9 C154 3.4958 . ?
K9 C146 3.5289 . ?
N141 C141 1.3100 . ?
N141 C153 1.3809 . ?
N141 C152 1.8564 . ?
O141 C143 1.3028 . ?
O141 C142 1.3602 . ?
C141 C142 1.3995 . ?
C141 H14C 0.9900 . ?
C141 H14D 0.9900 . ?
O142 C144 1.3682 . ?
O142 C145 1.4463 . ?
N142 C146 1.3550 . ?
N142 C158 1.4994 . ?
N142 C147 1.5464 . ?
C142 H14E 0.9900 . ?
C142 H14F 0.9900 . ?
O143 C149 1.3473 . ?
O143 C148 1.3665 . ?
C143 C144 1.4447 . ?
C143 H14G 0.9900 . ?
C143 H14H 0.9900 . ?
O144 C150 1.2941 . ?
O144 C151 1.5501 . ?
C144 H14I 0.9900 . ?
C144 H14J 0.9900 . ?
O145 C155 1.2351 . ?
O145 C154 1.3974 . ?
C145 C146 1.4798 . ?
C145 H14K 0.9900 . ?
C145 H14L 0.9900 . ?
O146 C156 1.2762 . ?
O146 C157 1.2967 . ?
C146 H14M 0.9900 . ?
C146 H14N 0.9900 . ?
C147 C148 1.5276 . ?
C147 H14O 0.9900 . ?
C147 H14P 0.9900 . ?
C148 H14Q 0.9900 . ?
C148 H14R 0.9900 . ?
C149 C150 1.7792 . ?
C149 H14S 0.9900 . ?
C149 H14T 0.9900 . ?
C150 H15C 0.9900 . ?
C150 H15D 0.9900 . ?
C151 C152 1.1327 . ?
C151 H15E 0.9900 . ?
C151 H15F 0.9900 . ?
C152 H15G 0.9900 . ?
C152 H15H 0.9900 . ?
C153 C154 1.2772 . ?
C153 H15I 0.9900 . ?
C153 H15J 0.9900 . ?
C154 H15K 0.9900 . ?
C154 H15L 0.9900 . ?
C155 C156 1.4395 . ?
C155 H15M 0.9900 . ?
C155 H15N 0.9900 . ?
C156 H15O 0.9900 . ?
C156 H15P 0.9900 . ?
C157 C158 1.4744 . ?
C157 H15Q 0.9900 . ?
C157 H15R 0.9900 . ?
C158 H15S 0.9900 . ?
C158 H15T 0.9900 . ?
K10 O163 2.7515 . ?
K10 O166 2.8179 . ?
K10 O164 2.8304 . ?
K10 O161 2.8558 . ?
K10 O162 2.8906 . ?
K10 O165 2.9482 . ?
K10 N162 2.9799 . ?
K10 N161 3.1548 . ?
K10 C175 3.3281 . ?
N161 C173 1.3346 . ?
N161 C161 1.4795 . ?
N161 C172 1.7697 . ?
O161 C163 1.5800 . ?
O161 C162 1.7386 . ?
C161 C162 1.4802 . ?
C161 H16C 0.9900 . ?
C161 H16D 0.9900 . ?
N162 C178 1.3689 . ?
N162 C167 1.3899 . ?
N162 C166 1.4793 . ?
O162 C164 1.4291 . ?
O162 C165 1.4624 . ?
C162 H16E 0.9900 . ?
C162 H16F 0.9900 . ?
O163 C168 1.4648 . ?
O163 C169 1.4698 . ?
C163 C164 1.6315 . ?
C163 H16G 0.9900 . ?
C163 H16H 0.9900 . ?
O164 C170 1.3679 . ?
O164 C171 1.3964 . ?
C164 H16I 0.9900 . ?
C164 H16J 0.9900 . ?
O165 C174 1.3218 . ?
O165 C175 1.3334 . ?
C165 C166 1.5352 . ?
C165 H16K 0.9900 . ?
C165 H16L 0.9900 . ?
O166 C177 1.3645 . ?
O166 C176 1.3820 . ?
C166 H16M 0.9900 . ?
C166 H16N 0.9900 . ?
C167 C168 1.5146 . ?
C167 H16O 0.9900 . ?
C167 H16P 0.9900 . ?
C168 H16Q 0.9900 . ?
C168 H16R 0.9900 . ?
C169 C170 1.4561 . ?
C169 H16S 0.9900 . ?
C169 H16T 0.9900 . ?
C170 H17C 0.9900 . ?
C170 H17D 0.9900 . ?
C171 C172 1.5799 . ?
C171 H17E 0.9900 . ?
C171 H17F 0.9900 . ?
C172 H17G 0.9900 . ?
C172 H17H 0.9900 . ?
C173 C174 1.3878 . ?
C173 H17I 0.9900 . ?
C173 H17J 0.9900 . ?
C174 H17K 0.9900 . ?
C174 H17L 0.9900 . ?
C175 C176 1.4287 . ?
C175 H17M 0.9900 . ?
C175 H17N 0.9900 . ?
C176 H17O 0.9900 . ?
C176 H17P 0.9900 . ?
C177 C178 1.6546 . ?
C177 H17Q 0.9900 . ?
C177 H17R 0.9900 . ?
C178 H17S 0.9900 . ?
C178 H17T 0.9900 . ?
